data_7117738
loop_
_publ_author_name
'Loren P. Press'
'Billy J. McCulloch'
'Weixing Gu'
'Chun-Hsing Chen'
'Bruce M. Foxman'
'Oleg V. Ozerov'

_publ_section_title
;
 Triflyloxy-substituted carboranes as useful weakly coordinating anions
;
_journal_name_full Chem.Commun.
_journal_page_first 14034
_journal_paper_doi 10.1039/C5cc05047B
_journal_volume 51
_journal_year 2015
_chemical_formula_moiety 'C36 H60 Cl F2 O4 P4 Pd2, C2 H B11 Cl10 F3 O3 S'
_chemical_formula_sum 'C38 H61 B11 Cl11 F5 O7 P4 Pd2 S'
_chemical_formula_weight 1602.46
_chemical_name_systematic
;
 ?
;
_space_group_crystal_system monoclinic
_space_group_IT_number 14
_space_group_name_Hall '-P 2yn'
_space_group_name_H-M_alt 'P 1 21/n 1'
_symmetry_space_group_name_Hall '-P 2yn'
_symmetry_space_group_name_H-M 'P 1 21/n 1'
_atom_sites_solution_hydrogens geom
_atom_sites_solution_primary direct
_atom_sites_solution_secondary difmap
_audit_creation_method SHELXL-2013
_audit_update_record
;
2015-07-08 deposited with the CCDC.
2015-07-27 downloaded from the CCDC.
;
_cell_angle_alpha 90
_cell_angle_beta 92.565(11)
_cell_angle_gamma 90
_cell_formula_units_Z 8
_cell_length_a 14.477(14)
_cell_length_b 35.02(3)
_cell_length_c 26.24(3)
_cell_measurement_reflns_used 9362
_cell_measurement_temperature 150(2)
_cell_measurement_theta_max 27.49
_cell_measurement_theta_min 2.22
_cell_volume 13290(2)
_computing_cell_refinement 'Apex2 v2013.2-0 (Bruker AXS, 2008)'
_computing_data_collection 'Apex2 v2013.2-0 (Bruker AXS, 2008)'
_computing_data_reduction 'SAINT v8.18c (Bruker AXS, 2008)'
_computing_molecular_graphics 'shelXle rev 647 (Hubschle et al, 2011)'
_computing_structure_refinement 'SHELXL-2013/4 (Sheldrick, 2013)'
_computing_structure_solution 'SHELXS-2013/4 (Sheldrick, 2013)'
_diffrn_ambient_temperature 150(2)
_diffrn_measured_fraction_theta_full 1.000
_diffrn_measured_fraction_theta_max 0.983
_diffrn_measurement_device_type 'Bruker APEX-II CCD'
_diffrn_measurement_method '\w scans'
_diffrn_radiation_monochromator graphite
_diffrn_radiation_source 'sealed tube'
_diffrn_radiation_type MoK\a
_diffrn_radiation_wavelength 0.71073
_diffrn_reflns_av_R_equivalents 0.0364
_diffrn_reflns_av_unetI/netI 0.0335
_diffrn_reflns_laue_measured_fraction_full 1.000
_diffrn_reflns_laue_measured_fraction_max 0.983
_diffrn_reflns_limit_h_max 17
_diffrn_reflns_limit_h_min -18
_diffrn_reflns_limit_k_max 45
_diffrn_reflns_limit_k_min -45
_diffrn_reflns_limit_l_max 33
_diffrn_reflns_limit_l_min -33
_diffrn_reflns_number 116712
_diffrn_reflns_point_group_measured_fraction_full 1.000
_diffrn_reflns_point_group_measured_fraction_max 0.983
_diffrn_reflns_theta_full 25.242
_diffrn_reflns_theta_max 27.641
_diffrn_reflns_theta_min 1.638
_exptl_absorpt_coefficient_mu 1.167
_exptl_absorpt_correction_T_max 0.7456
_exptl_absorpt_correction_T_min 0.6213
_exptl_absorpt_correction_type multi-scan
_exptl_absorpt_process_details 'SADABS 2008/1 (Sheldrick, 2008)'
_exptl_crystal_colour colourless
_exptl_crystal_density_diffrn 1.602
_exptl_crystal_description block
_exptl_crystal_F_000 6400
_exptl_crystal_size_max 0.207
_exptl_crystal_size_mid 0.174
_exptl_crystal_size_min 0.087
_exptl_transmission_factor_max 0.7456
_exptl_transmission_factor_min 0.6213
_refine_diff_density_max 4.165
_refine_diff_density_min -0.894
_refine_diff_density_rms 0.088
_refine_ls_extinction_coef .
_refine_ls_extinction_method none
_refine_ls_goodness_of_fit_ref 1.023
_refine_ls_hydrogen_treatment constr
_refine_ls_matrix_type full
_refine_ls_number_parameters 1521
_refine_ls_number_reflns 30439
_refine_ls_number_restraints 87
_refine_ls_restrained_S_all 1.022
_refine_ls_R_factor_all 0.0465
_refine_ls_R_factor_gt 0.0355
_refine_ls_shift/su_max 0.004
_refine_ls_shift/su_mean 0.000
_refine_ls_structure_factor_coef Fsqd
_refine_ls_weighting_details 'w=1/[\s^2^(Fo^2^)+(0.0337P)^2^+21.9373P] where P=(Fo^2^+2Fc^2^)/3'
_refine_ls_weighting_scheme calc
_refine_ls_wR_factor_gt 0.0815
_refine_ls_wR_factor_ref 0.0875
_reflns_Friedel_coverage 0.000
_reflns_friedel_fraction_full .
_reflns_friedel_fraction_max .
_reflns_number_gt 25432
_reflns_number_total 30439
_reflns_threshold_expression 'I > 2\s(I)'
_cod_data_source_file c5cc05047b2.cif
_cod_data_source_block '[POCOP_Pd]2Cl_CHB11Cl11OSO2CF3'
_cod_original_cell_volume 13288(22)
_cod_database_code 7117738
_shelx_space_group_comment
;
The symmetry employed for this shelxl refinement is uniquely defined
by the following loop, which should always be used as a source of
symmetry information in preference to the above space-group names.
They are only intended as comments.
;
_shelx_estimated_absorpt_t_min 0.794
_shelx_estimated_absorpt_t_max 0.905
_computing_refinement_gui 'shelXle rev 647 (Hubschle et al, 2011)'
_shelxl_version_number 2013-4

loop_
_space_group_symop_operation_xyz
'x, y, z'
'-x+1/2, y+1/2, -z+1/2'
'-x, -y, -z'
'x-1/2, -y-1/2, z-1/2'

loop_
_atom_site_label
_atom_site_type_symbol
_atom_site_fract_x
_atom_site_fract_y
_atom_site_fract_z
_atom_site_U_iso_or_equiv
_atom_site_adp_type
_atom_site_occupancy
_atom_site_site_symmetry_order
_atom_site_calc_flag
_atom_site_refinement_flags_posn
_atom_site_refinement_flags_adp
_atom_site_refinement_flags_occupancy
_atom_site_disorder_assembly
_atom_site_disorder_group
C1_1 C 0.13253(18) 0.57162(7) 0.11662(10) 0.0195(5) Uani 1 1 d . . . . .
H1_1 H 0.1830 0.5557 0.1061 0.034(9) Uiso 1 1 calc R . . . .
B2_1 B 0.0221(2) 0.55403(9) 0.10763(12) 0.0228(6) Uani 1 1 d . . . . .
B3_1 B 0.0762(2) 0.55810(9) 0.17022(12) 0.0217(6) Uani 1 1 d . . . . .
B4_1 B 0.1511(2) 0.59895(9) 0.17079(11) 0.0191(6) Uani 1 1 d . . . . .
B5_1 B 0.1430(2) 0.61990(9) 0.10867(11) 0.0199(6) Uani 1 1 d . . . . .
B6_1 B 0.0630(2) 0.59241(9) 0.06945(11) 0.0223(6) Uani 1 1 d . . . . .
B7_1 B -0.0400(2) 0.57384(9) 0.15867(12) 0.0201(6) Uani 1 1 d . . . . .
B8_1 B 0.0404(2) 0.60148(8) 0.19787(11) 0.0187(6) Uani 1 1 d . . . . .
B9_1 B 0.0818(2) 0.64006(9) 0.15958(11) 0.0189(6) Uani 1 1 d . . . . .
B10_1 B 0.0271(2) 0.63641(9) 0.09614(12) 0.0213(6) Uani 1 1 d . . . . .
B11_1 B -0.0482(2) 0.59532(9) 0.09590(12) 0.0212(6) Uani 1 1 d . . . . .
B12_1 B -0.0360(2) 0.62457(9) 0.15165(11) 0.0184(6) Uani 1 1 d . . . . .
Cl2_1 Cl 0.00155(6) 0.50908(2) 0.07912(3) 0.03744(18) Uani 1 1 d . . . . .
Cl3_1 Cl 0.10840(6) 0.51686(2) 0.20532(3) 0.03385(17) Uani 1 1 d . . . . .
Cl4_1 Cl 0.25896(5) 0.59814(2) 0.20598(3) 0.02958(16) Uani 1 1 d . . . . .
Cl5_1 Cl 0.24296(5) 0.63982(2) 0.08238(3) 0.03194(16) Uani 1 1 d . . . . .
Cl6_1 Cl 0.08189(6) 0.58500(3) 0.00357(3) 0.03518(18) Uani 1 1 d . . . . .
Cl7_1 Cl -0.13575(5) 0.55098(2) 0.18578(3) 0.03411(17) Uani 1 1 d . . . . .
Cl8_1 Cl 0.02723(5) 0.60620(2) 0.26492(3) 0.02872(15) Uani 1 1 d . . . . .
Cl9_1 Cl 0.11014(5) 0.68484(2) 0.18756(3) 0.03325(17) Uani 1 1 d . . . . .
Cl10_1 Cl 0.00577(6) 0.67683(2) 0.05675(3) 0.03576(18) Uani 1 1 d . . . . .
Cl11_1 Cl -0.15109(5) 0.59205(3) 0.05625(3) 0.03689(18) Uani 1 1 d . . . . .
O1_2 O -0.10536(14) 0.64804(6) 0.17380(8) 0.0300(5) Uani 1 1 d D . . . .
O2_2 O -0.20261(17) 0.67874(7) 0.10709(9) 0.0425(6) Uani 1 1 d D . . . .
O3_2 O -0.27169(17) 0.63930(7) 0.17270(10) 0.0464(6) Uani 1 1 d D . . . .
S1_2 S -0.20060(5) 0.66376(2) 0.15707(3) 0.02390(14) Uani 1 1 d D . . . .
C1_2 C -0.1955(2) 0.70364(9) 0.20196(13) 0.0333(7) Uani 1 1 d D . . . .
F1_2 F -0.27414(16) 0.72254(7) 0.19705(10) 0.0618(7) Uani 1 1 d D . . . .
F2_2 F -0.12741(15) 0.72687(6) 0.19154(9) 0.0510(6) Uani 1 1 d D . . . .
F3_2 F -0.18320(17) 0.69171(6) 0.24970(8) 0.0526(6) Uani 1 1 d D . . . .
C1_3 C 1.0886(2) 0.42737(8) 0.35869(11) 0.0234(6) Uani 1 1 d . . . . .
H1_3 H 1.1348 0.4468 0.3531 0.025(8) Uiso 1 1 calc R . . . .
B2_3 B 0.9795(2) 0.43445(9) 0.33124(13) 0.0243(7) Uani 1 1 d . . . . .
B3_3 B 1.0008(3) 0.43830(9) 0.39918(13) 0.0263(7) Uani 1 1 d . . . . .
B4_3 B 1.0914(2) 0.40548(9) 0.41721(13) 0.0265(7) Uani 1 1 d . . . . .
B5_3 B 1.1252(2) 0.38083(9) 0.36098(13) 0.0238(6) Uani 1 1 d . . . . .
B6_3 B 1.0565(2) 0.39890(9) 0.30803(12) 0.0225(6) Uani 1 1 d . . . . .
B7_3 B 0.9034(2) 0.41196(9) 0.37372(13) 0.0261(7) Uani 1 1 d . . . . .
B8_3 B 0.9738(2) 0.39406(9) 0.42750(12) 0.0245(7) Uani 1 1 d . . . . .
B9_3 B 1.0505(2) 0.35846(9) 0.40406(12) 0.0220(6) Uani 1 1 d . . . . .
B10_3 B 1.0288(2) 0.35434(9) 0.33585(12) 0.0212(6) Uani 1 1 d . . . . .
B11_3 B 0.9381(2) 0.38752(9) 0.31687(12) 0.0239(7) Uani 1 1 d . . . . .
B12_3 B 0.9346(2) 0.36265(9) 0.37696(12) 0.0215(6) Uani 1 1 d . . . . .
Cl2_3 Cl 0.95456(6) 0.47500(2) 0.29339(3) 0.03733(18) Uani 1 1 d . . . . .
Cl3_3 Cl 0.99232(7) 0.48209(2) 0.43115(3) 0.0435(2) Uani 1 1 d . . . . .
Cl4_3 Cl 1.17632(7) 0.41831(3) 0.46509(3) 0.0448(2) Uani 1 1 d . . . . .
Cl5_3 Cl 1.24298(5) 0.36902(2) 0.35363(4) 0.03877(19) Uani 1 1 d . . . . .
Cl6_3 Cl 1.10433(6) 0.40491(2) 0.24730(3) 0.03686(18) Uani 1 1 d . . . . .
Cl7_3 Cl 0.78839(6) 0.42868(3) 0.37958(4) 0.0457(2) Uani 1 1 d . . . . .
Cl8_3 Cl 0.93267(7) 0.39124(2) 0.49020(3) 0.0408(2) Uani 1 1 d . . . . .
Cl9_3 Cl 1.08494(6) 0.31872(2) 0.44246(3) 0.03368(17) Uani 1 1 d . . . . .
Cl10_3 Cl 1.04520(6) 0.31080(2) 0.30277(3) 0.03634(18) Uani 1 1 d . . . . .
Cl11_3 Cl 0.86179(6) 0.37905(3) 0.26280(3) 0.0405(2) Uani 1 1 d . . . . .
O1_4 O 0.86921(15) 0.33468(7) 0.39135(9) 0.0385(5) Uani 0.585(3) 1 d D U P A 1
O2_4 O 0.7785(10) 0.3015(4) 0.3252(3) 0.108(5) Uani 0.585(3) 1 d D U P A 1
O3_4 O 0.7045(4) 0.34532(18) 0.3824(3) 0.088(2) Uani 0.585(3) 1 d D . P A 1
S1_4 S 0.77522(10) 0.31934(4) 0.37324(6) 0.0337(4) Uani 0.585(3) 1 d D . P A 1
C1_4 C 0.7718(5) 0.28188(18) 0.4209(3) 0.0433(18) Uani 0.585(3) 1 d D U P A 1
F1_4 F 0.6948(9) 0.2630(3) 0.4139(6) 0.075(3) Uani 0.585(3) 1 d D U P A 1
F2_4 F 0.7817(10) 0.2949(4) 0.4669(3) 0.109(5) Uani 0.585(3) 1 d D U P A 1
F3_4 F 0.8390(3) 0.25747(11) 0.41569(19) 0.0619(12) Uani 0.585(3) 1 d D . P A 1
O1_5 O 0.86921(15) 0.33468(7) 0.39135(9) 0.0385(5) Uani 0.415(3) 1 d D U P A 2
O2_5 O 0.7943(8) 0.3014(5) 0.3208(4) 0.043(3) Uani 0.415(3) 1 d D U P A 2
O3_5 O 0.8851(5) 0.26667(18) 0.3867(3) 0.0556(19) Uani 0.415(3) 1 d D . P A 2
S1_5 S 0.82928(13) 0.29763(5) 0.37090(7) 0.0276(6) Uani 0.415(3) 1 d D . P A 2
C1_5 C 0.7303(7) 0.2974(3) 0.4113(5) 0.072(4) Uani 0.415(3) 1 d D U P A 2
F1_5 F 0.6807(12) 0.2666(4) 0.4030(8) 0.094(7) Uani 0.415(3) 1 d D U P A 2
F2_5 F 0.7523(11) 0.3010(5) 0.4598(4) 0.083(5) Uani 0.415(3) 1 d D U P A 2
F3_5 F 0.6765(5) 0.3267(3) 0.4001(5) 0.108(4) Uani 0.415(3) 1 d D . P A 2
Pd1_6 Pd 0.47896(2) 0.31252(2) 0.11725(2) 0.01735(5) Uani 1 1 d . . . . .
P1_6 P 0.46323(5) 0.30101(2) 0.03055(3) 0.02100(14) Uani 1 1 d . . . . .
P2_6 P 0.49700(5) 0.30196(2) 0.20385(3) 0.02066(14) Uani 1 1 d . . . . .
O1_6 O 0.45827(15) 0.25424(5) 0.02615(7) 0.0251(4) Uani 1 1 d . . . . .
O2_6 O 0.49870(15) 0.25508(5) 0.20920(7) 0.0271(5) Uani 1 1 d . . . . .
C1_6 C 0.48020(18) 0.25639(7) 0.11753(10) 0.0177(5) Uani 1 1 d . . . . .
C2_6 C 0.47022(18) 0.23528(7) 0.07234(10) 0.0185(5) Uani 1 1 d . . . . .
C3_6 C 0.4697(2) 0.19582(8) 0.07149(10) 0.0234(6) Uani 1 1 d . . . . .
H3_6 H 0.4631 0.1819 0.0405 0.028 Uiso 1 1 calc R U . . .
C4_6 C 0.4793(2) 0.17767(8) 0.11829(11) 0.0252(6) Uani 1 1 d . . . . .
C5_6 C 0.4890(2) 0.19632(8) 0.16494(11) 0.0241(6) Uani 1 1 d . . . . .
H5_6 H 0.4952 0.1827 0.1962 0.029 Uiso 1 1 calc R U . . .
C6_6 C 0.48924(19) 0.23562(8) 0.16332(10) 0.0202(5) Uani 1 1 d . . . . .
F1_6 F 0.47859(16) 0.13919(5) 0.11866(7) 0.0427(5) Uani 1 1 d . . . . .
C58_6 C 0.4044(2) 0.31544(8) 0.24555(11) 0.0284(6) Uani 1 1 d . . . . .
H58_6 H 0.4052 0.3439 0.2484 0.034 Uiso 1 1 calc R U . . .
C60_6 C 0.4193(3) 0.29929(10) 0.29986(13) 0.0493(10) Uani 1 1 d . . . . .
H60A_6 H 0.4235 0.2714 0.2983 0.074 Uiso 1 1 calc R U . . .
H60B_6 H 0.3672 0.3066 0.3204 0.074 Uiso 1 1 calc R U . . .
H60C_6 H 0.4767 0.3096 0.3155 0.074 Uiso 1 1 calc R U . . .
C59_6 C 0.3105(3) 0.30415(13) 0.22073(17) 0.0554(11) Uani 1 1 d . . . . .
H59A_6 H 0.3026 0.3165 0.1873 0.083 Uiso 1 1 calc R U . . .
H59B_6 H 0.2610 0.3124 0.2425 0.083 Uiso 1 1 calc R U . . .
H59C_6 H 0.3079 0.2764 0.2165 0.083 Uiso 1 1 calc R U . . .
C61_6 C 0.6064(2) 0.31603(9) 0.23577(11) 0.0290(6) Uani 1 1 d . . . . .
H61_6 H 0.6126 0.3022 0.2691 0.035 Uiso 1 1 calc R U . . .
C62_6 C 0.6066(2) 0.35863(10) 0.24666(14) 0.0386(8) Uani 1 1 d . . . . .
H62A_6 H 0.5937 0.3727 0.2148 0.058 Uiso 1 1 calc R U . . .
H62B_6 H 0.6673 0.3662 0.2613 0.058 Uiso 1 1 calc R U . . .
H62C_6 H 0.5590 0.3645 0.2709 0.058 Uiso 1 1 calc R U . . .
C63_6 C 0.6869(2) 0.30380(11) 0.20302(14) 0.0426(9) Uani 1 1 d . . . . .
H63A_6 H 0.6842 0.3182 0.1710 0.064 Uiso 1 1 calc R U . . .
H63B_6 H 0.6819 0.2764 0.1956 0.064 Uiso 1 1 calc R U . . .
H63C_6 H 0.7457 0.3089 0.2217 0.064 Uiso 1 1 calc R U . . .
C34_6 C 0.5608(2) 0.31168(8) -0.00964(10) 0.0238(6) Uani 1 1 d . . . . .
H34_6 H 0.5688 0.3400 -0.0107 0.029 Uiso 1 1 calc R U . . .
C39_6 C 0.6482(2) 0.29435(10) 0.01597(13) 0.0349(7) Uani 1 1 d . . . . .
H39A_6 H 0.6419 0.2665 0.0172 0.052 Uiso 1 1 calc R U . . .
H39B_6 H 0.6567 0.3044 0.0507 0.052 Uiso 1 1 calc R U . . .
H39C_6 H 0.7019 0.3011 -0.0037 0.052 Uiso 1 1 calc R U . . .
C35_6 C 0.5450(2) 0.29723(9) -0.06485(11) 0.0346(7) Uani 1 1 d . . . . .
H35A_6 H 0.4920 0.3106 -0.0811 0.052 Uiso 1 1 calc R U . . .
H35B_6 H 0.5326 0.2697 -0.0645 0.052 Uiso 1 1 calc R U . . .
H35C_6 H 0.6003 0.3022 -0.0840 0.052 Uiso 1 1 calc R U . . .
C30_6 C 0.3574(2) 0.31635(10) -0.00385(12) 0.0352(7) Uani 1 1 d . . . . .
H30_6 H 0.3553 0.3043 -0.0385 0.042 Uiso 1 1 calc R U . . .
C32_6 C 0.2724(3) 0.30320(14) 0.02427(16) 0.0563(11) Uani 1 1 d . . . . .
H32A_6 H 0.2161 0.3118 0.0055 0.084 Uiso 1 1 calc R U . . .
H32B_6 H 0.2745 0.3141 0.0587 0.084 Uiso 1 1 calc R U . . .
H32C_6 H 0.2722 0.2753 0.0265 0.084 Uiso 1 1 calc R U . . .
C31_6 C 0.3600(3) 0.35925(11) -0.01031(15) 0.0515(10) Uani 1 1 d . . . . .
H31A_6 H 0.4158 0.3665 -0.0278 0.077 Uiso 1 1 calc R U . . .
H31B_6 H 0.3606 0.3715 0.0233 0.077 Uiso 1 1 calc R U . . .
H31C_6 H 0.3052 0.3676 -0.0306 0.077 Uiso 1 1 calc R U . . .
Pd1_7 Pd 0.49025(2) 0.44821(2) 0.12183(2) 0.01826(5) Uani 1 1 d . . . . .
P1_7 P 0.34280(5) 0.46661(2) 0.14044(3) 0.01933(14) Uani 1 1 d . . . . .
P2_7 P 0.64693(5) 0.45216(2) 0.11157(3) 0.02071(14) Uani 1 1 d . . . . .
O1_7 O 0.34301(13) 0.51334(5) 0.13326(7) 0.0223(4) Uani 1 1 d . . . . .
O2_7 O 0.66607(14) 0.49777(6) 0.10308(8) 0.0285(5) Uani 1 1 d . . . . .
C1_7 C 0.50458(19) 0.50425(7) 0.11916(10) 0.0196(5) Uani 1 1 d . . . . .
C2_7 C 0.42979(19) 0.52881(8) 0.12576(10) 0.0201(5) Uani 1 1 d . . . . .
C3_7 C 0.4387(2) 0.56792(8) 0.12446(10) 0.0231(6) Uani 1 1 d . . . . .
H3_7 H 0.3872 0.5842 0.1287 0.028 Uiso 1 1 calc R U . . .
C4_7 C 0.5252(2) 0.58239(8) 0.11669(11) 0.0261(6) Uani 1 1 d . . . . .
C5_7 C 0.6031(2) 0.56019(8) 0.10918(11) 0.0275(6) Uani 1 1 d . . . . .
H5_7 H 0.6617 0.5712 0.1035 0.033 Uiso 1 1 calc R U . . .
C6_7 C 0.5901(2) 0.52102(8) 0.11047(10) 0.0243(6) Uani 1 1 d . . . . .
F1_7 F 0.53504(14) 0.62057(5) 0.11684(8) 0.0398(5) Uani 1 1 d . . . . .
C7_7 C 0.3191(2) 0.45982(8) 0.20838(11) 0.0250(6) Uani 1 1 d . . . . .
H7_7 H 0.2512 0.4628 0.2126 0.030 Uiso 1 1 calc R U . . .
C8_7 C 0.3701(3) 0.49035(10) 0.24057(12) 0.0388(8) Uani 1 1 d . . . . .
H8A_7 H 0.4365 0.4889 0.2351 0.058 Uiso 1 1 calc R U . . .
H8B_7 H 0.3594 0.4860 0.2767 0.058 Uiso 1 1 calc R U . . .
H8C_7 H 0.3471 0.5157 0.2305 0.058 Uiso 1 1 calc R U . . .
C9_7 C 0.3483(2) 0.42016(9) 0.22656(12) 0.0313(7) Uani 1 1 d . . . . .
H9A_7 H 0.3185 0.4009 0.2043 0.047 Uiso 1 1 calc R U . . .
H9B_7 H 0.3296 0.4164 0.2616 0.047 Uiso 1 1 calc R U . . .
H9C_7 H 0.4156 0.4177 0.2254 0.047 Uiso 1 1 calc R U . . .
C10_7 C 0.2369(2) 0.45519(9) 0.10245(12) 0.0289(6) Uani 1 1 d . . . . .
H10_7 H 0.1864 0.4718 0.1148 0.035 Uiso 1 1 calc R U . . .
C11_7 C 0.2072(2) 0.41386(10) 0.10861(14) 0.0411(8) Uani 1 1 d . . . . .
H11A_7 H 0.1528 0.4087 0.0860 0.062 Uiso 1 1 calc R U . . .
H11B_7 H 0.1918 0.4093 0.1441 0.062 Uiso 1 1 calc R U . . .
H11C_7 H 0.2578 0.3969 0.0997 0.062 Uiso 1 1 calc R U . . .
C12_7 C 0.2503(3) 0.46538(11) 0.04627(13) 0.0477(9) Uani 1 1 d . . . . .
H12A_7 H 0.2984 0.4490 0.0328 0.072 Uiso 1 1 calc R U . . .
H12B_7 H 0.2690 0.4922 0.0438 0.072 Uiso 1 1 calc R U . . .
H12C_7 H 0.1921 0.4614 0.0265 0.072 Uiso 1 1 calc R U . . .
C13_7 C 0.7264(2) 0.44075(8) 0.16568(11) 0.0245(6) Uani 1 1 d . . . . .
H13_7 H 0.7210 0.4128 0.1728 0.029 Uiso 1 1 calc R U . . .
C14_7 C 0.6966(2) 0.46253(10) 0.21318(12) 0.0362(7) Uani 1 1 d . . . . .
H14A_7 H 0.7006 0.4901 0.2070 0.054 Uiso 1 1 calc R U . . .
H14B_7 H 0.7375 0.4557 0.2425 0.054 Uiso 1 1 calc R U . . .
H14C_7 H 0.6328 0.4557 0.2202 0.054 Uiso 1 1 calc R U . . .
C15_7 C 0.8281(2) 0.44912(9) 0.15413(13) 0.0311(7) Uani 1 1 d . . . . .
H15A_7 H 0.8487 0.4310 0.1285 0.047 Uiso 1 1 calc R U . . .
H15B_7 H 0.8670 0.4464 0.1855 0.047 Uiso 1 1 calc R U . . .
H15C_7 H 0.8333 0.4752 0.1411 0.047 Uiso 1 1 calc R U . . .
C16_7 C 0.6938(2) 0.43102(9) 0.05467(11) 0.0302(7) Uani 1 1 d . . . . .
H16_7 H 0.7552 0.4429 0.0488 0.036 Uiso 1 1 calc R U . . .
C17_7 C 0.6281(3) 0.43913(12) 0.00808(13) 0.0486(10) Uani 1 1 d . . . . .
H17A_7 H 0.6561 0.4298 -0.0229 0.073 Uiso 1 1 calc R U . . .
H17B_7 H 0.6173 0.4667 0.0052 0.073 Uiso 1 1 calc R U . . .
H17C_7 H 0.5691 0.4260 0.0123 0.073 Uiso 1 1 calc R U . . .
C18_7 C 0.7072(2) 0.38828(9) 0.06267(13) 0.0373(8) Uani 1 1 d . . . . .
H18A_7 H 0.7304 0.3768 0.0316 0.056 Uiso 1 1 calc R U . . .
H18B_7 H 0.6479 0.3765 0.0703 0.056 Uiso 1 1 calc R U . . .
H18C_7 H 0.7519 0.3840 0.0912 0.056 Uiso 1 1 calc R U . . .
Cl1_8 Cl 0.46256(7) 0.38050(2) 0.11918(4) 0.0498(2) Uani 1 1 d . . . . .
Pd1_9 Pd 0.51007(2) 0.43441(2) 0.61669(2) 0.01881(5) Uani 1 1 d . . . . .
P1_9 P 0.37316(5) 0.44461(2) 0.65561(3) 0.02604(16) Uani 1 1 d . . . . .
P2_9 P 0.64951(5) 0.44687(2) 0.58042(3) 0.02145(14) Uani 1 1 d . . . . .
O1_9 O 0.37916(15) 0.48928(6) 0.67481(8) 0.0307(5) Uani 1 1 d . . . . .
O2_9 O 0.65645(14) 0.49381(6) 0.58119(8) 0.0274(4) Uani 1 1 d . . . . .
C1_9 C 0.51837(19) 0.49002(8) 0.62843(10) 0.0208(5) Uani 1 1 d . . . . .
C2_9 C 0.45204(19) 0.50954(8) 0.65558(10) 0.0232(6) Uani 1 1 d . . . . .
C3_9 C 0.4555(2) 0.54854(8) 0.66370(11) 0.0272(6) Uani 1 1 d . . . . .
H3_9 H 0.4098 0.5614 0.6821 0.033 Uiso 1 1 calc R U . . .
C4_9 C 0.5291(2) 0.56781(8) 0.64366(12) 0.0297(7) Uani 1 1 d . . . . .
C5_9 C 0.5972(2) 0.55075(8) 0.61641(11) 0.0275(6) Uani 1 1 d . . . . .
H5_9 H 0.6467 0.5651 0.6034 0.033 Uiso 1 1 calc R U . . .
C6_9 C 0.58978(19) 0.51168(8) 0.60897(10) 0.0229(6) Uani 1 1 d . . . . .
F1_9 F 0.53403(14) 0.60592(5) 0.65088(8) 0.0400(5) Uani 1 1 d . . . . .
C7_9 C 0.3508(3) 0.41939(11) 0.71455(14) 0.0474(10) Uani 1 1 d . . . . .
H7_9 H 0.3000 0.4328 0.7319 0.057 Uiso 1 1 calc R U . . .
C8_9 C 0.4379(4) 0.41992(14) 0.74988(15) 0.0727(15) Uani 1 1 d . . . . .
H8A_9 H 0.4894 0.4085 0.7323 0.109 Uiso 1 1 calc R U . . .
H8B_9 H 0.4267 0.4053 0.7808 0.109 Uiso 1 1 calc R U . . .
H8C_9 H 0.4534 0.4463 0.7591 0.109 Uiso 1 1 calc R U . . .
C9_9 C 0.3193(3) 0.37862(11) 0.70152(16) 0.0600(12) Uani 1 1 d . . . . .
H9A_9 H 0.2604 0.3795 0.6816 0.090 Uiso 1 1 calc R U . . .
H9B_9 H 0.3112 0.3643 0.7331 0.090 Uiso 1 1 calc R U . . .
H9C_9 H 0.3660 0.3660 0.6815 0.090 Uiso 1 1 calc R U . . .
C10_9 C 0.2673(2) 0.44404(10) 0.61458(16) 0.0445(9) Uani 1 1 d . . . . .
H10_9 H 0.2589 0.4175 0.6012 0.053 Uiso 1 1 calc R U . . .
C11_9 C 0.2793(3) 0.47024(11) 0.56911(16) 0.0539(11) Uani 1 1 d . . . . .
H11A_9 H 0.3316 0.4614 0.5498 0.081 Uiso 1 1 calc R U . . .
H11B_9 H 0.2912 0.4963 0.5812 0.081 Uiso 1 1 calc R U . . .
H11C_9 H 0.2228 0.4699 0.5471 0.081 Uiso 1 1 calc R U . . .
C12_9 C 0.1808(3) 0.45423(14) 0.6436(2) 0.0798(17) Uani 1 1 d . . . . .
H12A_9 H 0.1260 0.4527 0.6203 0.120 Uiso 1 1 calc R U . . .
H12B_9 H 0.1869 0.4802 0.6571 0.120 Uiso 1 1 calc R U . . .
H12C_9 H 0.1743 0.4363 0.6718 0.120 Uiso 1 1 calc R U . . .
C13_9 C 0.7570(2) 0.43339(9) 0.61519(12) 0.0299(6) Uani 1 1 d . . . . .
H13_9 H 0.7638 0.4050 0.6127 0.036 Uiso 1 1 calc R U . . .
C14_9 C 0.7493(3) 0.44371(13) 0.67141(13) 0.0509(10) Uani 1 1 d . . . . .
H14A_9 H 0.7468 0.4715 0.6750 0.076 Uiso 1 1 calc R U . . .
H14B_9 H 0.8033 0.4338 0.6910 0.076 Uiso 1 1 calc R U . . .
H14C_9 H 0.6930 0.4324 0.6842 0.076 Uiso 1 1 calc R U . . .
C15_9 C 0.8425(2) 0.45174(11) 0.59332(15) 0.0432(9) Uani 1 1 d . . . . .
H15A_9 H 0.8493 0.4428 0.5583 0.065 Uiso 1 1 calc R U . . .
H15B_9 H 0.8975 0.4446 0.6143 0.065 Uiso 1 1 calc R U . . .
H15C_9 H 0.8356 0.4796 0.5933 0.065 Uiso 1 1 calc R U . . .
C16_9 C 0.6622(2) 0.43604(10) 0.51296(12) 0.0359(8) Uani 1 1 d . . . . .
H16_9 H 0.7175 0.4500 0.5011 0.043 Uiso 1 1 calc R U . . .
C17_9 C 0.5771(3) 0.45001(17) 0.48214(14) 0.0698(15) Uani 1 1 d . . . . .
H17A_9 H 0.5866 0.4466 0.4457 0.105 Uiso 1 1 calc R U . . .
H17B_9 H 0.5671 0.4771 0.4892 0.105 Uiso 1 1 calc R U . . .
H17C_9 H 0.5229 0.4353 0.4917 0.105 Uiso 1 1 calc R U . . .
C18_9 C 0.6773(3) 0.39343(11) 0.50591(16) 0.0591(12) Uani 1 1 d . . . . .
H18A_9 H 0.6846 0.3879 0.4697 0.089 Uiso 1 1 calc R U . . .
H18B_9 H 0.6240 0.3794 0.5179 0.089 Uiso 1 1 calc R U . . .
H18C_9 H 0.7332 0.3855 0.5256 0.089 Uiso 1 1 calc R U . . .
Pd1_10 Pd 0.48423(2) 0.29979(2) 0.61440(2) 0.01938(5) Uani 1 1 d . . . . .
P1_10 P 0.58550(5) 0.28962(2) 0.68346(3) 0.02275(15) Uani 1 1 d . . . . .
P2_10 P 0.37920(5) 0.28721(2) 0.54812(3) 0.02291(15) Uani 1 1 d . . . . .
O1_10 O 0.58132(15) 0.24339(6) 0.69366(8) 0.0312(5) Uani 1 1 d . . . . .
O2_10 O 0.37616(15) 0.24056(6) 0.54385(8) 0.0295(5) Uani 1 1 d . . . . .
C1_10 C 0.47798(19) 0.24355(8) 0.61896(10) 0.0225(6) Uani 1 1 d . . . . .
C2_10 C 0.5279(2) 0.22334(8) 0.65699(11) 0.0271(6) Uani 1 1 d . . . . .
C3_10 C 0.5276(2) 0.18392(9) 0.66023(12) 0.0347(7) Uani 1 1 d . . . . .
H3_10 H 0.5612 0.1707 0.6867 0.042 Uiso 1 1 calc R U . . .
C4_10 C 0.4754(2) 0.16486(8) 0.62271(13) 0.0349(7) Uani 1 1 d . . . . .
C5_10 C 0.4241(2) 0.18258(9) 0.58358(12) 0.0318(7) Uani 1 1 d . . . . .
H5_10 H 0.3890 0.1684 0.5587 0.038 Uiso 1 1 calc R U . . .
C6_10 C 0.4269(2) 0.22205(8) 0.58278(11) 0.0263(6) Uani 1 1 d . . . . .
F1_10 F 0.47366(17) 0.12634(5) 0.62440(9) 0.0536(6) Uani 1 1 d . . . . .
C7_10 C 0.5623(2) 0.30891(10) 0.74656(12) 0.0351(7) Uani 1 1 d . . . . .
H7_10 H 0.5639 0.3374 0.7439 0.042 Uiso 1 1 calc R U . . .
C8_10 C 0.6339(3) 0.29719(12) 0.78875(13) 0.0504(10) Uani 1 1 d . . . . .
H8A_10 H 0.6344 0.2693 0.7921 0.076 Uiso 1 1 calc R U . . .
H8B_10 H 0.6175 0.3087 0.8212 0.076 Uiso 1 1 calc R U . . .
H8C_10 H 0.6953 0.3060 0.7798 0.076 Uiso 1 1 calc R U . . .
C9_10 C 0.4642(3) 0.29756(13) 0.76036(15) 0.0522(10) Uani 1 1 d . . . . .
H9A_10 H 0.4205 0.3044 0.7323 0.078 Uiso 1 1 calc R U . . .
H9B_10 H 0.4477 0.3111 0.7914 0.078 Uiso 1 1 calc R U . . .
H9C_10 H 0.4618 0.2700 0.7663 0.078 Uiso 1 1 calc R U . . .
C10_10 C 0.7073(2) 0.29710(9) 0.67203(12) 0.0295(6) Uani 1 1 d . . . . .
H10_10 H 0.7454 0.2853 0.7006 0.035 Uiso 1 1 calc R U . . .
C11_10 C 0.7302(2) 0.27739(11) 0.62195(15) 0.0451(9) Uani 1 1 d . . . . .
H11A_10 H 0.6946 0.2893 0.5936 0.068 Uiso 1 1 calc R U . . .
H11B_10 H 0.7140 0.2503 0.6238 0.068 Uiso 1 1 calc R U . . .
H11C_10 H 0.7964 0.2800 0.6165 0.068 Uiso 1 1 calc R U . . .
C12_10 C 0.7281(2) 0.33981(10) 0.67059(15) 0.0420(8) Uani 1 1 d . . . . .
H12A_10 H 0.7926 0.3437 0.6620 0.063 Uiso 1 1 calc R U . . .
H12B_10 H 0.7180 0.3510 0.7041 0.063 Uiso 1 1 calc R U . . .
H12C_10 H 0.6871 0.3521 0.6448 0.063 Uiso 1 1 calc R U . . .
C13_10 C 0.2587(2) 0.29913(9) 0.55918(12) 0.0289(6) Uani 1 1 d . . . . .
H13_10 H 0.2186 0.2873 0.5315 0.035 Uiso 1 1 calc R U . . .
C14_10 C 0.2444(2) 0.34199(10) 0.55772(15) 0.0432(9) Uani 1 1 d . . . . .
H14A_10 H 0.2581 0.3517 0.5238 0.065 Uiso 1 1 calc R U . . .
H14B_10 H 0.2858 0.3541 0.5835 0.065 Uiso 1 1 calc R U . . .
H14C_10 H 0.1801 0.3479 0.5649 0.065 Uiso 1 1 calc R U . . .
C15_10 C 0.2323(2) 0.28218(11) 0.61042(13) 0.0418(8) Uani 1 1 d . . . . .
H15A_10 H 0.1663 0.2864 0.6150 0.063 Uiso 1 1 calc R U . . .
H15B_10 H 0.2685 0.2946 0.6382 0.063 Uiso 1 1 calc R U . . .
H15C_10 H 0.2452 0.2547 0.6108 0.063 Uiso 1 1 calc R U . . .
C16_10 C 0.4034(3) 0.30112(11) 0.48296(13) 0.0444(9) Uani 1 1 d . . . . .
H16_10 H 0.3921 0.3292 0.4797 0.053 Uiso 1 1 calc R U . . .
C17_10 C 0.3395(3) 0.28082(14) 0.44270(13) 0.0590(12) Uani 1 1 d . . . . .
H17A_10 H 0.3547 0.2893 0.4085 0.088 Uiso 1 1 calc R U . . .
H17B_10 H 0.2749 0.2871 0.4486 0.088 Uiso 1 1 calc R U . . .
H17C_10 H 0.3482 0.2531 0.4454 0.088 Uiso 1 1 calc R U . . .
C18_10 C 0.5055(3) 0.29398(15) 0.47409(17) 0.0665(13) Uani 1 1 d . . . . .
H18A_10 H 0.5195 0.3025 0.4397 0.100 Uiso 1 1 calc R U . . .
H18B_10 H 0.5187 0.2666 0.4775 0.100 Uiso 1 1 calc R U . . .
H18C_10 H 0.5436 0.3082 0.4993 0.100 Uiso 1 1 calc R U . . .
Cl1_11 Cl 0.49525(6) 0.36741(2) 0.59543(3) 0.03379(17) Uani 1 1 d . . . . .

loop_
_atom_site_aniso_label
_atom_site_aniso_U_11
_atom_site_aniso_U_22
_atom_site_aniso_U_33
_atom_site_aniso_U_23
_atom_site_aniso_U_13
_atom_site_aniso_U_12
C1_1 0.0189(13) 0.0192(13) 0.0208(13) -0.0033(10) 0.0040(10) 0.0018(10)
B2_1 0.0232(16) 0.0201(15) 0.0255(16) -0.0087(12) 0.0062(12) -0.0014(12)
B3_1 0.0240(16) 0.0193(15) 0.0222(15) 0.0009(12) 0.0065(12) 0.0046(12)
B4_1 0.0167(14) 0.0229(15) 0.0178(14) -0.0012(11) 0.0004(11) 0.0026(12)
B5_1 0.0186(15) 0.0215(15) 0.0197(14) 0.0001(11) 0.0021(11) -0.0010(12)
B6_1 0.0214(16) 0.0286(16) 0.0171(14) -0.0012(12) 0.0034(11) 0.0017(13)
B7_1 0.0193(15) 0.0189(14) 0.0224(15) -0.0038(12) 0.0053(12) -0.0010(12)
B8_1 0.0207(15) 0.0178(14) 0.0176(14) -0.0015(11) 0.0016(11) 0.0032(11)
B9_1 0.0178(15) 0.0186(14) 0.0201(14) -0.0013(11) -0.0019(11) -0.0007(11)
B10_1 0.0230(16) 0.0219(15) 0.0189(14) 0.0005(12) 0.0003(12) 0.0011(12)
B11_1 0.0176(15) 0.0240(15) 0.0219(15) -0.0057(12) -0.0001(12) -0.0009(12)
B12_1 0.0182(14) 0.0186(14) 0.0184(14) -0.0026(11) 0.0004(11) 0.0029(11)
Cl2_1 0.0374(4) 0.0265(4) 0.0491(5) -0.0198(3) 0.0093(4) -0.0059(3)
Cl3_1 0.0425(4) 0.0233(3) 0.0368(4) 0.0109(3) 0.0130(3) 0.0118(3)
Cl4_1 0.0206(3) 0.0414(4) 0.0262(3) -0.0033(3) -0.0045(3) 0.0055(3)
Cl5_1 0.0249(4) 0.0350(4) 0.0367(4) 0.0056(3) 0.0097(3) -0.0072(3)
Cl6_1 0.0357(4) 0.0526(5) 0.0177(3) -0.0062(3) 0.0056(3) 0.0029(4)
Cl7_1 0.0296(4) 0.0266(4) 0.0475(5) -0.0035(3) 0.0180(3) -0.0085(3)
Cl8_1 0.0351(4) 0.0347(4) 0.0165(3) -0.0026(3) 0.0038(3) 0.0087(3)
Cl9_1 0.0320(4) 0.0211(3) 0.0462(4) -0.0110(3) -0.0031(3) -0.0046(3)
Cl10_1 0.0392(4) 0.0342(4) 0.0341(4) 0.0170(3) 0.0039(3) 0.0076(3)
Cl11_1 0.0230(4) 0.0531(5) 0.0337(4) -0.0173(4) -0.0091(3) 0.0027(3)
O1_2 0.0261(11) 0.0348(12) 0.0289(11) -0.0100(9) -0.0032(9) 0.0151(9)
O2_2 0.0444(14) 0.0497(15) 0.0326(12) 0.0043(11) -0.0053(11) 0.0135(12)
O3_2 0.0328(13) 0.0484(15) 0.0583(16) -0.0073(12) 0.0066(11) -0.0153(11)
S1_2 0.0183(3) 0.0247(3) 0.0286(4) -0.0026(3) -0.0003(3) 0.0038(3)
C1_2 0.0341(18) 0.0241(15) 0.0423(19) -0.0052(13) 0.0098(14) 0.0052(13)
F1_2 0.0487(14) 0.0466(13) 0.0910(18) -0.0119(12) 0.0143(12) 0.0282(11)
F2_2 0.0537(13) 0.0295(10) 0.0706(15) -0.0096(10) 0.0101(11) -0.0117(10)
F3_2 0.0783(17) 0.0475(13) 0.0327(11) -0.0125(9) 0.0100(11) 0.0043(11)
C1_3 0.0241(14) 0.0204(13) 0.0259(14) -0.0008(11) 0.0050(11) -0.0053(11)
B2_3 0.0245(16) 0.0193(15) 0.0295(17) 0.0079(13) 0.0055(13) 0.0013(12)
B3_3 0.0365(19) 0.0155(15) 0.0278(17) -0.0010(12) 0.0116(14) 0.0001(13)
B4_3 0.0339(19) 0.0210(15) 0.0241(16) -0.0034(13) -0.0023(13) -0.0039(13)
B5_3 0.0202(16) 0.0231(16) 0.0282(16) -0.0020(13) 0.0025(12) -0.0017(12)
B6_3 0.0244(16) 0.0230(16) 0.0205(15) 0.0014(12) 0.0051(12) -0.0023(12)
B7_3 0.0240(17) 0.0210(16) 0.0341(18) 0.0076(13) 0.0106(13) 0.0039(13)
B8_3 0.0320(18) 0.0185(15) 0.0237(16) 0.0008(12) 0.0096(13) 0.0020(13)
B9_3 0.0246(16) 0.0206(15) 0.0205(15) 0.0000(12) 0.0000(12) 0.0006(12)
B10_3 0.0239(16) 0.0179(14) 0.0219(15) -0.0033(12) 0.0020(12) -0.0019(12)
B11_3 0.0207(16) 0.0254(16) 0.0254(16) 0.0078(13) -0.0003(12) -0.0028(13)
B12_3 0.0197(15) 0.0197(15) 0.0252(16) 0.0038(12) 0.0033(12) -0.0018(12)
Cl2_3 0.0429(5) 0.0276(4) 0.0422(4) 0.0169(3) 0.0101(4) 0.0042(3)
Cl3_3 0.0650(6) 0.0204(4) 0.0469(5) -0.0080(3) 0.0221(4) -0.0014(4)
Cl4_3 0.0537(5) 0.0435(5) 0.0356(4) -0.0053(4) -0.0163(4) -0.0135(4)
Cl5_3 0.0196(4) 0.0388(4) 0.0583(5) -0.0023(4) 0.0049(3) 0.0028(3)
Cl6_3 0.0448(5) 0.0406(4) 0.0265(4) -0.0008(3) 0.0166(3) -0.0088(4)
Cl7_3 0.0271(4) 0.0388(5) 0.0729(6) 0.0165(4) 0.0203(4) 0.0108(3)
Cl8_3 0.0657(6) 0.0319(4) 0.0265(4) 0.0023(3) 0.0217(4) 0.0032(4)
Cl9_3 0.0401(4) 0.0262(4) 0.0341(4) 0.0078(3) -0.0057(3) 0.0060(3)
Cl10_3 0.0501(5) 0.0243(4) 0.0350(4) -0.0119(3) 0.0066(3) -0.0012(3)
Cl11_3 0.0381(4) 0.0469(5) 0.0350(4) 0.0144(4) -0.0156(3) -0.0136(4)
O1_4 0.0307(12) 0.0344(13) 0.0506(14) 0.0118(11) 0.0026(10) -0.0120(10)
O2_4 0.221(14) 0.043(6) 0.052(6) 0.005(5) -0.072(6) -0.020(8)
O3_4 0.036(3) 0.044(3) 0.187(8) 0.017(4) 0.020(4) 0.008(3)
S1_4 0.0280(8) 0.0223(7) 0.0495(9) 0.0044(6) -0.0109(6) -0.0044(6)
C1_4 0.054(5) 0.030(4) 0.047(4) 0.007(3) 0.011(3) -0.017(3)
F1_4 0.065(5) 0.048(4) 0.115(6) 0.014(4) 0.027(4) -0.029(3)
F2_4 0.210(13) 0.085(6) 0.033(3) 0.009(3) 0.018(5) -0.043(7)
F3_4 0.060(3) 0.041(2) 0.083(3) 0.029(2) -0.006(2) 0.003(2)
O1_5 0.0307(12) 0.0344(13) 0.0506(14) 0.0118(11) 0.0026(10) -0.0120(10)
O2_5 0.046(5) 0.047(7) 0.038(6) -0.001(5) 0.006(4) -0.023(4)
O3_5 0.058(5) 0.029(3) 0.078(5) -0.002(3) -0.010(4) 0.018(3)
S1_5 0.0286(11) 0.0209(10) 0.0334(10) -0.0004(7) 0.0022(7) -0.0048(8)
C1_5 0.068(9) 0.039(7) 0.113(12) -0.032(7) 0.056(8) -0.034(6)
F1_5 0.064(7) 0.061(9) 0.162(14) -0.067(10) 0.061(9) -0.050(7)
F2_5 0.111(9) 0.063(7) 0.081(9) -0.031(7) 0.075(7) -0.055(7)
F3_5 0.046(5) 0.068(6) 0.214(12) -0.040(7) 0.043(6) -0.002(4)
Pd1_6 0.02205(10) 0.01486(9) 0.01520(9) 0.00167(7) 0.00147(7) 0.00167(8)
P1_6 0.0261(4) 0.0210(3) 0.0158(3) 0.0033(3) -0.0003(3) 0.0029(3)
P2_6 0.0299(4) 0.0173(3) 0.0148(3) -0.0003(3) 0.0013(3) 0.0006(3)
O1_6 0.0387(12) 0.0215(10) 0.0148(9) 0.0018(7) -0.0013(8) -0.0044(9)
O2_6 0.0501(13) 0.0157(9) 0.0155(9) 0.0004(7) 0.0003(9) 0.0026(9)
C1_6 0.0188(13) 0.0144(12) 0.0198(13) 0.0014(10) 0.0011(10) 0.0002(10)
C2_6 0.0197(13) 0.0204(13) 0.0155(12) 0.0009(10) 0.0018(10) -0.0014(10)
C3_6 0.0315(16) 0.0196(13) 0.0196(13) -0.0032(10) 0.0050(11) -0.0037(11)
C4_6 0.0346(16) 0.0138(13) 0.0278(15) 0.0003(11) 0.0084(12) -0.0019(11)
C5_6 0.0331(16) 0.0186(13) 0.0210(13) 0.0044(11) 0.0050(11) 0.0040(11)
C6_6 0.0241(14) 0.0190(13) 0.0177(13) -0.0014(10) 0.0022(10) 0.0025(11)
F1_6 0.0836(16) 0.0131(8) 0.0321(10) -0.0004(7) 0.0097(10) -0.0013(9)
C58_6 0.0388(18) 0.0213(14) 0.0259(15) -0.0025(11) 0.0115(13) -0.0014(12)
C60_6 0.083(3) 0.0364(19) 0.0305(18) 0.0072(15) 0.0256(18) 0.0148(19)
C59_6 0.037(2) 0.069(3) 0.062(3) -0.022(2) 0.0183(18) -0.0185(19)
C61_6 0.0328(17) 0.0309(16) 0.0226(14) -0.0034(12) -0.0066(12) 0.0011(13)
C62_6 0.0349(18) 0.0351(18) 0.045(2) -0.0093(15) -0.0033(15) -0.0066(14)
C63_6 0.0325(18) 0.056(2) 0.0385(19) -0.0126(17) -0.0052(15) 0.0049(16)
C34_6 0.0305(16) 0.0201(13) 0.0209(13) 0.0042(11) 0.0046(11) -0.0009(11)
C39_6 0.0309(17) 0.0363(18) 0.0379(18) 0.0074(14) 0.0043(14) 0.0055(14)
C35_6 0.048(2) 0.0332(17) 0.0234(15) 0.0004(13) 0.0110(14) -0.0036(15)
C30_6 0.0324(17) 0.047(2) 0.0252(15) 0.0072(14) -0.0048(13) 0.0104(15)
C32_6 0.030(2) 0.090(3) 0.048(2) 0.013(2) -0.0024(17) 0.005(2)
C31_6 0.058(2) 0.049(2) 0.048(2) 0.0162(18) -0.0023(18) 0.0290(19)
Pd1_7 0.01933(10) 0.01525(10) 0.02039(10) 0.00073(7) 0.00306(8) 0.00163(7)
P1_7 0.0183(3) 0.0188(3) 0.0208(3) -0.0003(3) 0.0011(3) 0.0013(3)
P2_7 0.0192(3) 0.0214(3) 0.0219(3) 0.0023(3) 0.0050(3) 0.0019(3)
O1_7 0.0211(10) 0.0181(9) 0.0278(10) 0.0011(8) 0.0010(8) 0.0031(8)
O2_7 0.0216(10) 0.0245(10) 0.0400(12) 0.0071(9) 0.0092(9) 0.0028(8)
C1_7 0.0228(14) 0.0165(12) 0.0195(13) 0.0024(10) 0.0013(10) 0.0012(10)
C2_7 0.0202(13) 0.0233(14) 0.0166(12) 0.0025(10) 0.0001(10) 0.0003(11)
C3_7 0.0280(15) 0.0192(13) 0.0222(13) 0.0026(11) 0.0025(11) 0.0067(11)
C4_7 0.0340(17) 0.0186(13) 0.0257(14) 0.0050(11) 0.0011(12) -0.0025(12)
C5_7 0.0273(15) 0.0230(14) 0.0327(16) 0.0077(12) 0.0065(12) -0.0028(12)
C6_7 0.0248(15) 0.0270(15) 0.0213(13) 0.0049(11) 0.0035(11) 0.0036(12)
F1_7 0.0431(11) 0.0173(9) 0.0597(13) 0.0083(8) 0.0104(9) -0.0005(8)
C7_7 0.0258(15) 0.0251(14) 0.0244(14) 0.0032(11) 0.0051(11) 0.0065(12)
C8_7 0.054(2) 0.0367(18) 0.0247(16) -0.0034(13) -0.0029(15) 0.0068(16)
C9_7 0.0347(17) 0.0283(16) 0.0312(16) 0.0103(13) 0.0055(13) 0.0062(13)
C10_7 0.0233(15) 0.0310(16) 0.0321(16) -0.0056(13) -0.0038(12) 0.0001(12)
C11_7 0.0341(19) 0.0384(19) 0.051(2) -0.0091(16) -0.0006(15) -0.0127(15)
C12_7 0.059(2) 0.051(2) 0.0324(18) -0.0011(16) -0.0159(17) -0.0061(19)
C13_7 0.0249(15) 0.0235(14) 0.0252(14) 0.0030(11) 0.0026(11) -0.0003(11)
C14_7 0.0361(18) 0.048(2) 0.0244(15) -0.0020(14) 0.0020(13) -0.0006(15)
C15_7 0.0221(15) 0.0309(16) 0.0402(18) 0.0016(13) -0.0002(13) 0.0004(12)
C16_7 0.0295(16) 0.0399(18) 0.0222(14) -0.0004(13) 0.0098(12) 0.0039(13)
C17_7 0.055(2) 0.068(3) 0.0224(16) 0.0032(16) 0.0049(15) 0.011(2)
C18_7 0.0392(19) 0.0354(18) 0.0379(18) -0.0131(14) 0.0103(14) 0.0029(15)
Cl1_8 0.0547(6) 0.0151(4) 0.0802(7) -0.0011(4) 0.0108(5) 0.0017(3)
Pd1_9 0.01961(10) 0.01900(10) 0.01797(10) 0.00117(8) 0.00247(7) -0.00206(8)
P1_9 0.0250(4) 0.0243(4) 0.0295(4) -0.0035(3) 0.0098(3) -0.0043(3)
P2_9 0.0221(4) 0.0211(3) 0.0215(3) 0.0007(3) 0.0047(3) -0.0023(3)
O1_9 0.0310(12) 0.0282(11) 0.0342(12) -0.0095(9) 0.0137(9) -0.0075(9)
O2_9 0.0267(11) 0.0207(10) 0.0357(11) 0.0031(8) 0.0105(9) -0.0013(8)
C1_9 0.0249(14) 0.0175(13) 0.0198(13) 0.0000(10) -0.0007(10) -0.0025(11)
C2_9 0.0230(14) 0.0268(14) 0.0200(13) -0.0026(11) 0.0014(11) -0.0035(11)
C3_9 0.0309(16) 0.0263(15) 0.0246(14) -0.0064(11) 0.0021(12) 0.0013(12)
C4_9 0.0349(17) 0.0209(14) 0.0328(16) -0.0038(12) -0.0052(13) -0.0015(12)
C5_9 0.0273(15) 0.0224(14) 0.0327(16) 0.0025(12) -0.0007(12) -0.0050(12)
C6_9 0.0214(14) 0.0252(14) 0.0220(13) 0.0021(11) 0.0004(11) 0.0000(11)
F1_9 0.0436(11) 0.0206(9) 0.0562(12) -0.0070(8) 0.0061(9) -0.0031(8)
C7_9 0.067(3) 0.040(2) 0.0373(19) -0.0002(16) 0.0315(18) -0.0132(18)
C8_9 0.120(4) 0.069(3) 0.029(2) 0.013(2) -0.002(2) -0.020(3)
C9_9 0.084(3) 0.045(2) 0.054(2) 0.0031(19) 0.033(2) -0.020(2)
C10_9 0.0276(17) 0.0263(17) 0.079(3) -0.0183(17) -0.0074(17) 0.0023(13)
C11_9 0.056(2) 0.044(2) 0.059(2) -0.0137(19) -0.028(2) 0.0108(18)
C12_9 0.028(2) 0.059(3) 0.153(5) -0.008(3) 0.016(3) 0.008(2)
C13_9 0.0249(15) 0.0291(16) 0.0358(17) 0.0013(13) 0.0030(12) 0.0043(12)
C14_9 0.0327(19) 0.087(3) 0.0318(18) 0.0072(19) -0.0074(15) 0.0082(19)
C15_9 0.0250(17) 0.048(2) 0.057(2) -0.0087(17) 0.0059(15) -0.0032(15)
C16_9 0.0385(19) 0.047(2) 0.0231(15) -0.0051(14) 0.0106(13) -0.0133(15)
C17_9 0.060(3) 0.127(5) 0.0222(18) 0.004(2) -0.0027(18) -0.006(3)
C18_9 0.076(3) 0.049(2) 0.055(2) -0.0271(19) 0.038(2) -0.027(2)
Pd1_10 0.01792(10) 0.01719(10) 0.02304(10) 0.00159(8) 0.00098(8) -0.00116(8)
P1_10 0.0214(4) 0.0208(3) 0.0257(4) 0.0014(3) -0.0024(3) -0.0028(3)
P2_10 0.0266(4) 0.0210(3) 0.0210(3) 0.0015(3) -0.0004(3) 0.0001(3)
O1_10 0.0363(12) 0.0227(10) 0.0333(12) 0.0050(9) -0.0124(9) -0.0046(9)
O2_10 0.0385(12) 0.0221(10) 0.0270(11) -0.0005(8) -0.0077(9) -0.0003(9)
C1_10 0.0249(14) 0.0164(13) 0.0262(14) -0.0003(11) 0.0015(11) -0.0027(11)
C2_10 0.0299(16) 0.0231(14) 0.0278(15) 0.0039(12) -0.0021(12) -0.0040(12)
C3_10 0.049(2) 0.0215(15) 0.0335(17) 0.0063(13) -0.0044(14) -0.0008(14)
C4_10 0.051(2) 0.0148(14) 0.0385(18) 0.0039(12) -0.0009(15) -0.0033(13)
C5_10 0.0399(18) 0.0224(15) 0.0328(16) -0.0038(12) -0.0031(14) -0.0075(13)
C6_10 0.0301(16) 0.0255(15) 0.0233(14) 0.0016(11) 0.0005(12) -0.0010(12)
F1_10 0.0839(17) 0.0173(9) 0.0580(14) 0.0037(9) -0.0152(12) -0.0066(10)
C7_10 0.0421(19) 0.0341(17) 0.0292(16) -0.0010(13) 0.0042(14) -0.0021(14)
C8_10 0.054(2) 0.068(3) 0.0287(18) 0.0008(17) -0.0084(16) -0.016(2)
C9_10 0.042(2) 0.074(3) 0.041(2) 0.0071(19) 0.0125(17) 0.006(2)
C10_10 0.0208(15) 0.0283(16) 0.0388(17) 0.0008(13) -0.0041(12) 0.0002(12)
C11_10 0.0264(18) 0.054(2) 0.056(2) -0.0119(18) 0.0092(16) 0.0016(16)
C12_10 0.0283(18) 0.0334(18) 0.064(2) 0.0023(16) 0.0009(16) -0.0087(14)
C13_10 0.0248(15) 0.0295(16) 0.0316(16) -0.0030(12) -0.0067(12) 0.0001(12)
C14_10 0.0333(19) 0.0339(18) 0.061(2) -0.0065(17) -0.0097(16) 0.0072(15)
C15_10 0.0271(17) 0.058(2) 0.0406(19) 0.0012(17) 0.0071(14) -0.0024(16)
C16_10 0.066(3) 0.0387(19) 0.0293(17) 0.0090(14) 0.0140(17) 0.0073(18)
C17_10 0.064(3) 0.089(3) 0.0235(18) 0.0017(19) -0.0013(17) 0.018(2)
C18_10 0.060(3) 0.094(4) 0.047(2) -0.008(2) 0.024(2) -0.022(3)
Cl1_11 0.0431(4) 0.0167(3) 0.0421(4) 0.0015(3) 0.0077(3) -0.0053(3)

loop_
_atom_type_symbol
_atom_type_description
_atom_type_scat_dispersion_real
_atom_type_scat_dispersion_imag
_atom_type_scat_source
C C 0.0033 0.0016 'International Tables Vol C Tables 4.2.6.8 and 6.1.1.4'
O O 0.0106 0.0060 'International Tables Vol C Tables 4.2.6.8 and 6.1.1.4'
B B 0.0013 0.0007 'International Tables Vol C Tables 4.2.6.8 and 6.1.1.4'
F F 0.0171 0.0103 'International Tables Vol C Tables 4.2.6.8 and 6.1.1.4'
P P 0.1023 0.0942 'International Tables Vol C Tables 4.2.6.8 and 6.1.1.4'
S S 0.1246 0.1234 'International Tables Vol C Tables 4.2.6.8 and 6.1.1.4'
Cl Cl 0.1484 0.1585 'International Tables Vol C Tables 4.2.6.8 and 6.1.1.4'
Pd Pd -0.9988 1.0072 'International Tables Vol C Tables 4.2.6.8 and 6.1.1.4'
H H 0.0000 0.0000 'International Tables Vol C Tables 4.2.6.8 and 6.1.1.4'

loop_
_geom_angle_atom_site_label_1
_geom_angle_atom_site_label_2
_geom_angle_atom_site_label_3
_geom_angle
_geom_angle_site_symmetry_1
_geom_angle_site_symmetry_3
B5_1 C1_1 B2_1 115.1(2) . .
B5_1 C1_1 B6_1 63.03(18) . .
B2_1 C1_1 B6_1 62.80(19) . .
B5_1 C1_1 B3_1 114.7(2) . .
B2_1 C1_1 B3_1 62.77(18) . .
B6_1 C1_1 B3_1 114.8(2) . .
B5_1 C1_1 B4_1 62.66(18) . .
B2_1 C1_1 B4_1 114.9(2) . .
B6_1 C1_1 B4_1 115.0(2) . .
B3_1 C1_1 B4_1 62.73(18) . .
B5_1 C1_1 H1_1 117.5 . .
B2_1 C1_1 H1_1 117.5 . .
B6_1 C1_1 H1_1 117.5 . .
B3_1 C1_1 H1_1 117.7 . .
B4_1 C1_1 H1_1 117.6 . .
C1_1 B2_1 Cl2_1 121.1(2) . .
C1_1 B2_1 B7_1 104.7(2) . .
Cl2_1 B2_1 B7_1 125.7(2) . .
C1_1 B2_1 B11_1 104.7(2) . .
Cl2_1 B2_1 B11_1 124.4(2) . .
B7_1 B2_1 B11_1 60.85(18) . .
C1_1 B2_1 B6_1 58.65(17) . .
Cl2_1 B2_1 B6_1 119.1(2) . .
B7_1 B2_1 B6_1 108.5(2) . .
B11_1 B2_1 B6_1 59.82(19) . .
C1_1 B2_1 B3_1 58.71(17) . .
Cl2_1 B2_1 B3_1 121.2(2) . .
B7_1 B2_1 B3_1 59.75(18) . .
B11_1 B2_1 B3_1 108.4(2) . .
B6_1 B2_1 B3_1 108.1(2) . .
C1_1 B3_1 Cl3_1 121.8(2) . .
C1_1 B3_1 B8_1 104.9(2) . .
Cl3_1 B3_1 B8_1 124.3(2) . .
C1_1 B3_1 B7_1 104.7(2) . .
Cl3_1 B3_1 B7_1 124.5(2) . .
B8_1 B3_1 B7_1 60.89(17) . .
C1_1 B3_1 B2_1 58.52(18) . .
Cl3_1 B3_1 B2_1 120.5(2) . .
B8_1 B3_1 B2_1 108.6(2) . .
B7_1 B3_1 B2_1 59.93(18) . .
C1_1 B3_1 B4_1 58.67(17) . .
Cl3_1 B3_1 B4_1 120.2(2) . .
B8_1 B3_1 B4_1 60.02(18) . .
B7_1 B3_1 B4_1 108.7(2) . .
B2_1 B3_1 B4_1 108.1(2) . .
C1_1 B4_1 B9_1 104.4(2) . .
C1_1 B4_1 Cl4_1 121.3(2) . .
B9_1 B4_1 Cl4_1 125.2(2) . .
C1_1 B4_1 B8_1 104.3(2) . .
B9_1 B4_1 B8_1 60.93(17) . .
Cl4_1 B4_1 B8_1 125.3(2) . .
C1_1 B4_1 B5_1 58.31(17) . .
B9_1 B4_1 B5_1 60.09(17) . .
Cl4_1 B4_1 B5_1 120.0(2) . .
B8_1 B4_1 B5_1 108.7(2) . .
C1_1 B4_1 B3_1 58.60(17) . .
B9_1 B4_1 B3_1 108.0(2) . .
Cl4_1 B4_1 B3_1 120.5(2) . .
B8_1 B4_1 B3_1 59.34(17) . .
B5_1 B4_1 B3_1 107.8(2) . .
C1_1 B5_1 Cl5_1 121.0(2) . .
C1_1 B5_1 B9_1 104.5(2) . .
Cl5_1 B5_1 B9_1 125.3(2) . .
C1_1 B5_1 B4_1 59.04(16) . .
Cl5_1 B5_1 B4_1 119.7(2) . .
B9_1 B5_1 B4_1 59.54(18) . .
C1_1 B5_1 B10_1 104.7(2) . .
Cl5_1 B5_1 B10_1 125.1(2) . .
B9_1 B5_1 B10_1 61.09(18) . .
B4_1 B5_1 B10_1 108.8(2) . .
C1_1 B5_1 B6_1 58.76(17) . .
Cl5_1 B5_1 B6_1 120.3(2) . .
B9_1 B5_1 B6_1 108.2(2) . .
B4_1 B5_1 B6_1 108.5(2) . .
B10_1 B5_1 B6_1 59.52(18) . .
C1_1 B6_1 B10_1 104.8(2) . .
C1_1 B6_1 Cl6_1 121.7(2) . .
B10_1 B6_1 Cl6_1 124.6(2) . .
C1_1 B6_1 B11_1 104.7(2) . .
B10_1 B6_1 B11_1 60.87(18) . .
Cl6_1 B6_1 B11_1 124.5(2) . .
C1_1 B6_1 B2_1 58.55(18) . .
B10_1 B6_1 B2_1 108.6(2) . .
Cl6_1 B6_1 B2_1 120.1(2) . .
B11_1 B6_1 B2_1 59.94(18) . .
C1_1 B6_1 B5_1 58.20(17) . .
B10_1 B6_1 B5_1 60.15(18) . .
Cl6_1 B6_1 B5_1 120.8(2) . .
B11_1 B6_1 B5_1 108.5(2) . .
B2_1 B6_1 B5_1 107.6(2) . .
Cl7_1 B7_1 B3_1 122.7(2) . .
Cl7_1 B7_1 B2_1 123.6(2) . .
B3_1 B7_1 B2_1 60.31(18) . .
Cl7_1 B7_1 B12_1 121.3(2) . .
B3_1 B7_1 B12_1 106.9(2) . .
B2_1 B7_1 B12_1 106.8(2) . .
Cl7_1 B7_1 B8_1 120.6(2) . .
B3_1 B7_1 B8_1 59.22(18) . .
B2_1 B7_1 B8_1 107.6(2) . .
B12_1 B7_1 B8_1 60.09(17) . .
Cl7_1 B7_1 B11_1 122.1(2) . .
B3_1 B7_1 B11_1 107.8(2) . .
B2_1 B7_1 B11_1 59.60(18) . .
B12_1 B7_1 B11_1 59.62(17) . .
B8_1 B7_1 B11_1 108.1(2) . .
B3_1 B8_1 B4_1 60.64(17) . .
B3_1 B8_1 Cl8_1 121.9(2) . .
B4_1 B8_1 Cl8_1 122.3(2) . .
B3_1 B8_1 B12_1 107.0(2) . .
B4_1 B8_1 B12_1 106.9(2) . .
Cl8_1 B8_1 B12_1 122.2(2) . .
B3_1 B8_1 B7_1 59.89(18) . .
B4_1 B8_1 B7_1 108.4(2) . .
Cl8_1 B8_1 B7_1 121.2(2) . .
B12_1 B8_1 B7_1 59.58(18) . .
B3_1 B8_1 B9_1 107.7(2) . .
B4_1 B8_1 B9_1 59.21(17) . .
Cl8_1 B8_1 B9_1 122.2(2) . .
B12_1 B8_1 B9_1 59.76(17) . .
B7_1 B8_1 B9_1 107.9(2) . .
B4_1 B9_1 Cl9_1 122.1(2) . .
B4_1 B9_1 B5_1 60.37(17) . .
Cl9_1 B9_1 B5_1 123.2(2) . .
B4_1 B9_1 B12_1 107.5(2) . .
Cl9_1 B9_1 B12_1 121.1(2) . .
B5_1 B9_1 B12_1 107.2(2) . .
B4_1 B9_1 B8_1 59.86(18) . .
Cl9_1 B9_1 B8_1 120.6(2) . .
B5_1 B9_1 B8_1 108.0(2) . .
B12_1 B9_1 B8_1 59.96(17) . .
B4_1 B9_1 B10_1 108.4(2) . .
Cl9_1 B9_1 B10_1 121.7(2) . .
B5_1 B9_1 B10_1 59.72(18) . .
B12_1 B9_1 B10_1 59.91(17) . .
B8_1 B9_1 B10_1 108.4(2) . .
Cl10_1 B10_1 B6_1 120.6(2) . .
Cl10_1 B10_1 B5_1 120.2(2) . .
B6_1 B10_1 B5_1 60.33(18) . .
Cl10_1 B10_1 B12_1 125.0(2) . .
B6_1 B10_1 B12_1 106.6(2) . .
B5_1 B10_1 B12_1 106.4(2) . .
Cl10_1 B10_1 B11_1 123.0(2) . .
B6_1 B10_1 B11_1 59.71(18) . .
B5_1 B10_1 B11_1 107.7(2) . .
B12_1 B10_1 B11_1 59.43(17) . .
Cl10_1 B10_1 B9_1 122.4(2) . .
B6_1 B10_1 B9_1 107.4(2) . .
B5_1 B10_1 B9_1 59.18(17) . .
B12_1 B10_1 B9_1 59.42(18) . .
B11_1 B10_1 B9_1 107.3(2) . .
Cl11_1 B11_1 B6_1 121.0(2) . .
Cl11_1 B11_1 B2_1 120.2(2) . .
B6_1 B11_1 B2_1 60.25(18) . .
Cl11_1 B11_1 B12_1 124.4(2) . .
B6_1 B11_1 B12_1 107.0(2) . .
B2_1 B11_1 B12_1 106.7(2) . .
Cl11_1 B11_1 B10_1 122.8(2) . .
B6_1 B11_1 B10_1 59.42(18) . .
B2_1 B11_1 B10_1 107.7(2) . .
B12_1 B11_1 B10_1 60.18(17) . .
Cl11_1 B11_1 B7_1 121.6(2) . .
B6_1 B11_1 B7_1 107.8(2) . .
B2_1 B11_1 B7_1 59.55(17) . .
B12_1 B11_1 B7_1 59.57(18) . .
B10_1 B11_1 B7_1 108.2(2) . .
O1_2 B12_1 B7_1 119.9(2) . .
O1_2 B12_1 B11_1 127.7(2) . .
B7_1 B12_1 B11_1 60.81(18) . .
O1_2 B12_1 B9_1 117.2(2) . .
B7_1 B12_1 B9_1 108.9(2) . .
B11_1 B12_1 B9_1 109.1(2) . .
O1_2 B12_1 B8_1 113.8(2) . .
B7_1 B12_1 B8_1 60.34(17) . .
B11_1 B12_1 B8_1 109.3(2) . .
B9_1 B12_1 B8_1 60.28(17) . .
O1_2 B12_1 B10_1 125.6(2) . .
B7_1 B12_1 B10_1 109.4(2) . .
B11_1 B12_1 B10_1 60.39(18) . .
B9_1 B12_1 B10_1 60.67(18) . .
B8_1 B12_1 B10_1 109.3(2) . .
B12_1 O1_2 S1_2 136.48(19) . .
O2_2 S1_2 O3_2 120.63(16) . .
O2_2 S1_2 O1_2 112.40(14) . .
O3_2 S1_2 O1_2 110.92(16) . .
O2_2 S1_2 C1_2 108.27(17) . .
O3_2 S1_2 C1_2 106.58(16) . .
O1_2 S1_2 C1_2 94.61(14) . .
F2_2 C1_2 F1_2 108.7(3) . .
F2_2 C1_2 F3_2 108.7(3) . .
F1_2 C1_2 F3_2 109.3(3) . .
F2_2 C1_2 S1_2 110.4(2) . .
F1_2 C1_2 S1_2 108.1(2) . .
F3_2 C1_2 S1_2 111.6(2) . .
B6_3 C1_3 B5_3 62.99(19) . .
B6_3 C1_3 B4_3 115.5(2) . .
B5_3 C1_3 B4_3 63.19(19) . .
B6_3 C1_3 B2_3 63.04(19) . .
B5_3 C1_3 B2_3 115.3(2) . .
B4_3 C1_3 B2_3 115.0(2) . .
B6_3 C1_3 B3_3 115.0(2) . .
B5_3 C1_3 B3_3 115.0(2) . .
B4_3 C1_3 B3_3 62.6(2) . .
B2_3 C1_3 B3_3 62.7(2) . .
B6_3 C1_3 H1_3 117.2 . .
B5_3 C1_3 H1_3 117.3 . .
B4_3 C1_3 H1_3 117.4 . .
B2_3 C1_3 H1_3 117.5 . .
B3_3 C1_3 H1_3 117.8 . .
C1_3 B2_3 Cl2_3 120.8(2) . .
C1_3 B2_3 B11_3 104.4(2) . .
Cl2_3 B2_3 B11_3 124.4(2) . .
C1_3 B2_3 B7_3 104.8(2) . .
Cl2_3 B2_3 B7_3 126.3(2) . .
B11_3 B2_3 B7_3 60.97(19) . .
C1_3 B2_3 B6_3 58.07(18) . .
Cl2_3 B2_3 B6_3 118.9(2) . .
B11_3 B2_3 B6_3 59.80(19) . .
B7_3 B2_3 B6_3 108.4(2) . .
C1_3 B2_3 B3_3 58.96(18) . .
Cl2_3 B2_3 B3_3 121.3(2) . .
B11_3 B2_3 B3_3 108.6(2) . .
B7_3 B2_3 B3_3 59.9(2) . .
B6_3 B2_3 B3_3 107.9(2) . .
C1_3 B3_3 Cl3_3 123.6(2) . .
C1_3 B3_3 B8_3 104.2(2) . .
Cl3_3 B3_3 B8_3 122.9(2) . .
C1_3 B3_3 B7_3 104.1(2) . .
Cl3_3 B3_3 B7_3 124.0(2) . .
B8_3 B3_3 B7_3 61.33(19) . .
C1_3 B3_3 B4_3 58.14(19) . .
Cl3_3 B3_3 B4_3 120.0(2) . .
B8_3 B3_3 B4_3 60.0(2) . .
B7_3 B3_3 B4_3 108.8(2) . .
C1_3 B3_3 B2_3 58.34(18) . .
Cl3_3 B3_3 B2_3 121.8(2) . .
B8_3 B3_3 B2_3 108.6(2) . .
B7_3 B3_3 B2_3 59.64(19) . .
B4_3 B3_3 B2_3 107.7(2) . .
C1_3 B4_3 Cl4_3 120.5(2) . .
C1_3 B4_3 B9_3 104.2(2) . .
Cl4_3 B4_3 B9_3 125.8(2) . .
C1_3 B4_3 B8_3 104.6(2) . .
Cl4_3 B4_3 B8_3 125.9(2) . .
B9_3 B4_3 B8_3 60.62(18) . .
C1_3 B4_3 B3_3 59.30(18) . .
Cl4_3 B4_3 B3_3 120.0(2) . .
B9_3 B4_3 B3_3 108.0(2) . .
B8_3 B4_3 B3_3 59.4(2) . .
C1_3 B4_3 B5_3 58.38(19) . .
Cl4_3 B4_3 B5_3 119.8(2) . .
B9_3 B4_3 B5_3 59.77(18) . .
B8_3 B4_3 B5_3 108.3(2) . .
B3_3 B4_3 B5_3 108.4(2) . .
C1_3 B5_3 Cl5_3 121.0(2) . .
C1_3 B5_3 B10_3 104.3(2) . .
Cl5_3 B5_3 B10_3 125.5(2) . .
C1_3 B5_3 B9_3 104.2(2) . .
Cl5_3 B5_3 B9_3 125.5(2) . .
B10_3 B5_3 B9_3 61.10(19) . .
C1_3 B5_3 B6_3 58.38(18) . .
Cl5_3 B5_3 B6_3 120.2(2) . .
B10_3 B5_3 B6_3 59.74(18) . .
B9_3 B5_3 B6_3 108.4(2) . .
C1_3 B5_3 B4_3 58.44(18) . .
Cl5_3 B5_3 B4_3 120.0(2) . .
B10_3 B5_3 B4_3 108.5(2) . .
B9_3 B5_3 B4_3 59.62(19) . .
B6_3 B5_3 B4_3 107.8(2) . .
C1_3 B6_3 B10_3 104.6(2) . .
C1_3 B6_3 Cl6_3 121.6(2) . .
B10_3 B6_3 Cl6_3 125.2(2) . .
C1_3 B6_3 B11_3 105.0(2) . .
B10_3 B6_3 B11_3 60.99(18) . .
Cl6_3 B6_3 B11_3 123.9(2) . .
C1_3 B6_3 B5_3 58.63(18) . .
B10_3 B6_3 B5_3 59.84(18) . .
Cl6_3 B6_3 B5_3 120.8(2) . .
B11_3 B6_3 B5_3 108.9(2) . .
C1_3 B6_3 B2_3 58.90(18) . .
B10_3 B6_3 B2_3 108.4(2) . .
Cl6_3 B6_3 B2_3 119.6(2) . .
B11_3 B6_3 B2_3 59.77(19) . .
B5_3 B6_3 B2_3 108.3(2) . .
Cl7_3 B7_3 B2_3 121.0(2) . .
Cl7_3 B7_3 B12_3 123.4(2) . .
B2_3 B7_3 B12_3 107.1(2) . .
Cl7_3 B7_3 B3_3 121.5(2) . .
B2_3 B7_3 B3_3 60.5(2) . .
B12_3 B7_3 B3_3 106.7(2) . .
Cl7_3 B7_3 B11_3 121.5(2) . .
B2_3 B7_3 B11_3 59.48(19) . .
B12_3 B7_3 B11_3 60.21(18) . .
B3_3 B7_3 B11_3 108.0(2) . .
Cl7_3 B7_3 B8_3 122.8(2) . .
B2_3 B7_3 B8_3 107.3(2) . .
B12_3 B7_3 B8_3 59.81(18) . .
B3_3 B7_3 B8_3 58.82(19) . .
B11_3 B7_3 B8_3 108.1(2) . .
B3_3 B8_3 Cl8_3 121.8(2) . .
B3_3 B8_3 B4_3 60.62(19) . .
Cl8_3 B8_3 B4_3 121.0(2) . .
B3_3 B8_3 B12_3 107.1(2) . .
Cl8_3 B8_3 B12_3 122.8(2) . .
B4_3 B8_3 B12_3 107.4(2) . .
B3_3 B8_3 B9_3 108.2(2) . .
Cl8_3 B8_3 B9_3 121.1(2) . .
B4_3 B8_3 B9_3 59.62(19) . .
B12_3 B8_3 B9_3 60.11(18) . .
B3_3 B8_3 B7_3 59.85(19) . .
Cl8_3 B8_3 B7_3 122.6(2) . .
B4_3 B8_3 B7_3 108.2(2) . .
B12_3 B8_3 B7_3 59.29(19) . .
B9_3 B8_3 B7_3 107.9(2) . .
Cl9_3 B9_3 B4_3 122.2(2) . .
Cl9_3 B9_3 B5_3 122.8(2) . .
B4_3 B9_3 B5_3 60.61(19) . .
Cl9_3 B9_3 B8_3 120.8(2) . .
B4_3 B9_3 B8_3 59.8(2) . .
B5_3 B9_3 B8_3 108.3(2) . .
Cl9_3 B9_3 B12_3 121.4(2) . .
B4_3 B9_3 B12_3 107.3(2) . .
B5_3 B9_3 B12_3 107.2(2) . .
B8_3 B9_3 B12_3 59.92(19) . .
Cl9_3 B9_3 B10_3 122.0(2) . .
B4_3 B9_3 B10_3 107.9(2) . .
B5_3 B9_3 B10_3 59.36(18) . .
B8_3 B9_3 B10_3 108.2(2) . .
B12_3 B9_3 B10_3 59.87(18) . .
Cl10_3 B10_3 B6_3 121.1(2) . .
Cl10_3 B10_3 B5_3 120.7(2) . .
B6_3 B10_3 B5_3 60.42(18) . .
Cl10_3 B10_3 B12_3 123.6(2) . .
B6_3 B10_3 B12_3 107.1(2) . .
B5_3 B10_3 B12_3 107.3(2) . .
Cl10_3 B10_3 B11_3 121.9(2) . .
B6_3 B10_3 B11_3 59.72(18) . .
B5_3 B10_3 B11_3 108.4(2) . .
B12_3 B10_3 B11_3 60.01(18) . .
Cl10_3 B10_3 B9_3 122.1(2) . .
B6_3 B10_3 B9_3 107.7(2) . .
B5_3 B10_3 B9_3 59.54(18) . .
B12_3 B10_3 B9_3 59.79(18) . .
B11_3 B10_3 B9_3 108.2(2) . .
B2_3 B11_3 Cl11_3 120.8(2) . .
B2_3 B11_3 B6_3 60.42(18) . .
Cl11_3 B11_3 B6_3 119.9(2) . .
B2_3 B11_3 B12_3 106.4(2) . .
Cl11_3 B11_3 B12_3 125.0(2) . .
B6_3 B11_3 B12_3 106.6(2) . .
B2_3 B11_3 B10_3 107.5(2) . .
Cl11_3 B11_3 B10_3 121.9(2) . .
B6_3 B11_3 B10_3 59.29(19) . .
B12_3 B11_3 B10_3 59.81(18) . .
B2_3 B11_3 B7_3 59.55(19) . .
Cl11_3 B11_3 B7_3 123.3(2) . .
B6_3 B11_3 B7_3 107.8(2) . .
B12_3 B11_3 B7_3 59.23(19) . .
B10_3 B11_3 B7_3 107.6(2) . .
O1_4 B12_3 B7_3 120.5(3) . .
O1_4 B12_3 B8_3 114.6(2) . .
B7_3 B12_3 B8_3 60.90(19) . .
O1_4 B12_3 B9_3 117.3(2) . .
B7_3 B12_3 B9_3 109.1(2) . .
B8_3 B12_3 B9_3 59.97(18) . .
O1_4 B12_3 B10_3 125.3(3) . .
B7_3 B12_3 B10_3 108.9(2) . .
B8_3 B12_3 B10_3 108.6(2) . .
B9_3 B12_3 B10_3 60.35(19) . .
O1_4 B12_3 B11_3 127.5(3) . .
B7_3 B12_3 B11_3 60.56(19) . .
B8_3 B12_3 B11_3 109.2(2) . .
B9_3 B12_3 B11_3 108.8(2) . .
B10_3 B12_3 B11_3 60.17(18) . .
B12_3 O1_4 S1_4 139.2(2) . .
O3_4 S1_4 O2_4 119.7(7) . .
O3_4 S1_4 O1_4 111.6(3) . .
O2_4 S1_4 O1_4 111.8(6) . .
O3_4 S1_4 C1_4 108.0(4) . .
O2_4 S1_4 C1_4 107.5(6) . .
O1_4 S1_4 C1_4 95.3(3) . .
F2_4 C1_4 F1_4 111.7(10) . .
F2_4 C1_4 F3_4 106.0(9) . .
F1_4 C1_4 F3_4 106.8(8) . .
F2_4 C1_4 S1_4 112.6(7) . .
F1_4 C1_4 S1_4 108.6(7) . .
F3_4 C1_4 S1_4 110.9(5) . .
O2_5 S1_5 O3_5 122.1(8) . .
O2_5 S1_5 C1_5 106.7(6) . .
O3_5 S1_5 C1_5 106.5(5) . .
F2_5 C1_5 F1_5 110.4(13) . .
F2_5 C1_5 F3_5 105.0(12) . .
F1_5 C1_5 F3_5 107.0(13) . .
F2_5 C1_5 S1_5 113.8(9) . .
F1_5 C1_5 S1_5 110.3(10) . .
F3_5 C1_5 S1_5 110.0(8) . .
C1_6 Pd1_6 P2_6 80.52(8) . .
C1_6 Pd1_6 P1_6 80.20(8) . .
P2_6 Pd1_6 P1_6 160.71(4) . .
C1_6 Pd1_6 Cl1_8 174.57(8) . .
P2_6 Pd1_6 Cl1_8 98.37(4) . .
P1_6 Pd1_6 Cl1_8 100.88(3) . .
O1_6 P1_6 C30_6 103.05(14) . .
O1_6 P1_6 C34_6 101.22(12) . .
C30_6 P1_6 C34_6 107.81(16) . .
O1_6 P1_6 Pd1_6 104.17(7) . .
C30_6 P1_6 Pd1_6 118.65(12) . .
C34_6 P1_6 Pd1_6 119.00(10) . .
O2_6 P2_6 C61_6 102.73(13) . .
O2_6 P2_6 C58_6 102.39(12) . .
C61_6 P2_6 C58_6 107.45(16) . .
O2_6 P2_6 Pd1_6 104.15(7) . .
C61_6 P2_6 Pd1_6 117.81(11) . .
C58_6 P2_6 Pd1_6 119.62(11) . .
C2_6 O1_6 P1_6 114.38(17) . .
C6_6 O2_6 P2_6 114.56(17) . .
C2_6 C1_6 C6_6 116.9(2) . .
C2_6 C1_6 Pd1_6 121.64(19) . .
C6_6 C1_6 Pd1_6 121.41(19) . .
C3_6 C2_6 O1_6 117.7(2) . .
C3_6 C2_6 C1_6 122.8(2) . .
O1_6 C2_6 C1_6 119.5(2) . .
C2_6 C3_6 C4_6 116.4(2) . .
C2_6 C3_6 H3_6 121.8 . .
C4_6 C3_6 H3_6 121.8 . .
F1_6 C4_6 C3_6 117.7(2) . .
F1_6 C4_6 C5_6 117.7(2) . .
C3_6 C4_6 C5_6 124.6(3) . .
C6_6 C5_6 C4_6 116.3(3) . .
C6_6 C5_6 H5_6 121.9 . .
C4_6 C5_6 H5_6 121.9 . .
C5_6 C6_6 O2_6 117.7(2) . .
C5_6 C6_6 C1_6 122.9(2) . .
O2_6 C6_6 C1_6 119.4(2) . .
C59_6 C58_6 C60_6 112.6(3) . .
C59_6 C58_6 P2_6 109.8(2) . .
C60_6 C58_6 P2_6 112.5(2) . .
C59_6 C58_6 H58_6 107.2 . .
C60_6 C58_6 H58_6 107.2 . .
P2_6 C58_6 H58_6 107.2 . .
C58_6 C60_6 H60A_6 109.5 . .
C58_6 C60_6 H60B_6 109.5 . .
H60A_6 C60_6 H60B_6 109.5 . .
C58_6 C60_6 H60C_6 109.5 . .
H60A_6 C60_6 H60C_6 109.5 . .
H60B_6 C60_6 H60C_6 109.5 . .
C58_6 C59_6 H59A_6 109.5 . .
C58_6 C59_6 H59B_6 109.5 . .
H59A_6 C59_6 H59B_6 109.5 . .
C58_6 C59_6 H59C_6 109.5 . .
H59A_6 C59_6 H59C_6 109.5 . .
H59B_6 C59_6 H59C_6 109.5 . .
C62_6 C61_6 C63_6 112.5(3) . .
C62_6 C61_6 P2_6 110.2(2) . .
C63_6 C61_6 P2_6 109.4(2) . .
C62_6 C61_6 H61_6 108.2 . .
C63_6 C61_6 H61_6 108.2 . .
P2_6 C61_6 H61_6 108.2 . .
C61_6 C62_6 H62A_6 109.5 . .
C61_6 C62_6 H62B_6 109.5 . .
H62A_6 C62_6 H62B_6 109.5 . .
C61_6 C62_6 H62C_6 109.5 . .
H62A_6 C62_6 H62C_6 109.5 . .
H62B_6 C62_6 H62C_6 109.5 . .
C61_6 C63_6 H63A_6 109.5 . .
C61_6 C63_6 H63B_6 109.5 . .
H63A_6 C63_6 H63B_6 109.5 . .
C61_6 C63_6 H63C_6 109.5 . .
H63A_6 C63_6 H63C_6 109.5 . .
H63B_6 C63_6 H63C_6 109.5 . .
C39_6 C34_6 C35_6 111.5(3) . .
C39_6 C34_6 P1_6 108.0(2) . .
C35_6 C34_6 P1_6 112.8(2) . .
C39_6 C34_6 H34_6 108.1 . .
C35_6 C34_6 H34_6 108.1 . .
P1_6 C34_6 H34_6 108.1 . .
C34_6 C39_6 H39A_6 109.5 . .
C34_6 C39_6 H39B_6 109.5 . .
H39A_6 C39_6 H39B_6 109.5 . .
C34_6 C39_6 H39C_6 109.5 . .
H39A_6 C39_6 H39C_6 109.5 . .
H39B_6 C39_6 H39C_6 109.5 . .
C34_6 C35_6 H35A_6 109.5 . .
C34_6 C35_6 H35B_6 109.5 . .
H35A_6 C35_6 H35B_6 109.5 . .
C34_6 C35_6 H35C_6 109.5 . .
H35A_6 C35_6 H35C_6 109.5 . .
H35B_6 C35_6 H35C_6 109.5 . .
C31_6 C30_6 C32_6 112.1(3) . .
C31_6 C30_6 P1_6 108.9(3) . .
C32_6 C30_6 P1_6 110.4(2) . .
C31_6 C30_6 H30_6 108.5 . .
C32_6 C30_6 H30_6 108.5 . .
P1_6 C30_6 H30_6 108.5 . .
C30_6 C32_6 H32A_6 109.5 . .
C30_6 C32_6 H32B_6 109.5 . .
H32A_6 C32_6 H32B_6 109.5 . .
C30_6 C32_6 H32C_6 109.5 . .
H32A_6 C32_6 H32C_6 109.5 . .
H32B_6 C32_6 H32C_6 109.5 . .
C30_6 C31_6 H31A_6 109.5 . .
C30_6 C31_6 H31B_6 109.5 . .
H31A_6 C31_6 H31B_6 109.5 . .
C30_6 C31_6 H31C_6 109.5 . .
H31A_6 C31_6 H31C_6 109.5 . .
H31B_6 C31_6 H31C_6 109.5 . .
C1_7 Pd1_7 P2_7 80.23(8) . .
C1_7 Pd1_7 P1_7 80.18(9) . .
P2_7 Pd1_7 P1_7 159.43(4) . .
C1_7 Pd1_7 Cl1_8 174.99(8) . .
P2_7 Pd1_7 Cl1_8 102.70(3) . .
P1_7 Pd1_7 Cl1_8 97.30(4) . .
O1_7 P1_7 C10_7 99.21(12) . .
O1_7 P1_7 C7_7 103.87(12) . .
C10_7 P1_7 C7_7 108.05(15) . .
O1_7 P1_7 Pd1_7 104.31(8) . .
C10_7 P1_7 Pd1_7 125.69(12) . .
C7_7 P1_7 Pd1_7 112.52(10) . .
O2_7 P2_7 C16_7 102.30(14) . .
O2_7 P2_7 C13_7 102.35(13) . .
C16_7 P2_7 C13_7 107.58(15) . .
O2_7 P2_7 Pd1_7 104.38(8) . .
C16_7 P2_7 Pd1_7 118.43(11) . .
C13_7 P2_7 Pd1_7 119.01(11) . .
C2_7 O1_7 P1_7 114.18(17) . .
C6_7 O2_7 P2_7 114.37(18) . .
C6_7 C1_7 C2_7 117.2(3) . .
C6_7 C1_7 Pd1_7 121.2(2) . .
C2_7 C1_7 Pd1_7 121.5(2) . .
C3_7 C2_7 O1_7 118.5(2) . .
C3_7 C2_7 C1_7 122.3(3) . .
O1_7 C2_7 C1_7 119.1(2) . .
C4_7 C3_7 C2_7 117.2(3) . .
C4_7 C3_7 H3_7 121.4 . .
C2_7 C3_7 H3_7 121.4 . .
F1_7 C4_7 C3_7 117.6(3) . .
F1_7 C4_7 C5_7 118.1(3) . .
C3_7 C4_7 C5_7 124.4(3) . .
C6_7 C5_7 C4_7 116.0(3) . .
C6_7 C5_7 H5_7 122.0 . .
C4_7 C5_7 H5_7 122.0 . .
C5_7 C6_7 O2_7 117.9(3) . .
C5_7 C6_7 C1_7 122.8(3) . .
O2_7 C6_7 C1_7 119.3(3) . .
C9_7 C7_7 C8_7 110.1(3) . .
C9_7 C7_7 P1_7 111.0(2) . .
C8_7 C7_7 P1_7 109.7(2) . .
C9_7 C7_7 H7_7 108.6 . .
C8_7 C7_7 H7_7 108.6 . .
P1_7 C7_7 H7_7 108.6 . .
C7_7 C8_7 H8A_7 109.5 . .
C7_7 C8_7 H8B_7 109.5 . .
H8A_7 C8_7 H8B_7 109.5 . .
C7_7 C8_7 H8C_7 109.5 . .
H8A_7 C8_7 H8C_7 109.5 . .
H8B_7 C8_7 H8C_7 109.5 . .
C7_7 C9_7 H9A_7 109.5 . .
C7_7 C9_7 H9B_7 109.5 . .
H9A_7 C9_7 H9B_7 109.5 . .
C7_7 C9_7 H9C_7 109.5 . .
H9A_7 C9_7 H9C_7 109.5 . .
H9B_7 C9_7 H9C_7 109.5 . .
C11_7 C10_7 C12_7 111.8(3) . .
C11_7 C10_7 P1_7 112.5(2) . .
C12_7 C10_7 P1_7 109.4(2) . .
C11_7 C10_7 H10_7 107.6 . .
C12_7 C10_7 H10_7 107.6 . .
P1_7 C10_7 H10_7 107.6 . .
C10_7 C11_7 H11A_7 109.5 . .
C10_7 C11_7 H11B_7 109.5 . .
H11A_7 C11_7 H11B_7 109.5 . .
C10_7 C11_7 H11C_7 109.5 . .
H11A_7 C11_7 H11C_7 109.5 . .
H11B_7 C11_7 H11C_7 109.5 . .
C10_7 C12_7 H12A_7 109.5 . .
C10_7 C12_7 H12B_7 109.5 . .
H12A_7 C12_7 H12B_7 109.5 . .
C10_7 C12_7 H12C_7 109.5 . .
H12A_7 C12_7 H12C_7 109.5 . .
H12B_7 C12_7 H12C_7 109.5 . .
C14_7 C13_7 C15_7 111.7(3) . .
C14_7 C13_7 P2_7 109.3(2) . .
C15_7 C13_7 P2_7 112.2(2) . .
C14_7 C13_7 H13_7 107.8 . .
C15_7 C13_7 H13_7 107.8 . .
P2_7 C13_7 H13_7 107.8 . .
C13_7 C14_7 H14A_7 109.5 . .
C13_7 C14_7 H14B_7 109.5 . .
H14A_7 C14_7 H14B_7 109.5 . .
C13_7 C14_7 H14C_7 109.5 . .
H14A_7 C14_7 H14C_7 109.5 . .
H14B_7 C14_7 H14C_7 109.5 . .
C13_7 C15_7 H15A_7 109.5 . .
C13_7 C15_7 H15B_7 109.5 . .
H15A_7 C15_7 H15B_7 109.5 . .
C13_7 C15_7 H15C_7 109.5 . .
H15A_7 C15_7 H15C_7 109.5 . .
H15B_7 C15_7 H15C_7 109.5 . .
C18_7 C16_7 C17_7 111.2(3) . .
C18_7 C16_7 P2_7 109.6(2) . .
C17_7 C16_7 P2_7 109.6(2) . .
C18_7 C16_7 H16_7 108.8 . .
C17_7 C16_7 H16_7 108.8 . .
P2_7 C16_7 H16_7 108.8 . .
C16_7 C17_7 H17A_7 109.5 . .
C16_7 C17_7 H17B_7 109.5 . .
H17A_7 C17_7 H17B_7 109.5 . .
C16_7 C17_7 H17C_7 109.5 . .
H17A_7 C17_7 H17C_7 109.5 . .
H17B_7 C17_7 H17C_7 109.5 . .
C16_7 C18_7 H18A_7 109.5 . .
C16_7 C18_7 H18B_7 109.5 . .
H18A_7 C18_7 H18B_7 109.5 . .
C16_7 C18_7 H18C_7 109.5 . .
H18A_7 C18_7 H18C_7 109.5 . .
H18B_7 C18_7 H18C_7 109.5 . .
Pd1_6 Cl1_8 Pd1_7 164.73(5) . .
C1_9 Pd1_9 P1_9 79.92(9) . .
C1_9 Pd1_9 P2_9 80.20(8) . .
P1_9 Pd1_9 P2_9 160.07(4) . .
C1_9 Pd1_9 Cl1_11 175.41(8) . .
P1_9 Pd1_9 Cl1_11 100.60(3) . .
P2_9 Pd1_9 Cl1_11 99.11(3) . .
O1_9 P1_9 C7_9 102.12(15) . .
O1_9 P1_9 C10_9 102.79(14) . .
C7_9 P1_9 C10_9 108.5(2) . .
O1_9 P1_9 Pd1_9 104.44(8) . .
C7_9 P1_9 Pd1_9 119.41(15) . .
C10_9 P1_9 Pd1_9 116.91(15) . .
O2_9 P2_9 C16_9 102.15(14) . .
O2_9 P2_9 C13_9 101.62(13) . .
C16_9 P2_9 C13_9 108.03(16) . .
O2_9 P2_9 Pd1_9 103.73(8) . .
C16_9 P2_9 Pd1_9 119.13(11) . .
C13_9 P2_9 Pd1_9 118.99(12) . .
C2_9 O1_9 P1_9 113.97(18) . .
C6_9 O2_9 P2_9 114.46(18) . .
C6_9 C1_9 C2_9 117.2(3) . .
C6_9 C1_9 Pd1_9 121.3(2) . .
C2_9 C1_9 Pd1_9 121.5(2) . .
C3_9 C2_9 O1_9 118.2(3) . .
C3_9 C2_9 C1_9 122.7(3) . .
O1_9 C2_9 C1_9 119.1(3) . .
C2_9 C3_9 C4_9 116.5(3) . .
C2_9 C3_9 H3_9 121.7 . .
C4_9 C3_9 H3_9 121.7 . .
F1_9 C4_9 C5_9 117.8(3) . .
F1_9 C4_9 C3_9 117.8(3) . .
C5_9 C4_9 C3_9 124.5(3) . .
C4_9 C5_9 C6_9 116.6(3) . .
C4_9 C5_9 H5_9 121.7 . .
C6_9 C5_9 H5_9 121.7 . .
O2_9 C6_9 C5_9 118.0(3) . .
O2_9 C6_9 C1_9 119.4(3) . .
C5_9 C6_9 C1_9 122.6(3) . .
C8_9 C7_9 C9_9 112.0(4) . .
C8_9 C7_9 P1_9 109.6(3) . .
C9_9 C7_9 P1_9 108.9(3) . .
C8_9 C7_9 H7_9 108.7 . .
C9_9 C7_9 H7_9 108.7 . .
P1_9 C7_9 H7_9 108.7 . .
C7_9 C8_9 H8A_9 109.5 . .
C7_9 C8_9 H8B_9 109.5 . .
H8A_9 C8_9 H8B_9 109.5 . .
C7_9 C8_9 H8C_9 109.5 . .
H8A_9 C8_9 H8C_9 109.5 . .
H8B_9 C8_9 H8C_9 109.5 . .
C7_9 C9_9 H9A_9 109.5 . .
C7_9 C9_9 H9B_9 109.5 . .
H9A_9 C9_9 H9B_9 109.5 . .
C7_9 C9_9 H9C_9 109.5 . .
H9A_9 C9_9 H9C_9 109.5 . .
H9B_9 C9_9 H9C_9 109.5 . .
C11_9 C10_9 C12_9 111.9(3) . .
C11_9 C10_9 P1_9 109.4(3) . .
C12_9 C10_9 P1_9 112.7(3) . .
C11_9 C10_9 H10_9 107.6 . .
C12_9 C10_9 H10_9 107.6 . .
P1_9 C10_9 H10_9 107.6 . .
C10_9 C11_9 H11A_9 109.5 . .
C10_9 C11_9 H11B_9 109.5 . .
H11A_9 C11_9 H11B_9 109.5 . .
C10_9 C11_9 H11C_9 109.5 . .
H11A_9 C11_9 H11C_9 109.5 . .
H11B_9 C11_9 H11C_9 109.5 . .
C10_9 C12_9 H12A_9 109.5 . .
C10_9 C12_9 H12B_9 109.5 . .
H12A_9 C12_9 H12B_9 109.5 . .
C10_9 C12_9 H12C_9 109.5 . .
H12A_9 C12_9 H12C_9 109.5 . .
H12B_9 C12_9 H12C_9 109.5 . .
C14_9 C13_9 C15_9 111.0(3) . .
C14_9 C13_9 P2_9 108.9(2) . .
C15_9 C13_9 P2_9 112.9(2) . .
C14_9 C13_9 H13_9 108.0 . .
C15_9 C13_9 H13_9 108.0 . .
P2_9 C13_9 H13_9 108.0 . .
C13_9 C14_9 H14A_9 109.5 . .
C13_9 C14_9 H14B_9 109.5 . .
H14A_9 C14_9 H14B_9 109.5 . .
C13_9 C14_9 H14C_9 109.5 . .
H14A_9 C14_9 H14C_9 109.5 . .
H14B_9 C14_9 H14C_9 109.5 . .
C13_9 C15_9 H15A_9 109.5 . .
C13_9 C15_9 H15B_9 109.5 . .
H15A_9 C15_9 H15B_9 109.5 . .
C13_9 C15_9 H15C_9 109.5 . .
H15A_9 C15_9 H15C_9 109.5 . .
H15B_9 C15_9 H15C_9 109.5 . .
C18_9 C16_9 C17_9 111.6(4) . .
C18_9 C16_9 P2_9 110.0(2) . .
C17_9 C16_9 P2_9 109.5(3) . .
C18_9 C16_9 H16_9 108.5 . .
C17_9 C16_9 H16_9 108.5 . .
P2_9 C16_9 H16_9 108.5 . .
C16_9 C17_9 H17A_9 109.5 . .
C16_9 C17_9 H17B_9 109.5 . .
H17A_9 C17_9 H17B_9 109.5 . .
C16_9 C17_9 H17C_9 109.5 . .
H17A_9 C17_9 H17C_9 109.5 . .
H17B_9 C17_9 H17C_9 109.5 . .
C16_9 C18_9 H18A_9 109.5 . .
C16_9 C18_9 H18B_9 109.5 . .
H18A_9 C18_9 H18B_9 109.5 . .
C16_9 C18_9 H18C_9 109.5 . .
H18A_9 C18_9 H18C_9 109.5 . .
H18B_9 C18_9 H18C_9 109.5 . .
C1_10 Pd1_10 P2_10 79.89(8) . .
C1_10 Pd1_10 P1_10 80.08(8) . .
P2_10 Pd1_10 P1_10 159.95(4) . .
C1_10 Pd1_10 Cl1_11 171.50(8) . .
P2_10 Pd1_10 Cl1_11 94.53(4) . .
P1_10 Pd1_10 Cl1_11 105.46(3) . .
O1_10 P1_10 C10_10 102.22(13) . .
O1_10 P1_10 C7_10 101.92(14) . .
C10_10 P1_10 C7_10 108.29(15) . .
O1_10 P1_10 Pd1_10 104.68(8) . .
C10_10 P1_10 Pd1_10 115.75(12) . .
C7_10 P1_10 Pd1_10 121.12(13) . .
O2_10 P2_10 C16_10 101.99(15) . .
O2_10 P2_10 C13_10 102.45(13) . .
C16_10 P2_10 C13_10 108.18(16) . .
O2_10 P2_10 Pd1_10 104.91(8) . .
C16_10 P2_10 Pd1_10 120.56(15) . .
C13_10 P2_10 Pd1_10 116.03(11) . .
C2_10 O1_10 P1_10 113.99(18) . .
C6_10 O2_10 P2_10 113.77(18) . .
C6_10 C1_10 C2_10 116.9(3) . .
C6_10 C1_10 Pd1_10 121.4(2) . .
C2_10 C1_10 Pd1_10 121.6(2) . .
C3_10 C2_10 O1_10 117.6(3) . .
C3_10 C2_10 C1_10 123.1(3) . .
O1_10 C2_10 C1_10 119.3(3) . .
C2_10 C3_10 C4_10 116.1(3) . .
C2_10 C3_10 H3_10 121.9 . .
C4_10 C3_10 H3_10 121.9 . .
F1_10 C4_10 C3_10 117.9(3) . .
F1_10 C4_10 C5_10 117.5(3) . .
C3_10 C4_10 C5_10 124.6(3) . .
C6_10 C5_10 C4_10 116.3(3) . .
C6_10 C5_10 H5_10 121.8 . .
C4_10 C5_10 H5_10 121.8 . .
C5_10 C6_10 O2_10 117.5(3) . .
C5_10 C6_10 C1_10 122.9(3) . .
O2_10 C6_10 C1_10 119.6(3) . .
C9_10 C7_10 C8_10 111.2(3) . .
C9_10 C7_10 P1_10 109.1(2) . .
C8_10 C7_10 P1_10 114.0(3) . .
C9_10 C7_10 H7_10 107.4 . .
C8_10 C7_10 H7_10 107.4 . .
P1_10 C7_10 H7_10 107.4 . .
C7_10 C8_10 H8A_10 109.5 . .
C7_10 C8_10 H8B_10 109.5 . .
H8A_10 C8_10 H8B_10 109.5 . .
C7_10 C8_10 H8C_10 109.5 . .
H8A_10 C8_10 H8C_10 109.5 . .
H8B_10 C8_10 H8C_10 109.5 . .
C7_10 C9_10 H9A_10 109.5 . .
C7_10 C9_10 H9B_10 109.5 . .
H9A_10 C9_10 H9B_10 109.5 . .
C7_10 C9_10 H9C_10 109.5 . .
H9A_10 C9_10 H9C_10 109.5 . .
H9B_10 C9_10 H9C_10 109.5 . .
C12_10 C10_10 C11_10 111.7(3) . .
C12_10 C10_10 P1_10 109.8(2) . .
C11_10 C10_10 P1_10 108.9(2) . .
C12_10 C10_10 H10_10 108.8 . .
C11_10 C10_10 H10_10 108.8 . .
P1_10 C10_10 H10_10 108.8 . .
C10_10 C11_10 H11A_10 109.5 . .
C10_10 C11_10 H11B_10 109.5 . .
H11A_10 C11_10 H11B_10 109.5 . .
C10_10 C11_10 H11C_10 109.5 . .
H11A_10 C11_10 H11C_10 109.5 . .
H11B_10 C11_10 H11C_10 109.5 . .
C10_10 C12_10 H12A_10 109.5 . .
C10_10 C12_10 H12B_10 109.5 . .
H12A_10 C12_10 H12B_10 109.5 . .
C10_10 C12_10 H12C_10 109.5 . .
H12A_10 C12_10 H12C_10 109.5 . .
H12B_10 C12_10 H12C_10 109.5 . .
C14_10 C13_10 C15_10 111.5(3) . .
C14_10 C13_10 P2_10 110.6(2) . .
C15_10 C13_10 P2_10 109.2(2) . .
C14_10 C13_10 H13_10 108.5 . .
C15_10 C13_10 H13_10 108.5 . .
P2_10 C13_10 H13_10 108.5 . .
C13_10 C14_10 H14A_10 109.5 . .
C13_10 C14_10 H14B_10 109.5 . .
H14A_10 C14_10 H14B_10 109.5 . .
C13_10 C14_10 H14C_10 109.5 . .
H14A_10 C14_10 H14C_10 109.5 . .
H14B_10 C14_10 H14C_10 109.5 . .
C13_10 C15_10 H15A_10 109.5 . .
C13_10 C15_10 H15B_10 109.5 . .
H15A_10 C15_10 H15B_10 109.5 . .
C13_10 C15_10 H15C_10 109.5 . .
H15A_10 C15_10 H15C_10 109.5 . .
H15B_10 C15_10 H15C_10 109.5 . .
C18_10 C16_10 C17_10 112.0(3) . .
C18_10 C16_10 P2_10 109.0(3) . .
C17_10 C16_10 P2_10 112.5(3) . .
C18_10 C16_10 H16_10 107.7 . .
C17_10 C16_10 H16_10 107.7 . .
P2_10 C16_10 H16_10 107.7 . .
C16_10 C17_10 H17A_10 109.5 . .
C16_10 C17_10 H17B_10 109.5 . .
H17A_10 C17_10 H17B_10 109.5 . .
C16_10 C17_10 H17C_10 109.5 . .
H17A_10 C17_10 H17C_10 109.5 . .
H17B_10 C17_10 H17C_10 109.5 . .
C16_10 C18_10 H18A_10 109.5 . .
C16_10 C18_10 H18B_10 109.5 . .
H18A_10 C18_10 H18B_10 109.5 . .
C16_10 C18_10 H18C_10 109.5 . .
H18A_10 C18_10 H18C_10 109.5 . .
H18B_10 C18_10 H18C_10 109.5 . .
Pd1_9 Cl1_11 Pd1_10 154.85(5) . .

loop_
_geom_bond_atom_site_label_1
_geom_bond_atom_site_label_2
_geom_bond_distance
_geom_bond_site_symmetry_2
C1_1 B5_1 1.711(4) .
C1_1 B2_1 1.720(4) .
C1_1 B6_1 1.721(4) .
C1_1 B3_1 1.723(4) .
C1_1 B4_1 1.724(4) .
C1_1 H1_1 0.9700 .
B2_1 Cl2_1 1.763(3) .
B2_1 B7_1 1.786(4) .
B2_1 B11_1 1.787(5) .
B2_1 B6_1 1.793(5) .
B2_1 B3_1 1.793(5) .
B3_1 Cl3_1 1.764(3) .
B3_1 B8_1 1.771(4) .
B3_1 B7_1 1.783(5) .
B3_1 B4_1 1.794(5) .
B4_1 B9_1 1.771(4) .
B4_1 Cl4_1 1.779(3) .
B4_1 B8_1 1.783(5) .
B4_1 B5_1 1.786(4) .
B5_1 Cl5_1 1.774(3) .
B5_1 B9_1 1.781(4) .
B5_1 B10_1 1.791(5) .
B5_1 B6_1 1.794(5) .
B6_1 B10_1 1.780(5) .
B6_1 Cl6_1 1.781(3) .
B6_1 B11_1 1.785(5) .
B7_1 Cl7_1 1.777(3) .
B7_1 B12_1 1.787(5) .
B7_1 B8_1 1.801(4) .
B7_1 B11_1 1.810(5) .
B8_1 Cl8_1 1.786(3) .
B8_1 B12_1 1.796(4) .
B8_1 B9_1 1.802(4) .
B9_1 Cl9_1 1.772(3) .
B9_1 B12_1 1.793(5) .
B9_1 B10_1 1.816(4) .
B10_1 Cl10_1 1.772(3) .
B10_1 B12_1 1.802(5) .
B10_1 B11_1 1.806(5) .
B11_1 Cl11_1 1.781(3) .
B11_1 B12_1 1.788(4) .
B12_1 O1_2 1.440(4) .
O1_2 S1_2 1.530(2) .
O2_2 S1_2 1.411(3) .
O3_2 S1_2 1.414(3) .
S1_2 C1_2 1.826(3) .
C1_2 F2_2 1.317(4) .
C1_2 F1_2 1.318(4) .
C1_2 F3_2 1.325(4) .
C1_3 B6_3 1.709(4) .
C1_3 B5_3 1.714(4) .
C1_3 B4_3 1.715(5) .
C1_3 B2_3 1.725(5) .
C1_3 B3_3 1.736(4) .
C1_3 H1_3 0.9700 .
B2_3 Cl2_3 1.761(3) .
B2_3 B11_3 1.783(5) .
B2_3 B7_3 1.785(5) .
B2_3 B6_3 1.795(5) .
B2_3 B3_3 1.800(5) .
B3_3 Cl3_3 1.755(4) .
B3_3 B8_3 1.770(5) .
B3_3 B7_3 1.789(5) .
B3_3 B4_3 1.792(5) .
B4_3 Cl4_3 1.776(4) .
B4_3 B9_3 1.778(5) .
B4_3 B8_3 1.781(5) .
B4_3 B5_3 1.796(5) .
B5_3 Cl5_3 1.773(4) .
B5_3 B10_3 1.778(5) .
B5_3 B9_3 1.781(5) .
B5_3 B6_3 1.788(5) .
B6_3 B10_3 1.776(5) .
B6_3 Cl6_3 1.778(3) .
B6_3 B11_3 1.784(5) .
B7_3 Cl7_3 1.778(4) .
B7_3 B12_3 1.786(5) .
B7_3 B11_3 1.810(5) .
B7_3 B8_3 1.815(5) .
B8_3 Cl8_3 1.777(4) .
B8_3 B12_3 1.795(5) .
B8_3 B9_3 1.796(5) .
B9_3 Cl9_3 1.776(3) .
B9_3 B12_3 1.799(5) .
B9_3 B10_3 1.809(5) .
B10_3 Cl10_3 1.776(3) .
B10_3 B12_3 1.800(5) .
B10_3 B11_3 1.807(5) .
B11_3 Cl11_3 1.784(4) .
B11_3 B12_3 1.804(5) .
B12_3 O1_4 1.425(4) .
O1_4 S1_4 1.519(3) .
O2_4 S1_4 1.409(9) .
O3_4 S1_4 1.399(6) .
S1_4 C1_4 1.815(6) .
C1_4 F2_4 1.291(9) .
C1_4 F1_4 1.302(10) .
C1_4 F3_4 1.307(8) .
O2_5 S1_5 1.395(10) .
O3_5 S1_5 1.404(6) .
S1_5 C1_5 1.819(9) .
C1_5 F2_5 1.305(12) .
C1_5 F1_5 1.309(11) .
C1_5 F3_5 1.314(12) .
Pd1_6 C1_6 1.966(3) .
Pd1_6 P2_6 2.305(2) .
Pd1_6 P1_6 2.311(2) .
Pd1_6 Cl1_8 2.393(2) .
P1_6 O1_6 1.643(3) .
P1_6 C30_6 1.823(3) .
P1_6 C34_6 1.838(3) .
P2_6 O2_6 1.648(3) .
P2_6 C61_6 1.826(3) .
P2_6 C58_6 1.830(3) .
O1_6 C2_6 1.386(3) .
O2_6 C6_6 1.385(3) .
C1_6 C2_6 1.399(4) .
C1_6 C6_6 1.406(4) .
C2_6 C3_6 1.382(4) .
C3_6 C4_6 1.384(4) .
C3_6 H3_6 0.9500 .
C4_6 F1_6 1.348(3) .
C4_6 C5_6 1.389(4) .
C5_6 C6_6 1.377(4) .
C5_6 H5_6 0.9500 .
C58_6 C59_6 1.532(5) .
C58_6 C60_6 1.539(5) .
C58_6 H58_6 1.0000 .
C60_6 H60A_6 0.9800 .
C60_6 H60B_6 0.9800 .
C60_6 H60C_6 0.9800 .
C59_6 H59A_6 0.9800 .
C59_6 H59B_6 0.9800 .
C59_6 H59C_6 0.9800 .
C61_6 C62_6 1.519(5) .
C61_6 C63_6 1.539(5) .
C61_6 H61_6 1.0000 .
C62_6 H62A_6 0.9800 .
C62_6 H62B_6 0.9800 .
C62_6 H62C_6 0.9800 .
C63_6 H63A_6 0.9800 .
C63_6 H63B_6 0.9800 .
C63_6 H63C_6 0.9800 .
C34_6 C39_6 1.531(4) .
C34_6 C35_6 1.542(4) .
C34_6 H34_6 1.0000 .
C39_6 H39A_6 0.9800 .
C39_6 H39B_6 0.9800 .
C39_6 H39C_6 0.9800 .
C35_6 H35A_6 0.9800 .
C35_6 H35B_6 0.9800 .
C35_6 H35C_6 0.9800 .
C30_6 C31_6 1.512(5) .
C30_6 C32_6 1.535(5) .
C30_6 H30_6 1.0000 .
C32_6 H32A_6 0.9800 .
C32_6 H32B_6 0.9800 .
C32_6 H32C_6 0.9800 .
C31_6 H31A_6 0.9800 .
C31_6 H31B_6 0.9800 .
C31_6 H31C_6 0.9800 .
Pd1_7 C1_7 1.975(3) .
Pd1_7 P2_7 2.300(2) .
Pd1_7 P1_7 2.303(2) .
Pd1_7 Cl1_8 2.405(2) .
P1_7 O1_7 1.647(2) .
P1_7 C10_7 1.834(3) .
P1_7 C7_7 1.846(3) .
P2_7 O2_7 1.638(3) .
P2_7 C16_7 1.824(3) .
P2_7 C13_7 1.831(3) .
O1_7 C2_7 1.390(3) .
O2_7 C6_7 1.389(4) .
C1_7 C6_7 1.398(4) .
C1_7 C2_7 1.400(4) .
C2_7 C3_7 1.376(4) .
C3_7 C4_7 1.375(4) .
C3_7 H3_7 0.9500 .
C4_7 F1_7 1.345(3) .
C4_7 C5_7 1.391(4) .
C5_7 C6_7 1.385(4) .
C5_7 H5_7 0.9500 .
C7_7 C9_7 1.522(4) .
C7_7 C8_7 1.532(4) .
C7_7 H7_7 1.0000 .
C8_7 H8A_7 0.9800 .
C8_7 H8B_7 0.9800 .
C8_7 H8C_7 0.9800 .
C9_7 H9A_7 0.9800 .
C9_7 H9B_7 0.9800 .
C9_7 H9C_7 0.9800 .
C10_7 C11_7 1.521(5) .
C10_7 C12_7 1.537(5) .
C10_7 H10_7 1.0000 .
C11_7 H11A_7 0.9800 .
C11_7 H11B_7 0.9800 .
C11_7 H11C_7 0.9800 .
C12_7 H12A_7 0.9800 .
C12_7 H12B_7 0.9800 .
C12_7 H12C_7 0.9800 .
C13_7 C14_7 1.539(4) .
C13_7 C15_7 1.544(4) .
C13_7 H13_7 1.0000 .
C14_7 H14A_7 0.9800 .
C14_7 H14B_7 0.9800 .
C14_7 H14C_7 0.9800 .
C15_7 H15A_7 0.9800 .
C15_7 H15B_7 0.9800 .
C15_7 H15C_7 0.9800 .
C16_7 C18_7 1.523(5) .
C16_7 C17_7 1.541(5) .
C16_7 H16_7 1.0000 .
C17_7 H17A_7 0.9800 .
C17_7 H17B_7 0.9800 .
C17_7 H17C_7 0.9800 .
C18_7 H18A_7 0.9800 .
C18_7 H18B_7 0.9800 .
C18_7 H18C_7 0.9800 .
Pd1_9 C1_9 1.974(3) .
Pd1_9 P1_9 2.2978(19) .
Pd1_9 P2_9 2.3114(19) .
Pd1_9 Cl1_11 2.419(2) .
P1_9 O1_9 1.644(3) .
P1_9 C7_9 1.822(4) .
P1_9 C10_9 1.834(4) .
P2_9 O2_9 1.647(3) .
P2_9 C16_9 1.827(3) .
P2_9 C13_9 1.830(3) .
O1_9 C2_9 1.385(4) .
O2_9 C6_9 1.385(3) .
C1_9 C6_9 1.397(4) .
C1_9 C2_9 1.399(4) .
C2_9 C3_9 1.383(4) .
C3_9 C4_9 1.384(4) .
C3_9 H3_9 0.9500 .
C4_9 F1_9 1.349(4) .
C4_9 C5_9 1.380(4) .
C5_9 C6_9 1.386(4) .
C5_9 H5_9 0.9500 .
C7_9 C8_9 1.531(6) .
C7_9 C9_9 1.533(5) .
C7_9 H7_9 1.0000 .
C8_9 H8A_9 0.9800 .
C8_9 H8B_9 0.9800 .
C8_9 H8C_9 0.9800 .
C9_9 H9A_9 0.9800 .
C9_9 H9B_9 0.9800 .
C9_9 H9C_9 0.9800 .
C10_9 C11_9 1.521(6) .
C10_9 C12_9 1.535(6) .
C10_9 H10_9 1.0000 .
C11_9 H11A_9 0.9800 .
C11_9 H11B_9 0.9800 .
C11_9 H11C_9 0.9800 .
C12_9 H12A_9 0.9800 .
C12_9 H12B_9 0.9800 .
C12_9 H12C_9 0.9800 .
C13_9 C14_9 1.527(5) .
C13_9 C15_9 1.529(5) .
C13_9 H13_9 1.0000 .
C14_9 H14A_9 0.9800 .
C14_9 H14B_9 0.9800 .
C14_9 H14C_9 0.9800 .
C15_9 H15A_9 0.9800 .
C15_9 H15B_9 0.9800 .
C15_9 H15C_9 0.9800 .
C16_9 C18_9 1.521(5) .
C16_9 C17_9 1.523(6) .
C16_9 H16_9 1.0000 .
C17_9 H17A_9 0.9800 .
C17_9 H17B_9 0.9800 .
C17_9 H17C_9 0.9800 .
C18_9 H18A_9 0.9800 .
C18_9 H18B_9 0.9800 .
C18_9 H18C_9 0.9800 .
Pd1_10 C1_10 1.975(3) .
Pd1_10 P2_10 2.3009(17) .
Pd1_10 P1_10 2.3068(17) .
Pd1_10 Cl1_11 2.427(2) .
P1_10 O1_10 1.643(3) .
P1_10 C10_10 1.821(3) .
P1_10 C7_10 1.833(4) .
P2_10 O2_10 1.638(3) .
P2_10 C16_10 1.827(4) .
P2_10 C13_10 1.829(4) .
O1_10 C2_10 1.396(4) .
O2_10 C6_10 1.391(4) .
C1_10 C6_10 1.397(4) .
C1_10 C2_10 1.398(4) .
C2_10 C3_10 1.383(4) .
C3_10 C4_10 1.385(5) .
C3_10 H3_10 0.9500 .
C4_10 F1_10 1.350(4) .
C4_10 C5_10 1.387(5) .
C5_10 C6_10 1.383(4) .
C5_10 H5_10 0.9500 .
C7_10 C9_10 1.533(5) .
C7_10 C8_10 1.538(5) .
C7_10 H7_10 1.0000 .
C8_10 H8A_10 0.9800 .
C8_10 H8B_10 0.9800 .
C8_10 H8C_10 0.9800 .
C9_10 H9A_10 0.9800 .
C9_10 H9B_10 0.9800 .
C9_10 H9C_10 0.9800 .
C10_10 C12_10 1.526(5) .
C10_10 C11_10 1.533(5) .
C10_10 H10_10 1.0000 .
C11_10 H11A_10 0.9800 .
C11_10 H11B_10 0.9800 .
C11_10 H11C_10 0.9800 .
C12_10 H12A_10 0.9800 .
C12_10 H12B_10 0.9800 .
C12_10 H12C_10 0.9800 .
C13_10 C14_10 1.516(5) .
C13_10 C15_10 1.534(5) .
C13_10 H13_10 1.0000 .
C14_10 H14A_10 0.9800 .
C14_10 H14B_10 0.9800 .
C14_10 H14C_10 0.9800 .
C15_10 H15A_10 0.9800 .
C15_10 H15B_10 0.9800 .
C15_10 H15C_10 0.9800 .
C16_10 C18_10 1.526(6) .
C16_10 C17_10 1.546(6) .
C16_10 H16_10 1.0000 .
C17_10 H17A_10 0.9800 .
C17_10 H17B_10 0.9800 .
C17_10 H17C_10 0.9800 .
C18_10 H18A_10 0.9800 .
C18_10 H18B_10 0.9800 .
C18_10 H18C_10 0.9800 .

loop_
_geom_hbond_atom_site_label_D
_geom_hbond_atom_site_label_H
_geom_hbond_atom_site_label_A
_geom_hbond_distance_DH
_geom_hbond_distance_HA
_geom_hbond_distance_DA
_geom_hbond_angle_DHA
_geom_hbond_site_symmetry_A
C3_6 H3_6 Cl8_3 0.95 2.91 3.745(4) 148.1 4_565
C5_6 H5_6 Cl8_1 0.95 2.89 3.666(4) 139.6 2_545
C60_6 H60B_6 Cl5_3 0.98 2.99 3.846(4) 147.1 1_455
C62_6 H62B_6 Cl11_3 0.98 2.85 3.768(5) 156.4 .
C35_6 H35A_6 F1_7 0.98 2.61 3.368(5) 134.4 3_665
C30_6 H30_6 F3_4 1.00 2.48 3.341(6) 143.7 4_565
C31_6 H31A_6 F1_7 0.98 2.51 3.317(5) 139.0 3_665
C31_6 H31B_6 Cl1_8 0.98 2.88 3.721(5) 144.9 .
C31_6 H31C_6 Cl11_1 0.98 2.70 3.631(4) 158.6 3_565
C3_7 H3_7 Cl4_1 0.95 2.85 3.600(4) 136.6 .
C7_7 H7_7 Cl3_1 1.00 2.80 3.644(4) 142.0 .
C12_7 H12C_7 Cl11_1 0.98 2.91 3.605(4) 129.0 3_565
C15_7 H15C_7 Cl7_1 0.98 2.93 3.694(5) 135.9 1_655
C16_7 H16_7 Cl6_1 1.00 2.95 3.693(4) 131.9 3_665
C9_9 H9B_9 O3_2 0.98 2.56 3.459(6) 151.7 3_566
C11_9 H11C_9 Cl4_3 0.98 2.86 3.552(4) 127.9 1_455
C12_9 H12B_9 Cl2_3 0.98 2.93 3.607(5) 127.2 3_666
C15_9 H15A_9 Cl8_3 0.98 2.85 3.719(4) 148.7 .
C15_9 H15C_9 Cl3_3 0.98 2.93 3.411(4) 111.6 3_766
C18_9 H18B_9 Cl1_11 0.98 2.85 3.721(5) 148.6 .
C8_10 H8C_10 Cl9_1 0.98 2.92 3.783(5) 146.8 3_666
C12_10 H12B_10 Cl4_1 0.98 2.96 3.898(5) 160.0 3_666
C17_10 H17B_10 Cl9_3 0.98 2.96 3.916(6) 164.9 1_455

loop_
_geom_torsion_atom_site_label_1
_geom_torsion_atom_site_label_2
_geom_torsion_atom_site_label_3
_geom_torsion_atom_site_label_4
_geom_torsion
_geom_torsion_site_symmetry_1
_geom_torsion_site_symmetry_2
_geom_torsion_site_symmetry_3
_geom_torsion_site_symmetry_4
B5_1 C1_1 B2_1 Cl2_1 143.8(2) . . . .
B6_1 C1_1 B2_1 Cl2_1 107.3(3) . . . .
B3_1 C1_1 B2_1 Cl2_1 -110.0(3) . . . .
B4_1 C1_1 B2_1 Cl2_1 -146.2(2) . . . .
B5_1 C1_1 B2_1 B7_1 -66.5(3) . . . .
B6_1 C1_1 B2_1 B7_1 -103.0(2) . . . .
B3_1 C1_1 B2_1 B7_1 39.7(2) . . . .
B4_1 C1_1 B2_1 B7_1 3.6(3) . . . .
B5_1 C1_1 B2_1 B11_1 -3.3(3) . . . .
B6_1 C1_1 B2_1 B11_1 -39.8(2) . . . .
B3_1 C1_1 B2_1 B11_1 102.9(2) . . . .
B4_1 C1_1 B2_1 B11_1 66.7(3) . . . .
B5_1 C1_1 B2_1 B6_1 36.5(2) . . . .
B3_1 C1_1 B2_1 B6_1 142.7(2) . . . .
B4_1 C1_1 B2_1 B6_1 106.5(2) . . . .
B5_1 C1_1 B2_1 B3_1 -106.2(2) . . . .
B6_1 C1_1 B2_1 B3_1 -142.7(2) . . . .
B4_1 C1_1 B2_1 B3_1 -36.2(2) . . . .
B5_1 C1_1 B3_1 Cl3_1 -144.6(2) . . . .
B2_1 C1_1 B3_1 Cl3_1 108.7(3) . . . .
B6_1 C1_1 B3_1 Cl3_1 145.1(2) . . . .
B4_1 C1_1 B3_1 Cl3_1 -108.4(3) . . . .
B5_1 C1_1 B3_1 B8_1 3.7(3) . . . .
B2_1 C1_1 B3_1 B8_1 -103.0(2) . . . .
B6_1 C1_1 B3_1 B8_1 -66.6(3) . . . .
B4_1 C1_1 B3_1 B8_1 39.9(2) . . . .
B5_1 C1_1 B3_1 B7_1 66.9(3) . . . .
B2_1 C1_1 B3_1 B7_1 -39.8(2) . . . .
B6_1 C1_1 B3_1 B7_1 -3.4(3) . . . .
B4_1 C1_1 B3_1 B7_1 103.1(2) . . . .
B5_1 C1_1 B3_1 B2_1 106.7(2) . . . .
B6_1 C1_1 B3_1 B2_1 36.4(2) . . . .
B4_1 C1_1 B3_1 B2_1 143.0(2) . . . .
B5_1 C1_1 B3_1 B4_1 -36.2(2) . . . .
B2_1 C1_1 B3_1 B4_1 -143.0(2) . . . .
B6_1 C1_1 B3_1 B4_1 -106.5(2) . . . .
Cl2_1 B2_1 B3_1 C1_1 109.8(2) . . . .
B7_1 B2_1 B3_1 C1_1 -134.3(2) . . . .
B11_1 B2_1 B3_1 C1_1 -96.3(2) . . . .
B6_1 B2_1 B3_1 C1_1 -33.0(2) . . . .
C1_1 B2_1 B3_1 Cl3_1 -110.9(2) . . . .
Cl2_1 B2_1 B3_1 Cl3_1 -1.1(3) . . . .
B7_1 B2_1 B3_1 Cl3_1 114.8(3) . . . .
B11_1 B2_1 B3_1 Cl3_1 152.8(2) . . . .
B6_1 B2_1 B3_1 Cl3_1 -143.9(2) . . . .
C1_1 B2_1 B3_1 B8_1 96.4(2) . . . .
Cl2_1 B2_1 B3_1 B8_1 -153.9(2) . . . .
B7_1 B2_1 B3_1 B8_1 -37.9(2) . . . .
B11_1 B2_1 B3_1 B8_1 0.0(3) . . . .
B6_1 B2_1 B3_1 B8_1 63.4(3) . . . .
C1_1 B2_1 B3_1 B7_1 134.3(2) . . . .
Cl2_1 B2_1 B3_1 B7_1 -115.9(3) . . . .
B11_1 B2_1 B3_1 B7_1 38.0(2) . . . .
B6_1 B2_1 B3_1 B7_1 101.3(2) . . . .
C1_1 B2_1 B3_1 B4_1 32.76(19) . . . .
Cl2_1 B2_1 B3_1 B4_1 142.5(2) . . . .
B7_1 B2_1 B3_1 B4_1 -101.5(2) . . . .
B11_1 B2_1 B3_1 B4_1 -63.5(3) . . . .
B6_1 B2_1 B3_1 B4_1 -0.2(3) . . . .
B5_1 C1_1 B4_1 B9_1 40.2(2) . . . .
B2_1 C1_1 B4_1 B9_1 -66.4(3) . . . .
B6_1 C1_1 B4_1 B9_1 3.8(3) . . . .
B3_1 C1_1 B4_1 B9_1 -102.6(2) . . . .
B5_1 C1_1 B4_1 Cl4_1 -108.2(2) . . . .
B2_1 C1_1 B4_1 Cl4_1 145.2(2) . . . .
B6_1 C1_1 B4_1 Cl4_1 -144.7(2) . . . .
B3_1 C1_1 B4_1 Cl4_1 109.0(3) . . . .
B5_1 C1_1 B4_1 B8_1 103.4(2) . . . .
B2_1 C1_1 B4_1 B8_1 -3.3(3) . . . .
B6_1 C1_1 B4_1 B8_1 66.9(3) . . . .
B3_1 C1_1 B4_1 B8_1 -39.48(19) . . . .
B2_1 C1_1 B4_1 B5_1 -106.6(2) . . . .
B6_1 C1_1 B4_1 B5_1 -36.5(2) . . . .
B3_1 C1_1 B4_1 B5_1 -142.8(2) . . . .
B5_1 C1_1 B4_1 B3_1 142.8(2) . . . .
B2_1 C1_1 B4_1 B3_1 36.2(2) . . . .
B6_1 C1_1 B4_1 B3_1 106.3(2) . . . .
Cl3_1 B3_1 B4_1 C1_1 111.1(2) . . . .
B8_1 B3_1 B4_1 C1_1 -134.3(2) . . . .
B7_1 B3_1 B4_1 C1_1 -96.2(2) . . . .
B2_1 B3_1 B4_1 C1_1 -32.7(2) . . . .
C1_1 B3_1 B4_1 B9_1 96.2(2) . . . .
Cl3_1 B3_1 B4_1 B9_1 -152.8(2) . . . .
B8_1 B3_1 B4_1 B9_1 -38.1(2) . . . .
B7_1 B3_1 B4_1 B9_1 0.0(3) . . . .
B2_1 B3_1 B4_1 B9_1 63.5(3) . . . .
C1_1 B3_1 B4_1 Cl4_1 -110.3(2) . . . .
Cl3_1 B3_1 B4_1 Cl4_1 0.8(3) . . . .
B8_1 B3_1 B4_1 Cl4_1 115.5(2) . . . .
B7_1 B3_1 B4_1 Cl4_1 153.5(2) . . . .
B2_1 B3_1 B4_1 Cl4_1 -143.0(2) . . . .
C1_1 B3_1 B4_1 B8_1 134.3(2) . . . .
Cl3_1 B3_1 B4_1 B8_1 -114.7(2) . . . .
B7_1 B3_1 B4_1 B8_1 38.0(2) . . . .
B2_1 B3_1 B4_1 B8_1 101.5(2) . . . .
C1_1 B3_1 B4_1 B5_1 32.7(2) . . . .
Cl3_1 B3_1 B4_1 B5_1 143.8(2) . . . .
B8_1 B3_1 B4_1 B5_1 -101.6(2) . . . .
B7_1 B3_1 B4_1 B5_1 -63.5(3) . . . .
B2_1 B3_1 B4_1 B5_1 0.0(3) . . . .
B2_1 C1_1 B5_1 Cl5_1 -145.4(2) . . . .
B6_1 C1_1 B5_1 Cl5_1 -108.9(2) . . . .
B3_1 C1_1 B5_1 Cl5_1 144.5(2) . . . .
B4_1 C1_1 B5_1 Cl5_1 108.3(2) . . . .
B2_1 C1_1 B5_1 B9_1 66.3(3) . . . .
B6_1 C1_1 B5_1 B9_1 102.8(2) . . . .
B3_1 C1_1 B5_1 B9_1 -3.7(3) . . . .
B4_1 C1_1 B5_1 B9_1 -40.00(19) . . . .
B2_1 C1_1 B5_1 B4_1 106.3(2) . . . .
B6_1 C1_1 B5_1 B4_1 142.8(2) . . . .
B3_1 C1_1 B5_1 B4_1 36.3(2) . . . .
B2_1 C1_1 B5_1 B10_1 3.0(3) . . . .
B6_1 C1_1 B5_1 B10_1 39.4(2) . . . .
B3_1 C1_1 B5_1 B10_1 -67.1(3) . . . .
B4_1 C1_1 B5_1 B10_1 -103.4(2) . . . .
B2_1 C1_1 B5_1 B6_1 -36.4(2) . . . .
B3_1 C1_1 B5_1 B6_1 -106.5(3) . . . .
B4_1 C1_1 B5_1 B6_1 -142.8(2) . . . .
B9_1 B4_1 B5_1 C1_1 -133.8(2) . . . .
Cl4_1 B4_1 B5_1 C1_1 110.4(2) . . . .
B8_1 B4_1 B5_1 C1_1 -95.6(2) . . . .
B3_1 B4_1 B5_1 C1_1 -32.79(19) . . . .
C1_1 B4_1 B5_1 Cl5_1 -110.4(2) . . . .
B9_1 B4_1 B5_1 Cl5_1 115.8(2) . . . .
Cl4_1 B4_1 B5_1 Cl5_1 0.0(3) . . . .
B8_1 B4_1 B5_1 Cl5_1 154.0(2) . . . .
B3_1 B4_1 B5_1 Cl5_1 -143.2(2) . . . .
C1_1 B4_1 B5_1 B9_1 133.8(2) . . . .
Cl4_1 B4_1 B5_1 B9_1 -115.8(2) . . . .
B8_1 B4_1 B5_1 B9_1 38.2(2) . . . .
B3_1 B4_1 B5_1 B9_1 101.0(2) . . . .
C1_1 B4_1 B5_1 B10_1 96.2(2) . . . .
B9_1 B4_1 B5_1 B10_1 -37.6(2) . . . .
Cl4_1 B4_1 B5_1 B10_1 -153.4(2) . . . .
B8_1 B4_1 B5_1 B10_1 0.6(3) . . . .
B3_1 B4_1 B5_1 B10_1 63.4(3) . . . .
C1_1 B4_1 B5_1 B6_1 33.1(2) . . . .
B9_1 B4_1 B5_1 B6_1 -100.7(2) . . . .
Cl4_1 B4_1 B5_1 B6_1 143.4(2) . . . .
B8_1 B4_1 B5_1 B6_1 -62.5(3) . . . .
B3_1 B4_1 B5_1 B6_1 0.3(3) . . . .
B5_1 C1_1 B6_1 B10_1 -39.7(2) . . . .
B2_1 C1_1 B6_1 B10_1 103.1(2) . . . .
B3_1 C1_1 B6_1 B10_1 66.7(3) . . . .
B4_1 C1_1 B6_1 B10_1 -3.4(3) . . . .
B5_1 C1_1 B6_1 Cl6_1 108.9(3) . . . .
B2_1 C1_1 B6_1 Cl6_1 -108.3(3) . . . .
B3_1 C1_1 B6_1 Cl6_1 -144.7(2) . . . .
B4_1 C1_1 B6_1 Cl6_1 145.3(2) . . . .
B5_1 C1_1 B6_1 B11_1 -102.9(2) . . . .
B2_1 C1_1 B6_1 B11_1 39.9(2) . . . .
B3_1 C1_1 B6_1 B11_1 3.5(3) . . . .
B4_1 C1_1 B6_1 B11_1 -66.5(3) . . . .
B5_1 C1_1 B6_1 B2_1 -142.8(2) . . . .
B3_1 C1_1 B6_1 B2_1 -36.4(2) . . . .
B4_1 C1_1 B6_1 B2_1 -106.4(2) . . . .
B2_1 C1_1 B6_1 B5_1 142.8(2) . . . .
B3_1 C1_1 B6_1 B5_1 106.4(2) . . . .
B4_1 C1_1 B6_1 B5_1 36.4(2) . . . .
Cl2_1 B2_1 B6_1 C1_1 -110.7(2) . . . .
B7_1 B2_1 B6_1 C1_1 96.3(2) . . . .
B11_1 B2_1 B6_1 C1_1 134.2(2) . . . .
B3_1 B2_1 B6_1 C1_1 33.0(2) . . . .
C1_1 B2_1 B6_1 B10_1 -96.3(2) . . . .
Cl2_1 B2_1 B6_1 B10_1 153.1(2) . . . .
B7_1 B2_1 B6_1 B10_1 0.0(3) . . . .
B11_1 B2_1 B6_1 B10_1 37.9(2) . . . .
B3_1 B2_1 B6_1 B10_1 -63.3(3) . . . .
C1_1 B2_1 B6_1 Cl6_1 111.0(2) . . . .
Cl2_1 B2_1 B6_1 Cl6_1 0.3(3) . . . .
B7_1 B2_1 B6_1 Cl6_1 -152.7(2) . . . .
B11_1 B2_1 B6_1 Cl6_1 -114.8(2) . . . .
B3_1 B2_1 B6_1 Cl6_1 144.0(2) . . . .
C1_1 B2_1 B6_1 B11_1 -134.2(2) . . . .
Cl2_1 B2_1 B6_1 B11_1 115.1(3) . . . .
B7_1 B2_1 B6_1 B11_1 -37.9(2) . . . .
B3_1 B2_1 B6_1 B11_1 -101.2(2) . . . .
C1_1 B2_1 B6_1 B5_1 -32.63(19) . . . .
Cl2_1 B2_1 B6_1 B5_1 -143.3(2) . . . .
B7_1 B2_1 B6_1 B5_1 63.7(3) . . . .
B11_1 B2_1 B6_1 B5_1 101.6(2) . . . .
B3_1 B2_1 B6_1 B5_1 0.4(3) . . . .
Cl5_1 B5_1 B6_1 C1_1 110.0(2) . . . .
B9_1 B5_1 B6_1 C1_1 -96.2(2) . . . .
B4_1 B5_1 B6_1 C1_1 -33.16(19) . . . .
B10_1 B5_1 B6_1 C1_1 -134.6(2) . . . .
C1_1 B5_1 B6_1 B10_1 134.6(2) . . . .
Cl5_1 B5_1 B6_1 B10_1 -115.4(2) . . . .
B9_1 B5_1 B6_1 B10_1 38.3(2) . . . .
B4_1 B5_1 B6_1 B10_1 101.4(2) . . . .
C1_1 B5_1 B6_1 Cl6_1 -110.6(3) . . . .
Cl5_1 B5_1 B6_1 Cl6_1 -0.5(3) . . . .
B9_1 B5_1 B6_1 Cl6_1 153.2(2) . . . .
B4_1 B5_1 B6_1 Cl6_1 -143.7(2) . . . .
B10_1 B5_1 B6_1 Cl6_1 114.9(3) . . . .
C1_1 B5_1 B6_1 B11_1 96.1(2) . . . .
Cl5_1 B5_1 B6_1 B11_1 -153.8(2) . . . .
B9_1 B5_1 B6_1 B11_1 -0.1(3) . . . .
B4_1 B5_1 B6_1 B11_1 63.0(3) . . . .
B10_1 B5_1 B6_1 B11_1 -38.4(2) . . . .
C1_1 B5_1 B6_1 B2_1 32.8(2) . . . .
Cl5_1 B5_1 B6_1 B2_1 142.8(2) . . . .
B9_1 B5_1 B6_1 B2_1 -63.5(3) . . . .
B4_1 B5_1 B6_1 B2_1 -0.4(3) . . . .
B10_1 B5_1 B6_1 B2_1 -101.8(2) . . . .
C1_1 B3_1 B7_1 Cl7_1 152.1(2) . . . .
Cl3_1 B3_1 B7_1 Cl7_1 4.7(4) . . . .
B8_1 B3_1 B7_1 Cl7_1 -108.8(3) . . . .
B2_1 B3_1 B7_1 Cl7_1 113.0(3) . . . .
B4_1 B3_1 B7_1 Cl7_1 -146.5(2) . . . .
C1_1 B3_1 B7_1 B2_1 39.1(2) . . . .
Cl3_1 B3_1 B7_1 B2_1 -108.2(3) . . . .
B8_1 B3_1 B7_1 B2_1 138.2(2) . . . .
B4_1 B3_1 B7_1 B2_1 100.5(2) . . . .
C1_1 B3_1 B7_1 B12_1 -61.0(2) . . . .
Cl3_1 B3_1 B7_1 B12_1 151.7(2) . . . .
B8_1 B3_1 B7_1 B12_1 38.1(2) . . . .
B2_1 B3_1 B7_1 B12_1 -100.1(2) . . . .
B4_1 B3_1 B7_1 B12_1 0.4(3) . . . .
C1_1 B3_1 B7_1 B8_1 -99.1(2) . . . .
Cl3_1 B3_1 B7_1 B8_1 113.6(3) . . . .
B2_1 B3_1 B7_1 B8_1 -138.2(2) . . . .
B4_1 B3_1 B7_1 B8_1 -37.7(2) . . . .
C1_1 B3_1 B7_1 B11_1 1.8(3) . . . .
Cl3_1 B3_1 B7_1 B11_1 -145.6(2) . . . .
B8_1 B3_1 B7_1 B11_1 100.9(2) . . . .
B2_1 B3_1 B7_1 B11_1 -37.3(2) . . . .
B4_1 B3_1 B7_1 B11_1 63.2(3) . . . .
C1_1 B2_1 B7_1 Cl7_1 -150.8(2) . . . .
Cl2_1 B2_1 B7_1 Cl7_1 -2.9(4) . . . .
B11_1 B2_1 B7_1 Cl7_1 110.4(3) . . . .
B6_1 B2_1 B7_1 Cl7_1 147.9(2) . . . .
B3_1 B2_1 B7_1 Cl7_1 -111.5(3) . . . .
C1_1 B2_1 B7_1 B3_1 -39.2(2) . . . .
Cl2_1 B2_1 B7_1 B3_1 108.6(3) . . . .
B11_1 B2_1 B7_1 B3_1 -138.0(2) . . . .
B6_1 B2_1 B7_1 B3_1 -100.6(2) . . . .
C1_1 B2_1 B7_1 B12_1 60.9(3) . . . .
Cl2_1 B2_1 B7_1 B12_1 -151.2(2) . . . .
B11_1 B2_1 B7_1 B12_1 -37.9(2) . . . .
B6_1 B2_1 B7_1 B12_1 -0.4(3) . . . .
B3_1 B2_1 B7_1 B12_1 100.2(2) . . . .
C1_1 B2_1 B7_1 B8_1 -2.3(3) . . . .
Cl2_1 B2_1 B7_1 B8_1 145.6(2) . . . .
B11_1 B2_1 B7_1 B8_1 -101.1(2) . . . .
B6_1 B2_1 B7_1 B8_1 -63.6(3) . . . .
B3_1 B2_1 B7_1 B8_1 37.0(2) . . . .
C1_1 B2_1 B7_1 B11_1 98.8(2) . . . .
Cl2_1 B2_1 B7_1 B11_1 -113.3(3) . . . .
B6_1 B2_1 B7_1 B11_1 37.4(2) . . . .
B3_1 B2_1 B7_1 B11_1 138.0(2) . . . .
C1_1 B3_1 B8_1 B4_1 -39.27(19) . . . .
Cl3_1 B3_1 B8_1 B4_1 108.0(3) . . . .
B7_1 B3_1 B8_1 B4_1 -138.1(2) . . . .
B2_1 B3_1 B8_1 B4_1 -100.5(2) . . . .
C1_1 B3_1 B8_1 Cl8_1 -151.1(2) . . . .
Cl3_1 B3_1 B8_1 Cl8_1 -3.9(4) . . . .
B7_1 B3_1 B8_1 Cl8_1 110.1(2) . . . .
B2_1 B3_1 B8_1 Cl8_1 147.6(2) . . . .
B4_1 B3_1 B8_1 Cl8_1 -111.9(2) . . . .
C1_1 B3_1 B8_1 B12_1 60.9(3) . . . .
Cl3_1 B3_1 B8_1 B12_1 -151.8(2) . . . .
B7_1 B3_1 B8_1 B12_1 -37.9(2) . . . .
B2_1 B3_1 B8_1 B12_1 -0.4(3) . . . .
B4_1 B3_1 B8_1 B12_1 100.2(2) . . . .
C1_1 B3_1 B8_1 B7_1 98.8(2) . . . .
Cl3_1 B3_1 B8_1 B7_1 -113.9(3) . . . .
B2_1 B3_1 B8_1 B7_1 37.5(2) . . . .
B4_1 B3_1 B8_1 B7_1 138.1(2) . . . .
C1_1 B3_1 B8_1 B9_1 -2.0(3) . . . .
Cl3_1 B3_1 B8_1 B9_1 145.2(2) . . . .
B7_1 B3_1 B8_1 B9_1 -100.8(2) . . . .
B2_1 B3_1 B8_1 B9_1 -63.3(3) . . . .
B4_1 B3_1 B8_1 B9_1 37.2(2) . . . .
C1_1 B4_1 B8_1 B3_1 39.12(19) . . . .
B9_1 B4_1 B8_1 B3_1 137.8(2) . . . .
Cl4_1 B4_1 B8_1 B3_1 -107.7(3) . . . .
B5_1 B4_1 B8_1 B3_1 100.0(2) . . . .
C1_1 B4_1 B8_1 Cl8_1 150.4(2) . . . .
B9_1 B4_1 B8_1 Cl8_1 -110.9(2) . . . .
Cl4_1 B4_1 B8_1 Cl8_1 3.6(4) . . . .
B5_1 B4_1 B8_1 Cl8_1 -148.7(2) . . . .
B3_1 B4_1 B8_1 Cl8_1 111.3(2) . . . .
C1_1 B4_1 B8_1 B12_1 -61.2(3) . . . .
B9_1 B4_1 B8_1 B12_1 37.51(19) . . . .
Cl4_1 B4_1 B8_1 B12_1 152.0(2) . . . .
B5_1 B4_1 B8_1 B12_1 -0.3(3) . . . .
B3_1 B4_1 B8_1 B12_1 -100.3(2) . . . .
C1_1 B4_1 B8_1 B7_1 1.6(3) . . . .
B9_1 B4_1 B8_1 B7_1 100.3(2) . . . .
Cl4_1 B4_1 B8_1 B7_1 -145.2(2) . . . .
B5_1 B4_1 B8_1 B7_1 62.5(3) . . . .
B3_1 B4_1 B8_1 B7_1 -37.5(2) . . . .
C1_1 B4_1 B8_1 B9_1 -98.7(2) . . . .
Cl4_1 B4_1 B8_1 B9_1 114.5(3) . . . .
B5_1 B4_1 B8_1 B9_1 -37.8(2) . . . .
B3_1 B4_1 B8_1 B9_1 -137.8(2) . . . .
Cl7_1 B7_1 B8_1 B3_1 112.2(2) . . . .
B2_1 B7_1 B8_1 B3_1 -37.4(2) . . . .
B12_1 B7_1 B8_1 B3_1 -137.1(2) . . . .
B11_1 B7_1 B8_1 B3_1 -100.4(2) . . . .
Cl7_1 B7_1 B8_1 B4_1 150.0(2) . . . .
B3_1 B7_1 B8_1 B4_1 37.9(2) . . . .
B2_1 B7_1 B8_1 B4_1 0.4(3) . . . .
B12_1 B7_1 B8_1 B4_1 -99.2(2) . . . .
B11_1 B7_1 B8_1 B4_1 -62.5(3) . . . .
Cl7_1 B7_1 B8_1 Cl8_1 0.8(3) . . . .
B3_1 B7_1 B8_1 Cl8_1 -111.4(2) . . . .
B2_1 B7_1 B8_1 Cl8_1 -148.8(2) . . . .
B12_1 B7_1 B8_1 Cl8_1 111.6(2) . . . .
B11_1 B7_1 B8_1 Cl8_1 148.3(2) . . . .
Cl7_1 B7_1 B8_1 B12_1 -110.8(2) . . . .
B3_1 B7_1 B8_1 B12_1 137.1(2) . . . .
B2_1 B7_1 B8_1 B12_1 99.6(2) . . . .
B11_1 B7_1 B8_1 B12_1 36.7(2) . . . .
Cl7_1 B7_1 B8_1 B9_1 -147.3(2) . . . .
B3_1 B7_1 B8_1 B9_1 100.5(2) . . . .
B2_1 B7_1 B8_1 B9_1 63.1(3) . . . .
B12_1 B7_1 B8_1 B9_1 -36.6(2) . . . .
B11_1 B7_1 B8_1 B9_1 0.1(3) . . . .
C1_1 B4_1 B9_1 Cl9_1 -152.1(2) . . . .
Cl4_1 B4_1 B9_1 Cl9_1 -5.3(4) . . . .
B8_1 B4_1 B9_1 Cl9_1 109.3(3) . . . .
B5_1 B4_1 B9_1 Cl9_1 -112.8(3) . . . .
B3_1 B4_1 B9_1 Cl9_1 146.7(2) . . . .
C1_1 B4_1 B9_1 B5_1 -39.36(19) . . . .
Cl4_1 B4_1 B9_1 B5_1 107.5(3) . . . .
B8_1 B4_1 B9_1 B5_1 -137.9(2) . . . .
B3_1 B4_1 B9_1 B5_1 -100.5(2) . . . .
C1_1 B4_1 B9_1 B12_1 60.8(2) . . . .
Cl4_1 B4_1 B9_1 B12_1 -152.4(2) . . . .
B8_1 B4_1 B9_1 B12_1 -37.8(2) . . . .
B5_1 B4_1 B9_1 B12_1 100.2(2) . . . .
B3_1 B4_1 B9_1 B12_1 -0.4(3) . . . .
C1_1 B4_1 B9_1 B8_1 98.6(2) . . . .
Cl4_1 B4_1 B9_1 B8_1 -114.6(3) . . . .
B5_1 B4_1 B9_1 B8_1 137.9(2) . . . .
B3_1 B4_1 B9_1 B8_1 37.4(2) . . . .
C1_1 B4_1 B9_1 B10_1 -2.5(3) . . . .
Cl4_1 B4_1 B9_1 B10_1 144.3(2) . . . .
B8_1 B4_1 B9_1 B10_1 -101.1(2) . . . .
B5_1 B4_1 B9_1 B10_1 36.9(2) . . . .
B3_1 B4_1 B9_1 B10_1 -63.7(3) . . . .
C1_1 B5_1 B9_1 B4_1 39.75(19) . . . .
Cl5_1 B5_1 B9_1 B4_1 -106.7(3) . . . .
B10_1 B5_1 B9_1 B4_1 138.8(2) . . . .
B6_1 B5_1 B9_1 B4_1 101.2(2) . . . .
C1_1 B5_1 B9_1 Cl9_1 150.8(2) . . . .
Cl5_1 B5_1 B9_1 Cl9_1 4.3(4) . . . .
B4_1 B5_1 B9_1 Cl9_1 111.0(3) . . . .
B10_1 B5_1 B9_1 Cl9_1 -110.2(3) . . . .
B6_1 B5_1 B9_1 Cl9_1 -147.8(2) . . . .
C1_1 B5_1 B9_1 B12_1 -61.0(2) . . . .
Cl5_1 B5_1 B9_1 B12_1 152.5(2) . . . .
B4_1 B5_1 B9_1 B12_1 -100.8(2) . . . .
B10_1 B5_1 B9_1 B12_1 38.0(2) . . . .
B6_1 B5_1 B9_1 B12_1 0.4(3) . . . .
C1_1 B5_1 B9_1 B8_1 2.2(3) . . . .
Cl5_1 B5_1 B9_1 B8_1 -144.3(2) . . . .
B4_1 B5_1 B9_1 B8_1 -37.6(2) . . . .
B10_1 B5_1 B9_1 B8_1 101.2(2) . . . .
B6_1 B5_1 B9_1 B8_1 63.6(3) . . . .
C1_1 B5_1 B9_1 B10_1 -99.0(2) . . . .
Cl5_1 B5_1 B9_1 B10_1 114.5(3) . . . .
B4_1 B5_1 B9_1 B10_1 -138.8(2) . . . .
B6_1 B5_1 B9_1 B10_1 -37.6(2) . . . .
B3_1 B8_1 B9_1 B4_1 -37.9(2) . . . .
Cl8_1 B8_1 B9_1 B4_1 111.1(2) . . . .
B12_1 B8_1 B9_1 B4_1 -137.6(2) . . . .
B7_1 B8_1 B9_1 B4_1 -101.1(2) . . . .
B3_1 B8_1 B9_1 Cl9_1 -149.7(2) . . . .
B4_1 B8_1 B9_1 Cl9_1 -111.8(2) . . . .
Cl8_1 B8_1 B9_1 Cl9_1 -0.7(3) . . . .
B12_1 B8_1 B9_1 Cl9_1 110.6(2) . . . .
B7_1 B8_1 B9_1 Cl9_1 147.1(2) . . . .
B3_1 B8_1 B9_1 B5_1 -0.1(3) . . . .
B4_1 B8_1 B9_1 B5_1 37.8(2) . . . .
Cl8_1 B8_1 B9_1 B5_1 148.9(2) . . . .
B12_1 B8_1 B9_1 B5_1 -99.8(2) . . . .
B7_1 B8_1 B9_1 B5_1 -63.3(3) . . . .
B3_1 B8_1 B9_1 B12_1 99.7(2) . . . .
B4_1 B8_1 B9_1 B12_1 137.6(2) . . . .
Cl8_1 B8_1 B9_1 B12_1 -111.3(2) . . . .
B7_1 B8_1 B9_1 B12_1 36.48(19) . . . .
B3_1 B8_1 B9_1 B10_1 63.1(3) . . . .
B4_1 B8_1 B9_1 B10_1 101.0(2) . . . .
Cl8_1 B8_1 B9_1 B10_1 -147.9(2) . . . .
B12_1 B8_1 B9_1 B10_1 -36.6(2) . . . .
B7_1 B8_1 B9_1 B10_1 -0.1(3) . . . .
C1_1 B6_1 B10_1 Cl10_1 148.4(2) . . . .
Cl6_1 B6_1 B10_1 Cl10_1 0.9(4) . . . .
B11_1 B6_1 B10_1 Cl10_1 -112.9(2) . . . .
B2_1 B6_1 B10_1 Cl10_1 -150.4(2) . . . .
B5_1 B6_1 B10_1 Cl10_1 109.6(3) . . . .
C1_1 B6_1 B10_1 B5_1 38.78(19) . . . .
Cl6_1 B6_1 B10_1 B5_1 -108.7(3) . . . .
B11_1 B6_1 B10_1 B5_1 137.6(2) . . . .
B2_1 B6_1 B10_1 B5_1 100.1(2) . . . .
C1_1 B6_1 B10_1 B12_1 -60.9(3) . . . .
Cl6_1 B6_1 B10_1 B12_1 151.6(2) . . . .
B11_1 B6_1 B10_1 B12_1 37.9(2) . . . .
B2_1 B6_1 B10_1 B12_1 0.4(3) . . . .
B5_1 B6_1 B10_1 B12_1 -99.7(2) . . . .
C1_1 B6_1 B10_1 B11_1 -98.8(2) . . . .
Cl6_1 B6_1 B10_1 B11_1 113.7(3) . . . .
B2_1 B6_1 B10_1 B11_1 -37.5(2) . . . .
B5_1 B6_1 B10_1 B11_1 -137.6(2) . . . .
C1_1 B6_1 B10_1 B9_1 1.5(3) . . . .
Cl6_1 B6_1 B10_1 B9_1 -146.0(2) . . . .
B11_1 B6_1 B10_1 B9_1 100.3(2) . . . .
B2_1 B6_1 B10_1 B9_1 62.8(3) . . . .
B5_1 B6_1 B10_1 B9_1 -37.3(2) . . . .
C1_1 B5_1 B10_1 Cl10_1 -149.3(2) . . . .
Cl5_1 B5_1 B10_1 Cl10_1 -2.7(3) . . . .
B9_1 B5_1 B10_1 Cl10_1 112.0(2) . . . .
B4_1 B5_1 B10_1 Cl10_1 148.9(2) . . . .
B6_1 B5_1 B10_1 Cl10_1 -110.2(3) . . . .
C1_1 B5_1 B10_1 B6_1 -39.0(2) . . . .
Cl5_1 B5_1 B10_1 B6_1 107.6(3) . . . .
B9_1 B5_1 B10_1 B6_1 -137.7(2) . . . .
B4_1 B5_1 B10_1 B6_1 -100.8(2) . . . .
C1_1 B5_1 B10_1 B12_1 61.1(2) . . . .
Cl5_1 B5_1 B10_1 B12_1 -152.3(2) . . . .
B9_1 B5_1 B10_1 B12_1 -37.6(2) . . . .
B4_1 B5_1 B10_1 B12_1 -0.7(3) . . . .
B6_1 B5_1 B10_1 B12_1 100.1(2) . . . .
C1_1 B5_1 B10_1 B11_1 -1.3(3) . . . .
Cl5_1 B5_1 B10_1 B11_1 145.3(2) . . . .
B9_1 B5_1 B10_1 B11_1 -100.0(2) . . . .
B4_1 B5_1 B10_1 B11_1 -63.1(3) . . . .
B6_1 B5_1 B10_1 B11_1 37.7(2) . . . .
C1_1 B5_1 B10_1 B9_1 98.7(2) . . . .
Cl5_1 B5_1 B10_1 B9_1 -114.7(3) . . . .
B4_1 B5_1 B10_1 B9_1 36.9(2) . . . .
B6_1 B5_1 B10_1 B9_1 137.7(2) . . . .
B4_1 B9_1 B10_1 Cl10_1 -145.4(2) . . . .
Cl9_1 B9_1 B10_1 Cl10_1 4.3(3) . . . .
B5_1 B9_1 B10_1 Cl10_1 -108.3(3) . . . .
B12_1 B9_1 B10_1 Cl10_1 114.5(3) . . . .
B8_1 B9_1 B10_1 Cl10_1 151.1(2) . . . .
B4_1 B9_1 B10_1 B6_1 0.6(3) . . . .
Cl9_1 B9_1 B10_1 B6_1 150.4(2) . . . .
B5_1 B9_1 B10_1 B6_1 37.8(2) . . . .
B12_1 B9_1 B10_1 B6_1 -99.4(2) . . . .
B8_1 B9_1 B10_1 B6_1 -62.8(3) . . . .
B4_1 B9_1 B10_1 B5_1 -37.1(2) . . . .
Cl9_1 B9_1 B10_1 B5_1 112.7(2) . . . .
B12_1 B9_1 B10_1 B5_1 -137.2(2) . . . .
B8_1 B9_1 B10_1 B5_1 -100.6(2) . . . .
B4_1 B9_1 B10_1 B12_1 100.0(2) . . . .
Cl9_1 B9_1 B10_1 B12_1 -110.2(2) . . . .
B5_1 B9_1 B10_1 B12_1 137.2(2) . . . .
B8_1 B9_1 B10_1 B12_1 36.6(2) . . . .
B4_1 B9_1 B10_1 B11_1 63.5(3) . . . .
Cl9_1 B9_1 B10_1 B11_1 -146.7(2) . . . .
B5_1 B9_1 B10_1 B11_1 100.6(2) . . . .
B12_1 B9_1 B10_1 B11_1 -36.5(2) . . . .
B8_1 B9_1 B10_1 B11_1 0.1(3) . . . .
C1_1 B6_1 B11_1 Cl11_1 -148.7(2) . . . .
B10_1 B6_1 B11_1 Cl11_1 112.3(3) . . . .
Cl6_1 B6_1 B11_1 Cl11_1 -1.7(4) . . . .
B2_1 B6_1 B11_1 Cl11_1 -109.5(3) . . . .
B5_1 B6_1 B11_1 Cl11_1 150.4(2) . . . .
C1_1 B6_1 B11_1 B2_1 -39.23(19) . . . .
B10_1 B6_1 B11_1 B2_1 -138.2(2) . . . .
Cl6_1 B6_1 B11_1 B2_1 107.8(3) . . . .
B5_1 B6_1 B11_1 B2_1 -100.1(2) . . . .
C1_1 B6_1 B11_1 B12_1 60.7(3) . . . .
B10_1 B6_1 B11_1 B12_1 -38.3(2) . . . .
Cl6_1 B6_1 B11_1 B12_1 -152.3(2) . . . .
B2_1 B6_1 B11_1 B12_1 99.9(2) . . . .
B5_1 B6_1 B11_1 B12_1 -0.2(3) . . . .
C1_1 B6_1 B11_1 B10_1 99.0(2) . . . .
Cl6_1 B6_1 B11_1 B10_1 -114.0(3) . . . .
B2_1 B6_1 B11_1 B10_1 138.2(2) . . . .
B5_1 B6_1 B11_1 B10_1 38.1(2) . . . .
C1_1 B6_1 B11_1 B7_1 -2.1(3) . . . .
B10_1 B6_1 B11_1 B7_1 -101.0(2) . . . .
Cl6_1 B6_1 B11_1 B7_1 145.0(2) . . . .
B2_1 B6_1 B11_1 B7_1 37.1(2) . . . .
B5_1 B6_1 B11_1 B7_1 -62.9(3) . . . .
C1_1 B2_1 B11_1 Cl11_1 149.9(2) . . . .
Cl2_1 B2_1 B11_1 Cl11_1 4.2(4) . . . .
B7_1 B2_1 B11_1 Cl11_1 -111.2(3) . . . .
B6_1 B2_1 B11_1 Cl11_1 110.7(3) . . . .
B3_1 B2_1 B11_1 Cl11_1 -148.7(2) . . . .
C1_1 B2_1 B11_1 B6_1 39.3(2) . . . .
Cl2_1 B2_1 B11_1 B6_1 -106.5(3) . . . .
B7_1 B2_1 B11_1 B6_1 138.2(2) . . . .
B3_1 B2_1 B11_1 B6_1 100.7(2) . . . .
C1_1 B2_1 B11_1 B12_1 -61.1(3) . . . .
Cl2_1 B2_1 B11_1 B12_1 153.2(2) . . . .
B7_1 B2_1 B11_1 B12_1 37.8(2) . . . .
B6_1 B2_1 B11_1 B12_1 -100.4(2) . . . .
B3_1 B2_1 B11_1 B12_1 0.3(3) . . . .
C1_1 B2_1 B11_1 B10_1 2.2(3) . . . .
Cl2_1 B2_1 B11_1 B10_1 -143.5(2) . . . .
B7_1 B2_1 B11_1 B10_1 101.1(2) . . . .
B6_1 B2_1 B11_1 B10_1 -37.1(2) . . . .
B3_1 B2_1 B11_1 B10_1 63.6(3) . . . .
C1_1 B2_1 B11_1 B7_1 -98.9(2) . . . .
Cl2_1 B2_1 B11_1 B7_1 115.4(3) . . . .
B6_1 B2_1 B11_1 B7_1 -138.2(2) . . . .
B3_1 B2_1 B11_1 B7_1 -37.5(2) . . . .
Cl10_1 B10_1 B11_1 Cl11_1 -0.4(4) . . . .
B6_1 B10_1 B11_1 Cl11_1 -109.3(3) . . . .
B5_1 B10_1 B11_1 Cl11_1 -147.2(2) . . . .
B12_1 B10_1 B11_1 Cl11_1 113.8(3) . . . .
B9_1 B10_1 B11_1 Cl11_1 150.4(2) . . . .
Cl10_1 B10_1 B11_1 B6_1 108.8(3) . . . .
B5_1 B10_1 B11_1 B6_1 -38.0(2) . . . .
B12_1 B10_1 B11_1 B6_1 -136.9(2) . . . .
B9_1 B10_1 B11_1 B6_1 -100.4(2) . . . .
Cl10_1 B10_1 B11_1 B2_1 146.2(2) . . . .
B6_1 B10_1 B11_1 B2_1 37.4(2) . . . .
B5_1 B10_1 B11_1 B2_1 -0.6(3) . . . .
B12_1 B10_1 B11_1 B2_1 -99.5(2) . . . .
B9_1 B10_1 B11_1 B2_1 -62.9(3) . . . .
Cl10_1 B10_1 B11_1 B12_1 -114.3(3) . . . .
B6_1 B10_1 B11_1 B12_1 136.9(2) . . . .
B5_1 B10_1 B11_1 B12_1 98.9(2) . . . .
B9_1 B10_1 B11_1 B12_1 36.5(2) . . . .
Cl10_1 B10_1 B11_1 B7_1 -150.8(2) . . . .
B6_1 B10_1 B11_1 B7_1 100.4(2) . . . .
B5_1 B10_1 B11_1 B7_1 62.4(3) . . . .
B12_1 B10_1 B11_1 B7_1 -36.5(2) . . . .
B9_1 B10_1 B11_1 B7_1 0.0(3) . . . .
Cl7_1 B7_1 B11_1 Cl11_1 -4.0(3) . . . .
B3_1 B7_1 B11_1 Cl11_1 146.5(2) . . . .
B2_1 B7_1 B11_1 Cl11_1 108.9(3) . . . .
B12_1 B7_1 B11_1 Cl11_1 -114.0(2) . . . .
B8_1 B7_1 B11_1 Cl11_1 -150.9(2) . . . .
Cl7_1 B7_1 B11_1 B6_1 -150.4(2) . . . .
B3_1 B7_1 B11_1 B6_1 0.2(3) . . . .
B2_1 B7_1 B11_1 B6_1 -37.5(2) . . . .
B12_1 B7_1 B11_1 B6_1 99.6(2) . . . .
B8_1 B7_1 B11_1 B6_1 62.8(3) . . . .
Cl7_1 B7_1 B11_1 B2_1 -112.9(2) . . . .
B3_1 B7_1 B11_1 B2_1 37.6(2) . . . .
B12_1 B7_1 B11_1 B2_1 137.1(2) . . . .
B8_1 B7_1 B11_1 B2_1 100.2(2) . . . .
Cl7_1 B7_1 B11_1 B12_1 110.0(2) . . . .
B3_1 B7_1 B11_1 B12_1 -99.5(2) . . . .
B2_1 B7_1 B11_1 B12_1 -137.1(2) . . . .
B8_1 B7_1 B11_1 B12_1 -36.9(2) . . . .
Cl7_1 B7_1 B11_1 B10_1 146.8(2) . . . .
B3_1 B7_1 B11_1 B10_1 -62.7(3) . . . .
B2_1 B7_1 B11_1 B10_1 -100.3(2) . . . .
B12_1 B7_1 B11_1 B10_1 36.8(2) . . . .
B8_1 B7_1 B11_1 B10_1 -0.1(3) . . . .
Cl7_1 B7_1 B12_1 O1_2 7.8(4) . . . .
B3_1 B7_1 B12_1 O1_2 -139.7(2) . . . .
B2_1 B7_1 B12_1 O1_2 157.0(2) . . . .
B8_1 B7_1 B12_1 O1_2 -102.0(3) . . . .
B11_1 B7_1 B12_1 O1_2 119.1(3) . . . .
Cl7_1 B7_1 B12_1 B11_1 -111.3(2) . . . .
B3_1 B7_1 B12_1 B11_1 101.2(2) . . . .
B2_1 B7_1 B12_1 B11_1 37.8(2) . . . .
B8_1 B7_1 B12_1 B11_1 138.9(2) . . . .
Cl7_1 B7_1 B12_1 B9_1 146.8(2) . . . .
B3_1 B7_1 B12_1 B9_1 -0.7(3) . . . .
B2_1 B7_1 B12_1 B9_1 -64.0(3) . . . .
B8_1 B7_1 B12_1 B9_1 37.0(2) . . . .
B11_1 B7_1 B12_1 B9_1 -101.8(2) . . . .
Cl7_1 B7_1 B12_1 B8_1 109.8(3) . . . .
B3_1 B7_1 B12_1 B8_1 -37.7(2) . . . .
B2_1 B7_1 B12_1 B8_1 -101.0(2) . . . .
B11_1 B7_1 B12_1 B8_1 -138.9(2) . . . .
Cl7_1 B7_1 B12_1 B10_1 -148.5(2) . . . .
B3_1 B7_1 B12_1 B10_1 64.0(3) . . . .
B2_1 B7_1 B12_1 B10_1 0.7(3) . . . .
B8_1 B7_1 B12_1 B10_1 101.7(2) . . . .
B11_1 B7_1 B12_1 B10_1 -37.2(2) . . . .
Cl11_1 B11_1 B12_1 O1_2 2.6(4) . . . .
B6_1 B11_1 B12_1 O1_2 152.0(3) . . . .
B2_1 B11_1 B12_1 O1_2 -144.7(3) . . . .
B10_1 B11_1 B12_1 O1_2 114.1(3) . . . .
B7_1 B11_1 B12_1 O1_2 -106.9(3) . . . .
Cl11_1 B11_1 B12_1 B7_1 109.6(3) . . . .
B6_1 B11_1 B12_1 B7_1 -101.1(2) . . . .
B2_1 B11_1 B12_1 B7_1 -37.8(2) . . . .
B10_1 B11_1 B12_1 B7_1 -139.0(2) . . . .
Cl11_1 B11_1 B12_1 B9_1 -148.9(2) . . . .
B6_1 B11_1 B12_1 B9_1 0.4(3) . . . .
B2_1 B11_1 B12_1 B9_1 63.7(3) . . . .
B10_1 B11_1 B12_1 B9_1 -37.5(2) . . . .
B7_1 B11_1 B12_1 B9_1 101.5(2) . . . .
Cl11_1 B11_1 B12_1 B8_1 146.8(2) . . . .
B6_1 B11_1 B12_1 B8_1 -63.8(3) . . . .
B2_1 B11_1 B12_1 B8_1 -0.5(3) . . . .
B10_1 B11_1 B12_1 B8_1 -101.8(2) . . . .
B7_1 B11_1 B12_1 B8_1 37.3(2) . . . .
Cl11_1 B11_1 B12_1 B10_1 -111.4(3) . . . .
B6_1 B11_1 B12_1 B10_1 38.0(2) . . . .
B2_1 B11_1 B12_1 B10_1 101.2(2) . . . .
B7_1 B11_1 B12_1 B10_1 139.0(2) . . . .
B4_1 B9_1 B12_1 O1_2 141.0(2) . . . .
Cl9_1 B9_1 B12_1 O1_2 -6.5(3) . . . .
B5_1 B9_1 B12_1 O1_2 -155.5(2) . . . .
B8_1 B9_1 B12_1 O1_2 103.3(3) . . . .
B10_1 B9_1 B12_1 O1_2 -117.5(3) . . . .
B4_1 B9_1 B12_1 B7_1 0.6(3) . . . .
Cl9_1 B9_1 B12_1 B7_1 -146.8(2) . . . .
B5_1 B9_1 B12_1 B7_1 64.2(3) . . . .
B8_1 B9_1 B12_1 B7_1 -37.1(2) . . . .
B10_1 B9_1 B12_1 B7_1 102.1(2) . . . .
B4_1 B9_1 B12_1 B11_1 -64.1(3) . . . .
Cl9_1 B9_1 B12_1 B11_1 148.5(2) . . . .
B5_1 B9_1 B12_1 B11_1 -0.5(3) . . . .
B8_1 B9_1 B12_1 B11_1 -101.8(2) . . . .
B10_1 B9_1 B12_1 B11_1 37.4(2) . . . .
B4_1 B9_1 B12_1 B8_1 37.71(19) . . . .
Cl9_1 B9_1 B12_1 B8_1 -109.7(2) . . . .
B5_1 B9_1 B12_1 B8_1 101.3(2) . . . .
B10_1 B9_1 B12_1 B8_1 139.2(2) . . . .
B4_1 B9_1 B12_1 B10_1 -101.5(2) . . . .
Cl9_1 B9_1 B12_1 B10_1 111.1(2) . . . .
B5_1 B9_1 B12_1 B10_1 -37.9(2) . . . .
B8_1 B9_1 B12_1 B10_1 -139.2(2) . . . .
B3_1 B8_1 B12_1 O1_2 150.2(2) . . . .
B4_1 B8_1 B12_1 O1_2 -146.1(2) . . . .
Cl8_1 B8_1 B12_1 O1_2 2.3(3) . . . .
B7_1 B8_1 B12_1 O1_2 112.1(3) . . . .
B9_1 B8_1 B12_1 O1_2 -108.9(3) . . . .
B3_1 B8_1 B12_1 B7_1 38.0(2) . . . .
B4_1 B8_1 B12_1 B7_1 101.7(2) . . . .
Cl8_1 B8_1 B12_1 B7_1 -109.8(2) . . . .
B9_1 B8_1 B12_1 B7_1 139.0(2) . . . .
B3_1 B8_1 B12_1 B11_1 0.6(3) . . . .
B4_1 B8_1 B12_1 B11_1 64.3(3) . . . .
Cl8_1 B8_1 B12_1 B11_1 -147.3(2) . . . .
B7_1 B8_1 B12_1 B11_1 -37.5(2) . . . .
B9_1 B8_1 B12_1 B11_1 101.5(2) . . . .
B3_1 B8_1 B12_1 B9_1 -101.0(2) . . . .
B4_1 B8_1 B12_1 B9_1 -37.3(2) . . . .
Cl8_1 B8_1 B12_1 B9_1 111.2(2) . . . .
B7_1 B8_1 B12_1 B9_1 -139.0(2) . . . .
B3_1 B8_1 B12_1 B10_1 -63.8(3) . . . .
B4_1 B8_1 B12_1 B10_1 -0.1(3) . . . .
Cl8_1 B8_1 B12_1 B10_1 148.3(2) . . . .
B7_1 B8_1 B12_1 B10_1 -101.9(2) . . . .
B9_1 B8_1 B12_1 B10_1 37.1(2) . . . .
Cl10_1 B10_1 B12_1 O1_2 -6.2(4) . . . .
B6_1 B10_1 B12_1 O1_2 -155.3(3) . . . .
B5_1 B10_1 B12_1 O1_2 141.5(3) . . . .
B11_1 B10_1 B12_1 O1_2 -117.3(3) . . . .
B9_1 B10_1 B12_1 O1_2 104.0(3) . . . .
Cl10_1 B10_1 B12_1 B7_1 148.4(2) . . . .
B6_1 B10_1 B12_1 B7_1 -0.6(3) . . . .
B5_1 B10_1 B12_1 B7_1 -63.9(3) . . . .
B11_1 B10_1 B12_1 B7_1 37.4(2) . . . .
B9_1 B10_1 B12_1 B7_1 -101.3(2) . . . .
Cl10_1 B10_1 B12_1 B11_1 111.1(3) . . . .
B6_1 B10_1 B12_1 B11_1 -38.0(2) . . . .
B5_1 B10_1 B12_1 B11_1 -101.2(2) . . . .
B9_1 B10_1 B12_1 B11_1 -138.7(2) . . . .
Cl10_1 B10_1 B12_1 B9_1 -110.3(3) . . . .
B6_1 B10_1 B12_1 B9_1 100.7(2) . . . .
B5_1 B10_1 B12_1 B9_1 37.5(2) . . . .
B11_1 B10_1 B12_1 B9_1 138.7(2) . . . .
Cl10_1 B10_1 B12_1 B8_1 -147.2(2) . . . .
B6_1 B10_1 B12_1 B8_1 63.7(3) . . . .
B5_1 B10_1 B12_1 B8_1 0.5(3) . . . .
B11_1 B10_1 B12_1 B8_1 101.7(2) . . . .
B9_1 B10_1 B12_1 B8_1 -37.0(2) . . . .
B7_1 B12_1 O1_2 S1_2 -89.2(3) . . . .
B11_1 B12_1 O1_2 S1_2 -14.7(5) . . . .
B9_1 B12_1 O1_2 S1_2 135.0(3) . . . .
B8_1 B12_1 O1_2 S1_2 -157.5(2) . . . .
B10_1 B12_1 O1_2 S1_2 63.0(4) . . . .
B12_1 O1_2 S1_2 O2_2 -44.6(3) . . . .
B12_1 O1_2 S1_2 O3_2 93.7(3) . . . .
B12_1 O1_2 S1_2 C1_2 -156.5(3) . . . .
O2_2 S1_2 C1_2 F2_2 -52.1(3) . . . .
O3_2 S1_2 C1_2 F2_2 176.8(2) . . . .
O1_2 S1_2 C1_2 F2_2 63.3(3) . . . .
O2_2 S1_2 C1_2 F1_2 66.7(3) . . . .
O3_2 S1_2 C1_2 F1_2 -64.5(3) . . . .
O1_2 S1_2 C1_2 F1_2 -177.9(2) . . . .
O2_2 S1_2 C1_2 F3_2 -173.1(2) . . . .
O3_2 S1_2 C1_2 F3_2 55.8(3) . . . .
O1_2 S1_2 C1_2 F3_2 -57.7(2) . . . .
B6_3 C1_3 B2_3 Cl2_3 -106.9(3) . . . .
B5_3 C1_3 B2_3 Cl2_3 -143.3(2) . . . .
B4_3 C1_3 B2_3 Cl2_3 145.9(2) . . . .
B3_3 C1_3 B2_3 Cl2_3 110.3(3) . . . .
B6_3 C1_3 B2_3 B11_3 39.5(2) . . . .
B5_3 C1_3 B2_3 B11_3 3.0(3) . . . .
B4_3 C1_3 B2_3 B11_3 -67.7(3) . . . .
B3_3 C1_3 B2_3 B11_3 -103.3(2) . . . .
B6_3 C1_3 B2_3 B7_3 102.7(2) . . . .
B5_3 C1_3 B2_3 B7_3 66.3(3) . . . .
B4_3 C1_3 B2_3 B7_3 -4.5(3) . . . .
B3_3 C1_3 B2_3 B7_3 -40.1(2) . . . .
B5_3 C1_3 B2_3 B6_3 -36.5(2) . . . .
B4_3 C1_3 B2_3 B6_3 -107.2(3) . . . .
B3_3 C1_3 B2_3 B6_3 -142.8(2) . . . .
B6_3 C1_3 B2_3 B3_3 142.8(2) . . . .
B5_3 C1_3 B2_3 B3_3 106.4(2) . . . .
B4_3 C1_3 B2_3 B3_3 35.6(2) . . . .
B6_3 C1_3 B3_3 Cl3_3 -145.9(2) . . . .
B5_3 C1_3 B3_3 Cl3_3 143.7(2) . . . .
B4_3 C1_3 B3_3 Cl3_3 107.1(3) . . . .
B2_3 C1_3 B3_3 Cl3_3 -109.4(3) . . . .
B6_3 C1_3 B3_3 B8_3 66.9(3) . . . .
B5_3 C1_3 B3_3 B8_3 -3.5(3) . . . .
B4_3 C1_3 B3_3 B8_3 -40.2(2) . . . .
B2_3 C1_3 B3_3 B8_3 103.3(2) . . . .
B6_3 C1_3 B3_3 B7_3 3.4(3) . . . .
B5_3 C1_3 B3_3 B7_3 -67.0(3) . . . .
B4_3 C1_3 B3_3 B7_3 -103.6(2) . . . .
B2_3 C1_3 B3_3 B7_3 39.9(2) . . . .
B6_3 C1_3 B3_3 B4_3 107.0(3) . . . .
B5_3 C1_3 B3_3 B4_3 36.6(2) . . . .
B2_3 C1_3 B3_3 B4_3 143.5(2) . . . .
B6_3 C1_3 B3_3 B2_3 -36.5(2) . . . .
B5_3 C1_3 B3_3 B2_3 -106.9(3) . . . .
B4_3 C1_3 B3_3 B2_3 -143.5(2) . . . .
Cl2_3 B2_3 B3_3 C1_3 -109.5(3) . . . .
B11_3 B2_3 B3_3 C1_3 95.9(2) . . . .
B7_3 B2_3 B3_3 C1_3 133.9(2) . . . .
B6_3 B2_3 B3_3 C1_3 32.6(2) . . . .
C1_3 B2_3 B3_3 Cl3_3 112.6(3) . . . .
Cl2_3 B2_3 B3_3 Cl3_3 3.1(4) . . . .
B11_3 B2_3 B3_3 Cl3_3 -151.5(2) . . . .
B7_3 B2_3 B3_3 Cl3_3 -113.5(3) . . . .
B6_3 B2_3 B3_3 Cl3_3 145.2(2) . . . .
C1_3 B2_3 B3_3 B8_3 -95.5(2) . . . .
Cl2_3 B2_3 B3_3 B8_3 155.0(2) . . . .
B11_3 B2_3 B3_3 B8_3 0.4(3) . . . .
B7_3 B2_3 B3_3 B8_3 38.4(2) . . . .
B6_3 B2_3 B3_3 B8_3 -62.9(3) . . . .
C1_3 B2_3 B3_3 B7_3 -133.9(2) . . . .
Cl2_3 B2_3 B3_3 B7_3 116.6(3) . . . .
B11_3 B2_3 B3_3 B7_3 -38.0(2) . . . .
B6_3 B2_3 B3_3 B7_3 -101.3(2) . . . .
C1_3 B2_3 B3_3 B4_3 -32.0(2) . . . .
Cl2_3 B2_3 B3_3 B4_3 -141.5(2) . . . .
B11_3 B2_3 B3_3 B4_3 63.9(3) . . . .
B7_3 B2_3 B3_3 B4_3 101.9(3) . . . .
B6_3 B2_3 B3_3 B4_3 0.6(3) . . . .
B6_3 C1_3 B4_3 Cl4_3 144.7(2) . . . .
B5_3 C1_3 B4_3 Cl4_3 108.3(3) . . . .
B2_3 C1_3 B4_3 Cl4_3 -144.6(2) . . . .
B3_3 C1_3 B4_3 Cl4_3 -109.0(3) . . . .
B6_3 C1_3 B4_3 B9_3 -3.5(3) . . . .
B5_3 C1_3 B4_3 B9_3 -40.0(2) . . . .
B2_3 C1_3 B4_3 B9_3 67.1(3) . . . .
B3_3 C1_3 B4_3 B9_3 102.7(3) . . . .
B6_3 C1_3 B4_3 B8_3 -66.4(3) . . . .
B5_3 C1_3 B4_3 B8_3 -102.8(2) . . . .
B2_3 C1_3 B4_3 B8_3 4.3(3) . . . .
B3_3 C1_3 B4_3 B8_3 39.9(2) . . . .
B6_3 C1_3 B4_3 B3_3 -106.3(3) . . . .
B5_3 C1_3 B4_3 B3_3 -142.7(2) . . . .
B2_3 C1_3 B4_3 B3_3 -35.7(2) . . . .
B6_3 C1_3 B4_3 B5_3 36.4(2) . . . .
B2_3 C1_3 B4_3 B5_3 107.0(3) . . . .
B3_3 C1_3 B4_3 B5_3 142.7(2) . . . .
Cl3_3 B3_3 B4_3 C1_3 -113.2(3) . . . .
B8_3 B3_3 B4_3 C1_3 133.8(2) . . . .
B7_3 B3_3 B4_3 C1_3 95.3(2) . . . .
B2_3 B3_3 B4_3 C1_3 32.1(2) . . . .
C1_3 B3_3 B4_3 Cl4_3 109.8(3) . . . .
Cl3_3 B3_3 B4_3 Cl4_3 -3.4(4) . . . .
B8_3 B3_3 B4_3 Cl4_3 -116.4(3) . . . .
B7_3 B3_3 B4_3 Cl4_3 -154.9(2) . . . .
B2_3 B3_3 B4_3 Cl4_3 142.0(2) . . . .
C1_3 B3_3 B4_3 B9_3 -96.2(2) . . . .
Cl3_3 B3_3 B4_3 B9_3 150.6(2) . . . .
B8_3 B3_3 B4_3 B9_3 37.6(2) . . . .
B7_3 B3_3 B4_3 B9_3 -0.9(3) . . . .
B2_3 B3_3 B4_3 B9_3 -64.1(3) . . . .
C1_3 B3_3 B4_3 B8_3 -133.8(2) . . . .
Cl3_3 B3_3 B4_3 B8_3 113.0(3) . . . .
B7_3 B3_3 B4_3 B8_3 -38.5(2) . . . .
B2_3 B3_3 B4_3 B8_3 -101.7(3) . . . .
C1_3 B3_3 B4_3 B5_3 -32.9(2) . . . .
Cl3_3 B3_3 B4_3 B5_3 -146.1(2) . . . .
B8_3 B3_3 B4_3 B5_3 100.9(2) . . . .
B7_3 B3_3 B4_3 B5_3 62.3(3) . . . .
B2_3 B3_3 B4_3 B5_3 -0.8(3) . . . .
B6_3 C1_3 B5_3 Cl5_3 108.6(3) . . . .
B4_3 C1_3 B5_3 Cl5_3 -108.4(3) . . . .
B2_3 C1_3 B5_3 Cl5_3 145.1(2) . . . .
B3_3 C1_3 B5_3 Cl5_3 -144.8(2) . . . .
B6_3 C1_3 B5_3 B10_3 -39.9(2) . . . .
B4_3 C1_3 B5_3 B10_3 103.1(2) . . . .
B2_3 C1_3 B5_3 B10_3 -3.4(3) . . . .
B3_3 C1_3 B5_3 B10_3 66.8(3) . . . .
B6_3 C1_3 B5_3 B9_3 -103.1(2) . . . .
B4_3 C1_3 B5_3 B9_3 39.9(2) . . . .
B2_3 C1_3 B5_3 B9_3 -66.6(3) . . . .
B3_3 C1_3 B5_3 B9_3 3.5(3) . . . .
B4_3 C1_3 B5_3 B6_3 143.0(2) . . . .
B2_3 C1_3 B5_3 B6_3 36.5(2) . . . .
B3_3 C1_3 B5_3 B6_3 106.6(3) . . . .
B6_3 C1_3 B5_3 B4_3 -143.0(2) . . . .
B2_3 C1_3 B5_3 B4_3 -106.5(3) . . . .
B3_3 C1_3 B5_3 B4_3 -36.4(2) . . . .
Cl4_3 B4_3 B5_3 C1_3 -109.6(3) . . . .
B9_3 B4_3 B5_3 C1_3 133.9(2) . . . .
B8_3 B4_3 B5_3 C1_3 96.2(2) . . . .
B3_3 B4_3 B5_3 C1_3 33.3(2) . . . .
C1_3 B4_3 B5_3 Cl5_3 110.1(3) . . . .
Cl4_3 B4_3 B5_3 Cl5_3 0.5(4) . . . .
B9_3 B4_3 B5_3 Cl5_3 -116.0(3) . . . .
B8_3 B4_3 B5_3 Cl5_3 -153.7(2) . . . .
B3_3 B4_3 B5_3 Cl5_3 143.4(2) . . . .
C1_3 B4_3 B5_3 B10_3 -95.8(2) . . . .
Cl4_3 B4_3 B5_3 B10_3 154.7(2) . . . .
B9_3 B4_3 B5_3 B10_3 38.1(2) . . . .
B8_3 B4_3 B5_3 B10_3 0.4(3) . . . .
B3_3 B4_3 B5_3 B10_3 -62.5(3) . . . .
C1_3 B4_3 B5_3 B9_3 -133.9(2) . . . .
Cl4_3 B4_3 B5_3 B9_3 116.5(3) . . . .
B8_3 B4_3 B5_3 B9_3 -37.7(2) . . . .
B3_3 B4_3 B5_3 B9_3 -100.6(3) . . . .
C1_3 B4_3 B5_3 B6_3 -32.5(2) . . . .
Cl4_3 B4_3 B5_3 B6_3 -142.1(2) . . . .
B9_3 B4_3 B5_3 B6_3 101.3(2) . . . .
B8_3 B4_3 B5_3 B6_3 63.6(3) . . . .
B3_3 B4_3 B5_3 B6_3 0.7(3) . . . .
B5_3 C1_3 B6_3 B10_3 40.0(2) . . . .
B4_3 C1_3 B6_3 B10_3 3.5(3) . . . .
B2_3 C1_3 B6_3 B10_3 -102.9(2) . . . .
B3_3 C1_3 B6_3 B10_3 -66.6(3) . . . .
B5_3 C1_3 B6_3 Cl6_3 -109.2(3) . . . .
B4_3 C1_3 B6_3 Cl6_3 -145.7(2) . . . .
B2_3 C1_3 B6_3 Cl6_3 107.9(3) . . . .
B3_3 C1_3 B6_3 Cl6_3 144.2(2) . . . .
B5_3 C1_3 B6_3 B11_3 103.3(2) . . . .
B4_3 C1_3 B6_3 B11_3 66.8(3) . . . .
B2_3 C1_3 B6_3 B11_3 -39.6(2) . . . .
B3_3 C1_3 B6_3 B11_3 -3.3(3) . . . .
B4_3 C1_3 B6_3 B5_3 -36.5(2) . . . .
B2_3 C1_3 B6_3 B5_3 -142.9(2) . . . .
B3_3 C1_3 B6_3 B5_3 -106.6(3) . . . .
B5_3 C1_3 B6_3 B2_3 142.9(2) . . . .
B4_3 C1_3 B6_3 B2_3 106.4(3) . . . .
B3_3 C1_3 B6_3 B2_3 36.3(2) . . . .
Cl5_3 B5_3 B6_3 C1_3 -110.0(3) . . . .
B10_3 B5_3 B6_3 C1_3 134.0(2) . . . .
B9_3 B5_3 B6_3 C1_3 95.6(2) . . . .
B4_3 B5_3 B6_3 C1_3 32.6(2) . . . .
C1_3 B5_3 B6_3 B10_3 -134.0(2) . . . .
Cl5_3 B5_3 B6_3 B10_3 116.0(3) . . . .
B9_3 B5_3 B6_3 B10_3 -38.4(2) . . . .
B4_3 B5_3 B6_3 B10_3 -101.4(2) . . . .
C1_3 B5_3 B6_3 Cl6_3 110.6(3) . . . .
Cl5_3 B5_3 B6_3 Cl6_3 0.6(3) . . . .
B10_3 B5_3 B6_3 Cl6_3 -115.4(3) . . . .
B9_3 B5_3 B6_3 Cl6_3 -153.8(2) . . . .
B4_3 B5_3 B6_3 Cl6_3 143.1(2) . . . .
C1_3 B5_3 B6_3 B11_3 -96.4(2) . . . .
Cl5_3 B5_3 B6_3 B11_3 153.6(2) . . . .
B10_3 B5_3 B6_3 B11_3 37.6(2) . . . .
B9_3 B5_3 B6_3 B11_3 -0.8(3) . . . .
B4_3 B5_3 B6_3 B11_3 -63.8(3) . . . .
C1_3 B5_3 B6_3 B2_3 -33.0(2) . . . .
Cl5_3 B5_3 B6_3 B2_3 -143.0(2) . . . .
B10_3 B5_3 B6_3 B2_3 101.1(2) . . . .
B9_3 B5_3 B6_3 B2_3 62.7(3) . . . .
B4_3 B5_3 B6_3 B2_3 -0.4(3) . . . .
Cl2_3 B2_3 B6_3 C1_3 110.2(3) . . . .
B11_3 B2_3 B6_3 C1_3 -134.5(2) . . . .
B7_3 B2_3 B6_3 C1_3 -96.3(3) . . . .
B3_3 B2_3 B6_3 C1_3 -33.0(2) . . . .
C1_3 B2_3 B6_3 B10_3 96.2(2) . . . .
Cl2_3 B2_3 B6_3 B10_3 -153.5(2) . . . .
B11_3 B2_3 B6_3 B10_3 -38.3(2) . . . .
B7_3 B2_3 B6_3 B10_3 0.0(3) . . . .
B3_3 B2_3 B6_3 B10_3 63.3(3) . . . .
C1_3 B2_3 B6_3 Cl6_3 -111.2(3) . . . .
Cl2_3 B2_3 B6_3 Cl6_3 -1.0(3) . . . .
B11_3 B2_3 B6_3 Cl6_3 114.3(3) . . . .
B7_3 B2_3 B6_3 Cl6_3 152.5(2) . . . .
B3_3 B2_3 B6_3 Cl6_3 -144.1(2) . . . .
C1_3 B2_3 B6_3 B11_3 134.5(2) . . . .
Cl2_3 B2_3 B6_3 B11_3 -115.2(3) . . . .
B7_3 B2_3 B6_3 B11_3 38.3(2) . . . .
B3_3 B2_3 B6_3 B11_3 101.6(2) . . . .
C1_3 B2_3 B6_3 B5_3 32.8(2) . . . .
Cl2_3 B2_3 B6_3 B5_3 143.1(2) . . . .
B11_3 B2_3 B6_3 B5_3 -101.7(2) . . . .
B7_3 B2_3 B6_3 B5_3 -63.4(3) . . . .
B3_3 B2_3 B6_3 B5_3 -0.1(3) . . . .
C1_3 B2_3 B7_3 Cl7_3 150.8(2) . . . .
Cl2_3 B2_3 B7_3 Cl7_3 2.6(4) . . . .
B11_3 B2_3 B7_3 Cl7_3 -110.7(3) . . . .
B6_3 B2_3 B7_3 Cl7_3 -148.4(2) . . . .
B3_3 B2_3 B7_3 Cl7_3 111.2(3) . . . .
C1_3 B2_3 B7_3 B12_3 -60.2(3) . . . .
Cl2_3 B2_3 B7_3 B12_3 151.5(2) . . . .
B11_3 B2_3 B7_3 B12_3 38.3(2) . . . .
B6_3 B2_3 B7_3 B12_3 0.5(3) . . . .
B3_3 B2_3 B7_3 B12_3 -99.9(3) . . . .
C1_3 B2_3 B7_3 B3_3 39.7(2) . . . .
Cl2_3 B2_3 B7_3 B3_3 -108.6(3) . . . .
B11_3 B2_3 B7_3 B3_3 138.1(2) . . . .
B6_3 B2_3 B7_3 B3_3 100.4(2) . . . .
C1_3 B2_3 B7_3 B11_3 -98.5(2) . . . .
Cl2_3 B2_3 B7_3 B11_3 113.3(3) . . . .
B6_3 B2_3 B7_3 B11_3 -37.7(2) . . . .
B3_3 B2_3 B7_3 B11_3 -138.1(2) . . . .
C1_3 B2_3 B7_3 B8_3 2.7(3) . . . .
Cl2_3 B2_3 B7_3 B8_3 -145.6(2) . . . .
B11_3 B2_3 B7_3 B8_3 101.2(2) . . . .
B6_3 B2_3 B7_3 B8_3 63.4(3) . . . .
B3_3 B2_3 B7_3 B8_3 -37.0(2) . . . .
C1_3 B3_3 B7_3 Cl7_3 -149.5(2) . . . .
Cl3_3 B3_3 B7_3 Cl7_3 -0.4(4) . . . .
B8_3 B3_3 B7_3 Cl7_3 111.8(3) . . . .
B4_3 B3_3 B7_3 Cl7_3 149.8(2) . . . .
B2_3 B3_3 B7_3 Cl7_3 -110.3(3) . . . .
C1_3 B3_3 B7_3 B2_3 -39.2(2) . . . .
Cl3_3 B3_3 B7_3 B2_3 109.9(3) . . . .
B8_3 B3_3 B7_3 B2_3 -137.9(2) . . . .
B4_3 B3_3 B7_3 B2_3 -99.9(2) . . . .
C1_3 B3_3 B7_3 B12_3 61.4(3) . . . .
Cl3_3 B3_3 B7_3 B12_3 -149.5(2) . . . .
B8_3 B3_3 B7_3 B12_3 -37.3(2) . . . .
B4_3 B3_3 B7_3 B12_3 0.7(3) . . . .
B2_3 B3_3 B7_3 B12_3 100.6(2) . . . .
C1_3 B3_3 B7_3 B11_3 -2.0(3) . . . .
Cl3_3 B3_3 B7_3 B11_3 147.1(2) . . . .
B8_3 B3_3 B7_3 B11_3 -100.7(2) . . . .
B4_3 B3_3 B7_3 B11_3 -62.7(3) . . . .
B2_3 B3_3 B7_3 B11_3 37.2(2) . . . .
C1_3 B3_3 B7_3 B8_3 98.7(2) . . . .
Cl3_3 B3_3 B7_3 B8_3 -112.2(3) . . . .
B4_3 B3_3 B7_3 B8_3 37.9(2) . . . .
B2_3 B3_3 B7_3 B8_3 137.9(2) . . . .
C1_3 B3_3 B8_3 Cl8_3 149.5(2) . . . .
Cl3_3 B3_3 B8_3 Cl8_3 1.9(4) . . . .
B7_3 B3_3 B8_3 Cl8_3 -111.9(3) . . . .
B4_3 B3_3 B8_3 Cl8_3 110.3(3) . . . .
B2_3 B3_3 B8_3 Cl8_3 -149.6(2) . . . .
C1_3 B3_3 B8_3 B4_3 39.2(2) . . . .
Cl3_3 B3_3 B8_3 B4_3 -108.3(3) . . . .
B7_3 B3_3 B8_3 B4_3 137.8(2) . . . .
B2_3 B3_3 B8_3 B4_3 100.1(2) . . . .
C1_3 B3_3 B8_3 B12_3 -61.4(3) . . . .
Cl3_3 B3_3 B8_3 B12_3 151.0(2) . . . .
B7_3 B3_3 B8_3 B12_3 37.2(2) . . . .
B4_3 B3_3 B8_3 B12_3 -100.6(2) . . . .
B2_3 B3_3 B8_3 B12_3 -0.5(3) . . . .
C1_3 B3_3 B8_3 B9_3 2.0(3) . . . .
Cl3_3 B3_3 B8_3 B9_3 -145.6(2) . . . .
B7_3 B3_3 B8_3 B9_3 100.6(3) . . . .
B4_3 B3_3 B8_3 B9_3 -37.2(2) . . . .
B2_3 B3_3 B8_3 B9_3 62.9(3) . . . .
C1_3 B3_3 B8_3 B7_3 -98.6(2) . . . .
Cl3_3 B3_3 B8_3 B7_3 113.9(3) . . . .
B4_3 B3_3 B8_3 B7_3 -137.8(2) . . . .
B2_3 B3_3 B8_3 B7_3 -37.6(2) . . . .
C1_3 B4_3 B8_3 B3_3 -39.9(2) . . . .
Cl4_3 B4_3 B8_3 B3_3 106.8(3) . . . .
B9_3 B4_3 B8_3 B3_3 -138.2(2) . . . .
B5_3 B4_3 B8_3 B3_3 -100.9(3) . . . .
C1_3 B4_3 B8_3 Cl8_3 -151.4(2) . . . .
Cl4_3 B4_3 B8_3 Cl8_3 -4.7(4) . . . .
B9_3 B4_3 B8_3 Cl8_3 110.2(3) . . . .
B3_3 B4_3 B8_3 Cl8_3 -111.5(3) . . . .
B5_3 B4_3 B8_3 Cl8_3 147.6(2) . . . .
C1_3 B4_3 B8_3 B12_3 60.4(3) . . . .
Cl4_3 B4_3 B8_3 B12_3 -152.9(2) . . . .
B9_3 B4_3 B8_3 B12_3 -38.0(2) . . . .
B3_3 B4_3 B8_3 B12_3 100.3(2) . . . .
B5_3 B4_3 B8_3 B12_3 -0.7(3) . . . .
C1_3 B4_3 B8_3 B9_3 98.3(2) . . . .
Cl4_3 B4_3 B8_3 B9_3 -115.0(3) . . . .
B3_3 B4_3 B8_3 B9_3 138.2(2) . . . .
B5_3 B4_3 B8_3 B9_3 37.3(2) . . . .
C1_3 B4_3 B8_3 B7_3 -2.2(3) . . . .
Cl4_3 B4_3 B8_3 B7_3 144.5(2) . . . .
B9_3 B4_3 B8_3 B7_3 -100.6(2) . . . .
B3_3 B4_3 B8_3 B7_3 37.7(2) . . . .
B5_3 B4_3 B8_3 B7_3 -63.2(3) . . . .
Cl7_3 B7_3 B8_3 B3_3 -109.7(3) . . . .
B2_3 B7_3 B8_3 B3_3 37.7(2) . . . .
B12_3 B7_3 B8_3 B3_3 137.8(2) . . . .
B11_3 B7_3 B8_3 B3_3 100.5(2) . . . .
Cl7_3 B7_3 B8_3 Cl8_3 0.9(4) . . . .
B2_3 B7_3 B8_3 Cl8_3 148.3(2) . . . .
B12_3 B7_3 B8_3 Cl8_3 -111.6(3) . . . .
B3_3 B7_3 B8_3 Cl8_3 110.6(3) . . . .
B11_3 B7_3 B8_3 Cl8_3 -149.0(2) . . . .
Cl7_3 B7_3 B8_3 B4_3 -147.7(2) . . . .
B2_3 B7_3 B8_3 B4_3 -0.3(3) . . . .
B12_3 B7_3 B8_3 B4_3 99.8(2) . . . .
B3_3 B7_3 B8_3 B4_3 -38.0(2) . . . .
B11_3 B7_3 B8_3 B4_3 62.4(3) . . . .
Cl7_3 B7_3 B8_3 B12_3 112.5(3) . . . .
B2_3 B7_3 B8_3 B12_3 -100.1(2) . . . .
B3_3 B7_3 B8_3 B12_3 -137.8(2) . . . .
B11_3 B7_3 B8_3 B12_3 -37.4(2) . . . .
Cl7_3 B7_3 B8_3 B9_3 149.2(2) . . . .
B2_3 B7_3 B8_3 B9_3 -63.4(3) . . . .
B12_3 B7_3 B8_3 B9_3 36.8(2) . . . .
B3_3 B7_3 B8_3 B9_3 -101.1(3) . . . .
B11_3 B7_3 B8_3 B9_3 -0.6(3) . . . .
C1_3 B4_3 B9_3 Cl9_3 151.6(2) . . . .
Cl4_3 B4_3 B9_3 Cl9_3 5.6(4) . . . .
B8_3 B4_3 B9_3 Cl9_3 -109.4(3) . . . .
B3_3 B4_3 B9_3 Cl9_3 -146.5(2) . . . .
B5_3 B4_3 B9_3 Cl9_3 112.3(3) . . . .
C1_3 B4_3 B9_3 B5_3 39.3(2) . . . .
Cl4_3 B4_3 B9_3 B5_3 -106.8(3) . . . .
B8_3 B4_3 B9_3 B5_3 138.2(2) . . . .
B3_3 B4_3 B9_3 B5_3 101.2(3) . . . .
C1_3 B4_3 B9_3 B8_3 -98.9(2) . . . .
Cl4_3 B4_3 B9_3 B8_3 115.0(3) . . . .
B3_3 B4_3 B9_3 B8_3 -37.1(2) . . . .
B5_3 B4_3 B9_3 B8_3 -138.2(2) . . . .
C1_3 B4_3 B9_3 B12_3 -61.1(3) . . . .
Cl4_3 B4_3 B9_3 B12_3 152.9(2) . . . .
B8_3 B4_3 B9_3 B12_3 37.9(2) . . . .
B3_3 B4_3 B9_3 B12_3 0.8(3) . . . .
B5_3 B4_3 B9_3 B12_3 -100.4(2) . . . .
C1_3 B4_3 B9_3 B10_3 2.1(3) . . . .
Cl4_3 B4_3 B9_3 B10_3 -144.0(2) . . . .
B8_3 B4_3 B9_3 B10_3 101.0(2) . . . .
B3_3 B4_3 B9_3 B10_3 63.9(3) . . . .
B5_3 B4_3 B9_3 B10_3 -37.2(2) . . . .
C1_3 B5_3 B9_3 Cl9_3 -150.7(2) . . . .
Cl5_3 B5_3 B9_3 Cl9_3 -4.3(4) . . . .
B10_3 B5_3 B9_3 Cl9_3 110.6(3) . . . .
B6_3 B5_3 B9_3 Cl9_3 148.4(2) . . . .
B4_3 B5_3 B9_3 Cl9_3 -111.4(3) . . . .
C1_3 B5_3 B9_3 B4_3 -39.3(2) . . . .
Cl5_3 B5_3 B9_3 B4_3 107.1(3) . . . .
B10_3 B5_3 B9_3 B4_3 -138.0(2) . . . .
B6_3 B5_3 B9_3 B4_3 -100.2(2) . . . .
C1_3 B5_3 B9_3 B8_3 -2.0(3) . . . .
Cl5_3 B5_3 B9_3 B8_3 144.4(2) . . . .
B10_3 B5_3 B9_3 B8_3 -100.7(2) . . . .
B6_3 B5_3 B9_3 B8_3 -62.9(3) . . . .
B4_3 B5_3 B9_3 B8_3 37.3(2) . . . .
C1_3 B5_3 B9_3 B12_3 61.3(3) . . . .
Cl5_3 B5_3 B9_3 B12_3 -152.3(2) . . . .
B10_3 B5_3 B9_3 B12_3 -37.4(2) . . . .
B6_3 B5_3 B9_3 B12_3 0.3(3) . . . .
B4_3 B5_3 B9_3 B12_3 100.6(2) . . . .
C1_3 B5_3 B9_3 B10_3 98.7(2) . . . .
Cl5_3 B5_3 B9_3 B10_3 -114.9(3) . . . .
B6_3 B5_3 B9_3 B10_3 37.8(2) . . . .
B4_3 B5_3 B9_3 B10_3 138.0(2) . . . .
B3_3 B8_3 B9_3 Cl9_3 149.4(2) . . . .
Cl8_3 B8_3 B9_3 Cl9_3 1.7(4) . . . .
B4_3 B8_3 B9_3 Cl9_3 111.8(3) . . . .
B12_3 B8_3 B9_3 Cl9_3 -110.9(3) . . . .
B7_3 B8_3 B9_3 Cl9_3 -147.3(2) . . . .
B3_3 B8_3 B9_3 B4_3 37.7(2) . . . .
Cl8_3 B8_3 B9_3 B4_3 -110.1(3) . . . .
B12_3 B8_3 B9_3 B4_3 137.4(2) . . . .
B7_3 B8_3 B9_3 B4_3 101.0(2) . . . .
B3_3 B8_3 B9_3 B5_3 0.0(3) . . . .
Cl8_3 B8_3 B9_3 B5_3 -147.8(2) . . . .
B4_3 B8_3 B9_3 B5_3 -37.7(2) . . . .
B12_3 B8_3 B9_3 B5_3 99.7(2) . . . .
B7_3 B8_3 B9_3 B5_3 63.3(3) . . . .
B3_3 B8_3 B9_3 B12_3 -99.7(3) . . . .
Cl8_3 B8_3 B9_3 B12_3 112.5(3) . . . .
B4_3 B8_3 B9_3 B12_3 -137.4(2) . . . .
B7_3 B8_3 B9_3 B12_3 -36.4(2) . . . .
B3_3 B8_3 B9_3 B10_3 -62.9(3) . . . .
Cl8_3 B8_3 B9_3 B10_3 149.4(2) . . . .
B4_3 B8_3 B9_3 B10_3 -100.5(2) . . . .
B12_3 B8_3 B9_3 B10_3 36.8(2) . . . .
B7_3 B8_3 B9_3 B10_3 0.4(3) . . . .
C1_3 B6_3 B10_3 Cl10_3 -149.4(2) . . . .
Cl6_3 B6_3 B10_3 Cl10_3 -1.6(4) . . . .
B11_3 B6_3 B10_3 Cl10_3 111.3(3) . . . .
B5_3 B6_3 B10_3 Cl10_3 -110.0(3) . . . .
B2_3 B6_3 B10_3 Cl10_3 149.0(2) . . . .
C1_3 B6_3 B10_3 B5_3 -39.4(2) . . . .
Cl6_3 B6_3 B10_3 B5_3 108.4(3) . . . .
B11_3 B6_3 B10_3 B5_3 -138.7(2) . . . .
B2_3 B6_3 B10_3 B5_3 -101.0(3) . . . .
C1_3 B6_3 B10_3 B12_3 61.1(3) . . . .
Cl6_3 B6_3 B10_3 B12_3 -151.1(2) . . . .
B11_3 B6_3 B10_3 B12_3 -38.2(2) . . . .
B5_3 B6_3 B10_3 B12_3 100.5(2) . . . .
B2_3 B6_3 B10_3 B12_3 -0.5(3) . . . .
C1_3 B6_3 B10_3 B11_3 99.3(2) . . . .
Cl6_3 B6_3 B10_3 B11_3 -112.9(3) . . . .
B5_3 B6_3 B10_3 B11_3 138.7(2) . . . .
B2_3 B6_3 B10_3 B11_3 37.7(2) . . . .
C1_3 B6_3 B10_3 B9_3 -1.9(3) . . . .
Cl6_3 B6_3 B10_3 B9_3 145.9(2) . . . .
B11_3 B6_3 B10_3 B9_3 -101.2(2) . . . .
B5_3 B6_3 B10_3 B9_3 37.5(2) . . . .
B2_3 B6_3 B10_3 B9_3 -63.4(3) . . . .
C1_3 B5_3 B10_3 Cl10_3 149.9(2) . . . .
Cl5_3 B5_3 B10_3 Cl10_3 3.3(4) . . . .
B9_3 B5_3 B10_3 Cl10_3 -111.6(3) . . . .
B6_3 B5_3 B10_3 Cl10_3 110.7(3) . . . .
B4_3 B5_3 B10_3 Cl10_3 -149.1(2) . . . .
C1_3 B5_3 B10_3 B6_3 39.2(2) . . . .
Cl5_3 B5_3 B10_3 B6_3 -107.4(3) . . . .
B9_3 B5_3 B10_3 B6_3 137.7(2) . . . .
B4_3 B5_3 B10_3 B6_3 100.2(3) . . . .
C1_3 B5_3 B10_3 B12_3 -61.1(3) . . . .
Cl5_3 B5_3 B10_3 B12_3 152.3(2) . . . .
B9_3 B5_3 B10_3 B12_3 37.4(2) . . . .
B6_3 B5_3 B10_3 B12_3 -100.3(2) . . . .
B4_3 B5_3 B10_3 B12_3 -0.1(3) . . . .
C1_3 B5_3 B10_3 B11_3 2.3(3) . . . .
Cl5_3 B5_3 B10_3 B11_3 -144.3(2) . . . .
B9_3 B5_3 B10_3 B11_3 100.8(2) . . . .
B6_3 B5_3 B10_3 B11_3 -36.9(2) . . . .
B4_3 B5_3 B10_3 B11_3 63.3(3) . . . .
C1_3 B5_3 B10_3 B9_3 -98.5(2) . . . .
Cl5_3 B5_3 B10_3 B9_3 114.9(3) . . . .
B6_3 B5_3 B10_3 B9_3 -137.7(2) . . . .
B4_3 B5_3 B10_3 B9_3 -37.5(2) . . . .
Cl9_3 B9_3 B10_3 Cl10_3 -2.6(4) . . . .
B4_3 B9_3 B10_3 Cl10_3 147.0(2) . . . .
B5_3 B9_3 B10_3 Cl10_3 109.2(3) . . . .
B8_3 B9_3 B10_3 Cl10_3 -149.8(2) . . . .
B12_3 B9_3 B10_3 Cl10_3 -113.0(3) . . . .
Cl9_3 B9_3 B10_3 B6_3 -149.7(2) . . . .
B4_3 B9_3 B10_3 B6_3 -0.1(3) . . . .
B5_3 B9_3 B10_3 B6_3 -37.9(2) . . . .
B8_3 B9_3 B10_3 B6_3 63.1(3) . . . .
B12_3 B9_3 B10_3 B6_3 99.9(2) . . . .
Cl9_3 B9_3 B10_3 B5_3 -111.8(3) . . . .
B4_3 B9_3 B10_3 B5_3 37.8(2) . . . .
B8_3 B9_3 B10_3 B5_3 101.0(3) . . . .
B12_3 B9_3 B10_3 B5_3 137.8(2) . . . .
Cl9_3 B9_3 B10_3 B12_3 110.4(3) . . . .
B4_3 B9_3 B10_3 B12_3 -100.0(2) . . . .
B5_3 B9_3 B10_3 B12_3 -137.8(2) . . . .
B8_3 B9_3 B10_3 B12_3 -36.8(2) . . . .
Cl9_3 B9_3 B10_3 B11_3 147.1(2) . . . .
B4_3 B9_3 B10_3 B11_3 -63.2(3) . . . .
B5_3 B9_3 B10_3 B11_3 -101.0(2) . . . .
B8_3 B9_3 B10_3 B11_3 -0.1(3) . . . .
B12_3 B9_3 B10_3 B11_3 36.8(2) . . . .
C1_3 B2_3 B11_3 Cl11_3 -147.8(2) . . . .
Cl2_3 B2_3 B11_3 Cl11_3 -3.0(4) . . . .
B7_3 B2_3 B11_3 Cl11_3 113.0(3) . . . .
B6_3 B2_3 B11_3 Cl11_3 -109.2(3) . . . .
B3_3 B2_3 B11_3 Cl11_3 150.5(2) . . . .
C1_3 B2_3 B11_3 B6_3 -38.6(2) . . . .
Cl2_3 B2_3 B11_3 B6_3 106.1(3) . . . .
B7_3 B2_3 B11_3 B6_3 -137.8(2) . . . .
B3_3 B2_3 B11_3 B6_3 -100.3(2) . . . .
C1_3 B2_3 B11_3 B12_3 61.5(3) . . . .
Cl2_3 B2_3 B11_3 B12_3 -153.7(2) . . . .
B7_3 B2_3 B11_3 B12_3 -37.6(2) . . . .
B6_3 B2_3 B11_3 B12_3 100.1(2) . . . .
B3_3 B2_3 B11_3 B12_3 -0.1(3) . . . .
C1_3 B2_3 B11_3 B10_3 -1.3(3) . . . .
Cl2_3 B2_3 B11_3 B10_3 143.5(2) . . . .
B7_3 B2_3 B11_3 B10_3 -100.5(2) . . . .
B6_3 B2_3 B11_3 B10_3 37.3(2) . . . .
B3_3 B2_3 B11_3 B10_3 -63.0(3) . . . .
C1_3 B2_3 B11_3 B7_3 99.1(2) . . . .
Cl2_3 B2_3 B11_3 B7_3 -116.1(3) . . . .
B6_3 B2_3 B11_3 B7_3 137.8(2) . . . .
B3_3 B2_3 B11_3 B7_3 37.5(2) . . . .
C1_3 B6_3 B11_3 B2_3 39.2(2) . . . .
B10_3 B6_3 B11_3 B2_3 137.8(2) . . . .
Cl6_3 B6_3 B11_3 B2_3 -107.3(3) . . . .
B5_3 B6_3 B11_3 B2_3 100.6(2) . . . .
C1_3 B6_3 B11_3 Cl11_3 149.8(2) . . . .
B10_3 B6_3 B11_3 Cl11_3 -111.6(3) . . . .
Cl6_3 B6_3 B11_3 Cl11_3 3.3(4) . . . .
B5_3 B6_3 B11_3 Cl11_3 -148.7(2) . . . .
B2_3 B6_3 B11_3 Cl11_3 110.6(3) . . . .
C1_3 B6_3 B11_3 B12_3 -60.6(3) . . . .
B10_3 B6_3 B11_3 B12_3 38.0(2) . . . .
Cl6_3 B6_3 B11_3 B12_3 152.9(2) . . . .
B5_3 B6_3 B11_3 B12_3 0.9(3) . . . .
B2_3 B6_3 B11_3 B12_3 -99.8(2) . . . .
C1_3 B6_3 B11_3 B10_3 -98.6(2) . . . .
Cl6_3 B6_3 B11_3 B10_3 114.9(3) . . . .
B5_3 B6_3 B11_3 B10_3 -37.1(2) . . . .
B2_3 B6_3 B11_3 B10_3 -137.8(2) . . . .
C1_3 B6_3 B11_3 B7_3 1.7(3) . . . .
B10_3 B6_3 B11_3 B7_3 100.3(2) . . . .
Cl6_3 B6_3 B11_3 B7_3 -144.8(2) . . . .
B5_3 B6_3 B11_3 B7_3 63.2(3) . . . .
B2_3 B6_3 B11_3 B7_3 -37.5(2) . . . .
Cl10_3 B10_3 B11_3 B2_3 -147.7(2) . . . .
B6_3 B10_3 B11_3 B2_3 -37.8(2) . . . .
B5_3 B10_3 B11_3 B2_3 -0.6(3) . . . .
B12_3 B10_3 B11_3 B2_3 99.1(2) . . . .
B9_3 B10_3 B11_3 B2_3 62.5(3) . . . .
Cl10_3 B10_3 B11_3 Cl11_3 -1.7(4) . . . .
B6_3 B10_3 B11_3 Cl11_3 108.2(3) . . . .
B5_3 B10_3 B11_3 Cl11_3 145.4(2) . . . .
B12_3 B10_3 B11_3 Cl11_3 -114.8(3) . . . .
B9_3 B10_3 B11_3 Cl11_3 -151.5(2) . . . .
Cl10_3 B10_3 B11_3 B6_3 -109.9(3) . . . .
B5_3 B10_3 B11_3 B6_3 37.2(2) . . . .
B12_3 B10_3 B11_3 B6_3 137.0(2) . . . .
B9_3 B10_3 B11_3 B6_3 100.3(2) . . . .
Cl10_3 B10_3 B11_3 B12_3 113.1(3) . . . .
B6_3 B10_3 B11_3 B12_3 -137.0(2) . . . .
B5_3 B10_3 B11_3 B12_3 -99.8(2) . . . .
B9_3 B10_3 B11_3 B12_3 -36.7(2) . . . .
Cl10_3 B10_3 B11_3 B7_3 149.5(2) . . . .
B6_3 B10_3 B11_3 B7_3 -100.6(2) . . . .
B5_3 B10_3 B11_3 B7_3 -63.4(3) . . . .
B12_3 B10_3 B11_3 B7_3 36.4(2) . . . .
B9_3 B10_3 B11_3 B7_3 -0.3(3) . . . .
Cl7_3 B7_3 B11_3 B2_3 109.9(3) . . . .
B12_3 B7_3 B11_3 B2_3 -137.0(2) . . . .
B3_3 B7_3 B11_3 B2_3 -37.6(2) . . . .
B8_3 B7_3 B11_3 B2_3 -99.8(3) . . . .
Cl7_3 B7_3 B11_3 Cl11_3 1.0(4) . . . .
B2_3 B7_3 B11_3 Cl11_3 -108.9(3) . . . .
B12_3 B7_3 B11_3 Cl11_3 114.1(3) . . . .
B3_3 B7_3 B11_3 Cl11_3 -146.5(2) . . . .
B8_3 B7_3 B11_3 Cl11_3 151.3(2) . . . .
Cl7_3 B7_3 B11_3 B6_3 147.7(2) . . . .
B2_3 B7_3 B11_3 B6_3 37.9(2) . . . .
B12_3 B7_3 B11_3 B6_3 -99.2(2) . . . .
B3_3 B7_3 B11_3 B6_3 0.2(3) . . . .
B8_3 B7_3 B11_3 B6_3 -62.0(3) . . . .
Cl7_3 B7_3 B11_3 B12_3 -113.1(3) . . . .
B2_3 B7_3 B11_3 B12_3 137.0(2) . . . .
B3_3 B7_3 B11_3 B12_3 99.4(2) . . . .
B8_3 B7_3 B11_3 B12_3 37.2(2) . . . .
Cl7_3 B7_3 B11_3 B10_3 -149.7(2) . . . .
B2_3 B7_3 B11_3 B10_3 100.4(2) . . . .
B12_3 B7_3 B11_3 B10_3 -36.6(2) . . . .
B3_3 B7_3 B11_3 B10_3 62.8(3) . . . .
B8_3 B7_3 B11_3 B10_3 0.6(3) . . . .
Cl7_3 B7_3 B12_3 O1_4 -8.5(4) . . . .
B2_3 B7_3 B12_3 O1_4 -156.5(3) . . . .
B3_3 B7_3 B12_3 O1_4 139.9(3) . . . .
B11_3 B7_3 B12_3 O1_4 -118.6(3) . . . .
B8_3 B7_3 B12_3 O1_4 103.1(3) . . . .
Cl7_3 B7_3 B12_3 B8_3 -111.6(3) . . . .
B2_3 B7_3 B12_3 B8_3 100.4(3) . . . .
B3_3 B7_3 B12_3 B8_3 36.8(2) . . . .
B11_3 B7_3 B12_3 B8_3 138.3(2) . . . .
Cl7_3 B7_3 B12_3 B9_3 -148.5(2) . . . .
B2_3 B7_3 B12_3 B9_3 63.4(3) . . . .
B3_3 B7_3 B12_3 B9_3 -0.1(3) . . . .
B11_3 B7_3 B12_3 B9_3 101.3(2) . . . .
B8_3 B7_3 B12_3 B9_3 -37.0(2) . . . .
Cl7_3 B7_3 B12_3 B10_3 147.2(2) . . . .
B2_3 B7_3 B12_3 B10_3 -0.8(3) . . . .
B3_3 B7_3 B12_3 B10_3 -64.4(3) . . . .
B11_3 B7_3 B12_3 B10_3 37.1(2) . . . .
B8_3 B7_3 B12_3 B10_3 -101.2(2) . . . .
Cl7_3 B7_3 B12_3 B11_3 110.1(3) . . . .
B2_3 B7_3 B12_3 B11_3 -37.9(2) . . . .
B3_3 B7_3 B12_3 B11_3 -101.5(2) . . . .
B8_3 B7_3 B12_3 B11_3 -138.3(2) . . . .
B3_3 B8_3 B12_3 O1_4 -150.0(3) . . . .
Cl8_3 B8_3 B12_3 O1_4 -1.3(4) . . . .
B4_3 B8_3 B12_3 O1_4 146.2(2) . . . .
B9_3 B8_3 B12_3 O1_4 108.5(3) . . . .
B7_3 B8_3 B12_3 O1_4 -112.6(3) . . . .
B3_3 B8_3 B12_3 B7_3 -37.4(2) . . . .
Cl8_3 B8_3 B12_3 B7_3 111.3(3) . . . .
B4_3 B8_3 B12_3 B7_3 -101.2(2) . . . .
B9_3 B8_3 B12_3 B7_3 -138.9(2) . . . .
B3_3 B8_3 B12_3 B9_3 101.5(2) . . . .
Cl8_3 B8_3 B12_3 B9_3 -109.8(3) . . . .
B4_3 B8_3 B12_3 B9_3 37.8(2) . . . .
B7_3 B8_3 B12_3 B9_3 138.9(2) . . . .
B3_3 B8_3 B12_3 B10_3 64.4(3) . . . .
Cl8_3 B8_3 B12_3 B10_3 -146.9(2) . . . .
B4_3 B8_3 B12_3 B10_3 0.6(3) . . . .
B9_3 B8_3 B12_3 B10_3 -37.1(2) . . . .
B7_3 B8_3 B12_3 B10_3 101.8(2) . . . .
B3_3 B8_3 B12_3 B11_3 0.4(3) . . . .
Cl8_3 B8_3 B12_3 B11_3 149.1(2) . . . .
B4_3 B8_3 B12_3 B11_3 -63.4(3) . . . .
B9_3 B8_3 B12_3 B11_3 -101.1(2) . . . .
B7_3 B8_3 B12_3 B11_3 37.8(2) . . . .
Cl9_3 B9_3 B12_3 O1_4 5.7(4) . . . .
B4_3 B9_3 B12_3 O1_4 -141.9(3) . . . .
B5_3 B9_3 B12_3 O1_4 154.3(3) . . . .
B8_3 B9_3 B12_3 O1_4 -104.1(3) . . . .
B10_3 B9_3 B12_3 O1_4 117.1(3) . . . .
Cl9_3 B9_3 B12_3 B7_3 147.2(2) . . . .
B4_3 B9_3 B12_3 B7_3 -0.4(3) . . . .
B5_3 B9_3 B12_3 B7_3 -64.2(3) . . . .
B8_3 B9_3 B12_3 B7_3 37.4(2) . . . .
B10_3 B9_3 B12_3 B7_3 -101.4(2) . . . .
Cl9_3 B9_3 B12_3 B8_3 109.8(3) . . . .
B4_3 B9_3 B12_3 B8_3 -37.8(2) . . . .
B5_3 B9_3 B12_3 B8_3 -101.6(2) . . . .
B10_3 B9_3 B12_3 B8_3 -138.8(2) . . . .
Cl9_3 B9_3 B12_3 B10_3 -111.4(3) . . . .
B4_3 B9_3 B12_3 B10_3 101.0(2) . . . .
B5_3 B9_3 B12_3 B10_3 37.2(2) . . . .
B8_3 B9_3 B12_3 B10_3 138.8(2) . . . .
Cl9_3 B9_3 B12_3 B11_3 -148.4(2) . . . .
B4_3 B9_3 B12_3 B11_3 64.0(3) . . . .
B5_3 B9_3 B12_3 B11_3 0.2(3) . . . .
B8_3 B9_3 B12_3 B11_3 101.8(2) . . . .
B10_3 B9_3 B12_3 B11_3 -37.0(2) . . . .
Cl10_3 B10_3 B12_3 O1_4 6.5(4) . . . .
B6_3 B10_3 B12_3 O1_4 155.1(3) . . . .
B5_3 B10_3 B12_3 O1_4 -141.4(3) . . . .
B11_3 B10_3 B12_3 O1_4 117.0(3) . . . .
B9_3 B10_3 B12_3 O1_4 -104.1(3) . . . .
Cl10_3 B10_3 B12_3 B7_3 -147.8(2) . . . .
B6_3 B10_3 B12_3 B7_3 0.8(3) . . . .
B5_3 B10_3 B12_3 B7_3 64.4(3) . . . .
B11_3 B10_3 B12_3 B7_3 -37.3(2) . . . .
B9_3 B10_3 B12_3 B7_3 101.7(2) . . . .
Cl10_3 B10_3 B12_3 B8_3 147.5(2) . . . .
B6_3 B10_3 B12_3 B8_3 -63.9(3) . . . .
B5_3 B10_3 B12_3 B8_3 -0.4(3) . . . .
B11_3 B10_3 B12_3 B8_3 -102.0(2) . . . .
B9_3 B10_3 B12_3 B8_3 37.0(2) . . . .
Cl10_3 B10_3 B12_3 B9_3 110.6(3) . . . .
B6_3 B10_3 B12_3 B9_3 -100.9(2) . . . .
B5_3 B10_3 B12_3 B9_3 -37.3(2) . . . .
B11_3 B10_3 B12_3 B9_3 -139.0(2) . . . .
Cl10_3 B10_3 B12_3 B11_3 -110.5(3) . . . .
B6_3 B10_3 B12_3 B11_3 38.1(2) . . . .
B5_3 B10_3 B12_3 B11_3 101.6(2) . . . .
B9_3 B10_3 B12_3 B11_3 139.0(2) . . . .
B2_3 B11_3 B12_3 O1_4 145.3(3) . . . .
Cl11_3 B11_3 B12_3 O1_4 -3.7(5) . . . .
B6_3 B11_3 B12_3 O1_4 -151.3(3) . . . .
B10_3 B11_3 B12_3 O1_4 -113.6(3) . . . .
B7_3 B11_3 B12_3 O1_4 107.6(3) . . . .
B2_3 B11_3 B12_3 B7_3 37.8(2) . . . .
Cl11_3 B11_3 B12_3 B7_3 -111.3(3) . . . .
B6_3 B11_3 B12_3 B7_3 101.1(2) . . . .
B10_3 B11_3 B12_3 B7_3 138.9(2) . . . .
B2_3 B11_3 B12_3 B8_3 -0.2(3) . . . .
Cl11_3 B11_3 B12_3 B8_3 -149.2(2) . . . .
B6_3 B11_3 B12_3 B8_3 63.1(3) . . . .
B10_3 B11_3 B12_3 B8_3 100.9(2) . . . .
B7_3 B11_3 B12_3 B8_3 -38.0(2) . . . .
B2_3 B11_3 B12_3 B9_3 -64.0(3) . . . .
Cl11_3 B11_3 B12_3 B9_3 146.9(2) . . . .
B6_3 B11_3 B12_3 B9_3 -0.7(3) . . . .
B10_3 B11_3 B12_3 B9_3 37.1(2) . . . .
B7_3 B11_3 B12_3 B9_3 -101.8(2) . . . .
B2_3 B11_3 B12_3 B10_3 -101.1(2) . . . .
Cl11_3 B11_3 B12_3 B10_3 109.9(3) . . . .
B6_3 B11_3 B12_3 B10_3 -37.8(2) . . . .
B7_3 B11_3 B12_3 B10_3 -138.9(2) . . . .
B7_3 B12_3 O1_4 S1_4 60.4(5) . . . .
B8_3 B12_3 O1_4 S1_4 129.9(3) . . . .
B9_3 B12_3 O1_4 S1_4 -162.6(3) . . . .
B10_3 B12_3 O1_4 S1_4 -91.1(4) . . . .
B11_3 B12_3 O1_4 S1_4 -14.1(5) . . . .
B12_3 O1_4 S1_4 O3_4 -72.7(5) . . . .
B12_3 O1_4 S1_4 O2_4 64.3(7) . . . .
B12_3 O1_4 S1_4 C1_4 175.5(4) . . . .
O3_4 S1_4 C1_4 F2_4 -58.7(9) . . . .
O2_4 S1_4 C1_4 F2_4 170.9(10) . . . .
O1_4 S1_4 C1_4 F2_4 56.1(9) . . . .
O3_4 S1_4 C1_4 F1_4 65.6(9) . . . .
O2_4 S1_4 C1_4 F1_4 -64.8(10) . . . .
O1_4 S1_4 C1_4 F1_4 -179.6(8) . . . .
O3_4 S1_4 C1_4 F3_4 -177.4(5) . . . .
O2_4 S1_4 C1_4 F3_4 52.2(8) . . . .
O1_4 S1_4 C1_4 F3_4 -62.6(5) . . . .
O2_5 S1_5 C1_5 F2_5 -168.3(12) . . . .
O3_5 S1_5 C1_5 F2_5 59.8(11) . . . .
O2_5 S1_5 C1_5 F1_5 67.0(15) . . . .
O3_5 S1_5 C1_5 F1_5 -64.9(14) . . . .
O2_5 S1_5 C1_5 F3_5 -50.8(11) . . . .
O3_5 S1_5 C1_5 F3_5 177.3(8) . . . .
C30_6 P1_6 O1_6 C2_6 -128.3(2) . . . .
C34_6 P1_6 O1_6 C2_6 120.2(2) . . . .
Pd1_6 P1_6 O1_6 C2_6 -3.83(19) . . . .
C61_6 P2_6 O2_6 C6_6 -123.5(2) . . . .
C58_6 P2_6 O2_6 C6_6 125.1(2) . . . .
Pd1_6 P2_6 O2_6 C6_6 -0.1(2) . . . .
P1_6 O1_6 C2_6 C3_6 -178.1(2) . . . .
P1_6 O1_6 C2_6 C1_6 3.3(3) . . . .
C6_6 C1_6 C2_6 C3_6 -0.5(4) . . . .
Pd1_6 C1_6 C2_6 C3_6 -179.2(2) . . . .
C6_6 C1_6 C2_6 O1_6 178.1(2) . . . .
Pd1_6 C1_6 C2_6 O1_6 -0.6(3) . . . .
O1_6 C2_6 C3_6 C4_6 -178.3(3) . . . .
C1_6 C2_6 C3_6 C4_6 0.3(4) . . . .
C2_6 C3_6 C4_6 F1_6 179.6(3) . . . .
C2_6 C3_6 C4_6 C5_6 0.1(5) . . . .
F1_6 C4_6 C5_6 C6_6 -179.8(3) . . . .
C3_6 C4_6 C5_6 C6_6 -0.3(5) . . . .
C4_6 C5_6 C6_6 O2_6 179.9(3) . . . .
C4_6 C5_6 C6_6 C1_6 0.0(4) . . . .
P2_6 O2_6 C6_6 C5_6 -179.3(2) . . . .
P2_6 O2_6 C6_6 C1_6 0.6(3) . . . .
C2_6 C1_6 C6_6 C5_6 0.3(4) . . . .
Pd1_6 C1_6 C6_6 C5_6 179.0(2) . . . .
C2_6 C1_6 C6_6 O2_6 -179.6(2) . . . .
Pd1_6 C1_6 C6_6 O2_6 -0.9(4) . . . .
O2_6 P2_6 C58_6 C59_6 -72.0(3) . . . .
C61_6 P2_6 C58_6 C59_6 -179.8(3) . . . .
Pd1_6 P2_6 C58_6 C59_6 42.4(3) . . . .
O2_6 P2_6 C58_6 C60_6 54.2(3) . . . .
C61_6 P2_6 C58_6 C60_6 -53.6(3) . . . .
Pd1_6 P2_6 C58_6 C60_6 168.6(2) . . . .
O2_6 P2_6 C61_6 C62_6 -165.6(2) . . . .
C58_6 P2_6 C61_6 C62_6 -58.0(3) . . . .
Pd1_6 P2_6 C61_6 C62_6 80.7(2) . . . .
O2_6 P2_6 C61_6 C63_6 70.2(2) . . . .
C58_6 P2_6 C61_6 C63_6 177.8(2) . . . .
Pd1_6 P2_6 C61_6 C63_6 -43.5(3) . . . .
O1_6 P1_6 C34_6 C39_6 -65.2(2) . . . .
C30_6 P1_6 C34_6 C39_6 -173.0(2) . . . .
Pd1_6 P1_6 C34_6 C39_6 48.1(2) . . . .
O1_6 P1_6 C34_6 C35_6 58.5(2) . . . .
C30_6 P1_6 C34_6 C35_6 -49.3(3) . . . .
Pd1_6 P1_6 C34_6 C35_6 171.80(17) . . . .
O1_6 P1_6 C30_6 C31_6 -171.0(2) . . . .
C34_6 P1_6 C30_6 C31_6 -64.5(3) . . . .
Pd1_6 P1_6 C30_6 C31_6 74.6(3) . . . .
O1_6 P1_6 C30_6 C32_6 65.6(3) . . . .
C34_6 P1_6 C30_6 C32_6 172.1(3) . . . .
Pd1_6 P1_6 C30_6 C32_6 -48.8(3) . . . .
C10_7 P1_7 O1_7 C2_7 -139.10(19) . . . .
C7_7 P1_7 O1_7 C2_7 109.58(19) . . . .
Pd1_7 P1_7 O1_7 C2_7 -8.46(18) . . . .
C16_7 P2_7 O2_7 C6_7 131.5(2) . . . .
C13_7 P2_7 O2_7 C6_7 -117.1(2) . . . .
Pd1_7 P2_7 O2_7 C6_7 7.5(2) . . . .
P1_7 O1_7 C2_7 C3_7 -173.6(2) . . . .
P1_7 O1_7 C2_7 C1_7 7.2(3) . . . .
C6_7 C1_7 C2_7 C3_7 -0.7(4) . . . .
Pd1_7 C1_7 C2_7 C3_7 179.4(2) . . . .
C6_7 C1_7 C2_7 O1_7 178.5(2) . . . .
Pd1_7 C1_7 C2_7 O1_7 -1.4(3) . . . .
O1_7 C2_7 C3_7 C4_7 -179.6(2) . . . .
C1_7 C2_7 C3_7 C4_7 -0.5(4) . . . .
C2_7 C3_7 C4_7 F1_7 -178.1(2) . . . .
C2_7 C3_7 C4_7 C5_7 1.3(4) . . . .
F1_7 C4_7 C5_7 C6_7 178.6(3) . . . .
C3_7 C4_7 C5_7 C6_7 -0.8(4) . . . .
C4_7 C5_7 C6_7 O2_7 179.9(3) . . . .
C4_7 C5_7 C6_7 C1_7 -0.5(4) . . . .
P2_7 O2_7 C6_7 C5_7 173.5(2) . . . .
P2_7 O2_7 C6_7 C1_7 -6.1(3) . . . .
C2_7 C1_7 C6_7 C5_7 1.2(4) . . . .
Pd1_7 C1_7 C6_7 C5_7 -178.9(2) . . . .
C2_7 C1_7 C6_7 O2_7 -179.2(2) . . . .
Pd1_7 C1_7 C6_7 O2_7 0.7(4) . . . .
O1_7 P1_7 C7_7 C9_7 -160.5(2) . . . .
C10_7 P1_7 C7_7 C9_7 94.8(2) . . . .
Pd1_7 P1_7 C7_7 C9_7 -48.3(2) . . . .
O1_7 P1_7 C7_7 C8_7 -38.6(2) . . . .
C10_7 P1_7 C7_7 C8_7 -143.3(2) . . . .
Pd1_7 P1_7 C7_7 C8_7 73.6(2) . . . .
O1_7 P1_7 C10_7 C11_7 -170.1(2) . . . .
C7_7 P1_7 C10_7 C11_7 -62.2(3) . . . .
Pd1_7 P1_7 C10_7 C11_7 74.7(3) . . . .
O1_7 P1_7 C10_7 C12_7 64.9(2) . . . .
C7_7 P1_7 C10_7 C12_7 172.9(2) . . . .
Pd1_7 P1_7 C10_7 C12_7 -50.2(3) . . . .
O2_7 P2_7 C13_7 C14_7 65.1(2) . . . .
C16_7 P2_7 C13_7 C14_7 172.4(2) . . . .
Pd1_7 P2_7 C13_7 C14_7 -49.2(2) . . . .
O2_7 P2_7 C13_7 C15_7 -59.3(2) . . . .
C16_7 P2_7 C13_7 C15_7 48.0(3) . . . .
Pd1_7 P2_7 C13_7 C15_7 -173.67(17) . . . .
O2_7 P2_7 C16_7 C18_7 164.0(2) . . . .
C13_7 P2_7 C16_7 C18_7 56.6(3) . . . .
Pd1_7 P2_7 C16_7 C18_7 -82.0(2) . . . .
O2_7 P2_7 C16_7 C17_7 -73.8(3) . . . .
C13_7 P2_7 C16_7 C17_7 178.8(2) . . . .
Pd1_7 P2_7 C16_7 C17_7 40.2(3) . . . .
C7_9 P1_9 O1_9 C2_9 135.7(2) . . . .
C10_9 P1_9 O1_9 C2_9 -111.9(2) . . . .
Pd1_9 P1_9 O1_9 C2_9 10.6(2) . . . .
C16_9 P2_9 O2_9 C6_9 134.1(2) . . . .
C13_9 P2_9 O2_9 C6_9 -114.4(2) . . . .
Pd1_9 P2_9 O2_9 C6_9 9.7(2) . . . .
P1_9 O1_9 C2_9 C3_9 171.2(2) . . . .
P1_9 O1_9 C2_9 C1_9 -8.2(3) . . . .
C6_9 C1_9 C2_9 C3_9 -0.4(4) . . . .
Pd1_9 C1_9 C2_9 C3_9 -179.0(2) . . . .
C6_9 C1_9 C2_9 O1_9 178.9(2) . . . .
Pd1_9 C1_9 C2_9 O1_9 0.3(4) . . . .
O1_9 C2_9 C3_9 C4_9 -179.6(3) . . . .
C1_9 C2_9 C3_9 C4_9 -0.3(4) . . . .
C2_9 C3_9 C4_9 F1_9 179.8(3) . . . .
C2_9 C3_9 C4_9 C5_9 0.4(5) . . . .
F1_9 C4_9 C5_9 C6_9 -179.2(3) . . . .
C3_9 C4_9 C5_9 C6_9 0.2(5) . . . .
P2_9 O2_9 C6_9 C5_9 172.7(2) . . . .
P2_9 O2_9 C6_9 C1_9 -7.1(3) . . . .
C4_9 C5_9 C6_9 O2_9 179.2(3) . . . .
C4_9 C5_9 C6_9 C1_9 -1.0(4) . . . .
C2_9 C1_9 C6_9 O2_9 -179.1(2) . . . .
Pd1_9 C1_9 C6_9 O2_9 -0.4(4) . . . .
C2_9 C1_9 C6_9 C5_9 1.1(4) . . . .
Pd1_9 C1_9 C6_9 C5_9 179.7(2) . . . .
O1_9 P1_9 C7_9 C8_9 -71.1(3) . . . .
C10_9 P1_9 C7_9 C8_9 -179.2(3) . . . .
Pd1_9 P1_9 C7_9 C8_9 43.3(3) . . . .
O1_9 P1_9 C7_9 C9_9 166.0(3) . . . .
C10_9 P1_9 C7_9 C9_9 57.9(3) . . . .
Pd1_9 P1_9 C7_9 C9_9 -79.6(3) . . . .
O1_9 P1_9 C10_9 C11_9 63.3(3) . . . .
C7_9 P1_9 C10_9 C11_9 170.9(3) . . . .
Pd1_9 P1_9 C10_9 C11_9 -50.4(3) . . . .
O1_9 P1_9 C10_9 C12_9 -61.8(3) . . . .
C7_9 P1_9 C10_9 C12_9 45.8(3) . . . .
Pd1_9 P1_9 C10_9 C12_9 -175.5(3) . . . .
O2_9 P2_9 C13_9 C14_9 70.7(3) . . . .
C16_9 P2_9 C13_9 C14_9 177.7(3) . . . .
Pd1_9 P2_9 C13_9 C14_9 -42.3(3) . . . .
O2_9 P2_9 C13_9 C15_9 -53.0(3) . . . .
C16_9 P2_9 C13_9 C15_9 54.0(3) . . . .
Pd1_9 P2_9 C13_9 C15_9 -166.0(2) . . . .
O2_9 P2_9 C16_9 C18_9 168.4(3) . . . .
C13_9 P2_9 C16_9 C18_9 61.7(3) . . . .
Pd1_9 P2_9 C16_9 C18_9 -78.1(3) . . . .
O2_9 P2_9 C16_9 C17_9 -68.6(3) . . . .
C13_9 P2_9 C16_9 C17_9 -175.2(3) . . . .
Pd1_9 P2_9 C16_9 C17_9 44.9(3) . . . .
C10_10 P1_10 O1_10 C2_10 -115.4(2) . . . .
C7_10 P1_10 O1_10 C2_10 132.6(2) . . . .
Pd1_10 P1_10 O1_10 C2_10 5.7(2) . . . .
C16_10 P2_10 O2_10 C6_10 133.0(2) . . . .
C13_10 P2_10 O2_10 C6_10 -115.0(2) . . . .
Pd1_10 P2_10 O2_10 C6_10 6.6(2) . . . .
P1_10 O1_10 C2_10 C3_10 174.3(2) . . . .
P1_10 O1_10 C2_10 C1_10 -5.5(4) . . . .
C6_10 C1_10 C2_10 C3_10 -0.7(5) . . . .
Pd1_10 C1_10 C2_10 C3_10 -177.7(3) . . . .
C6_10 C1_10 C2_10 O1_10 179.0(3) . . . .
Pd1_10 C1_10 C2_10 O1_10 2.0(4) . . . .
O1_10 C2_10 C3_10 C4_10 -178.8(3) . . . .
C1_10 C2_10 C3_10 C4_10 1.0(5) . . . .
C2_10 C3_10 C4_10 F1_10 179.7(3) . . . .
C2_10 C3_10 C4_10 C5_10 -0.8(5) . . . .
F1_10 C4_10 C5_10 C6_10 179.8(3) . . . .
C3_10 C4_10 C5_10 C6_10 0.3(5) . . . .
C4_10 C5_10 C6_10 O2_10 179.9(3) . . . .
C4_10 C5_10 C6_10 C1_10 0.0(5) . . . .
P2_10 O2_10 C6_10 C5_10 176.7(2) . . . .
P2_10 O2_10 C6_10 C1_10 -3.4(4) . . . .
C2_10 C1_10 C6_10 C5_10 0.2(5) . . . .
Pd1_10 C1_10 C6_10 C5_10 177.2(2) . . . .
C2_10 C1_10 C6_10 O2_10 -179.7(3) . . . .
Pd1_10 C1_10 C6_10 O2_10 -2.6(4) . . . .
O1_10 P1_10 C7_10 C9_10 -64.2(3) . . . .
C10_10 P1_10 C7_10 C9_10 -171.5(2) . . . .
Pd1_10 P1_10 C7_10 C9_10 51.3(3) . . . .
O1_10 P1_10 C7_10 C8_10 60.8(3) . . . .
C10_10 P1_10 C7_10 C8_10 -46.5(3) . . . .
Pd1_10 P1_10 C7_10 C8_10 176.3(2) . . . .
O1_10 P1_10 C10_10 C12_10 -170.5(2) . . . .
C7_10 P1_10 C10_10 C12_10 -63.4(3) . . . .
Pd1_10 P1_10 C10_10 C12_10 76.4(2) . . . .
O1_10 P1_10 C10_10 C11_10 67.0(3) . . . .
C7_10 P1_10 C10_10 C11_10 174.1(2) . . . .
Pd1_10 P1_10 C10_10 C11_10 -46.1(3) . . . .
O2_10 P2_10 C13_10 C14_10 -172.9(2) . . . .
C16_10 P2_10 C13_10 C14_10 -65.7(3) . . . .
Pd1_10 P2_10 C13_10 C14_10 73.4(2) . . . .
O2_10 P2_10 C13_10 C15_10 64.0(2) . . . .
C16_10 P2_10 C13_10 C15_10 171.3(2) . . . .
Pd1_10 P2_10 C13_10 C15_10 -49.6(3) . . . .
O2_10 P2_10 C16_10 C18_10 -76.3(3) . . . .
C13_10 P2_10 C16_10 C18_10 176.1(3) . . . .
Pd1_10 P2_10 C16_10 C18_10 39.2(3) . . . .
O2_10 P2_10 C16_10 C17_10 48.6(3) . . . .
C13_10 P2_10 C16_10 C17_10 -59.0(3) . . . .
Pd1_10 P2_10 C16_10 C17_10 164.1(2) . . . .
